data_7204210
loop_
_publ_author_name
'Khasanov, Salavat S.'
'P\'erez-Ben\'itez, Aar\'on'
'Narymbetov, Bakhyt Zh.'
'Zorina, Leokadiya V.'
'Shibaeva, Rimma P.'
'Singleton, John'
'Klehe, Anne-Katrin'
'Laukhin, Vladimir N.'
'Vidal-Gancedo, Jos\'e'
'Veciana, Jaume'
'Canadell, Enric'
'Rovira, Concepci\'o'

_publ_section_title
;
 Interesting transport and magnetic properties in a new family of
 molecular materials based on the organic donor BET-TTF and the
 perrhenate anionElectronic supplementary information (ESI) available:
 overlap modes of the radical cations of 1--3. See
 http://www.rsc.org/suppdata/jm/b1/b106070h/
;
_journal_issue 3
_journal_name_full 'Journal of Materials Chemistry'
_journal_page_first 432
_journal_paper_doi 10.1039/b106070h
_journal_volume 12
_journal_year 2002
_chemical_formula_sum 'C98 H88 O18 Re4 S54'
_chemical_formula_weight 4029.72
_chemical_name_systematic
;
?
;
_space_group_IT_number 2
_symmetry_space_group_name_Hall '-P 1'
_symmetry_space_group_name_H-M 'P -1'
_atom_sites_solution_hydrogens geom
_atom_sites_solution_primary direct
_atom_sites_solution_secondary difmap
_audit_creation_method SHELXL-97
_cell_angle_alpha 120.96(2)
_cell_angle_beta 89.76(3)
_cell_angle_gamma 91.88(3)
_cell_formula_units_Z 1
_cell_length_a 10.993(3)
_cell_length_b 19.292(4)
_cell_length_c 17.713(4)
_cell_measurement_temperature 293(2)
_cell_volume 3219.2(15)
_computing_structure_refinement 'SHELXL-97 (Sheldrick, 1997)'
_computing_structure_solution 'SHELXS-97 (Sheldrick, 1990)'
_diffrn_ambient_temperature 293(2)
_diffrn_measured_fraction_theta_full 0.320
_diffrn_measured_fraction_theta_max 0.320
_diffrn_radiation_monochromator graphite
_diffrn_radiation_source 'fine-focus sealed tube'
_diffrn_radiation_type MoK\a
_diffrn_radiation_wavelength 0.71073
_diffrn_reflns_av_R_equivalents 0.0432
_diffrn_reflns_av_sigmaI/netI 0.0864
_diffrn_reflns_limit_h_max 11
_diffrn_reflns_limit_h_min -12
_diffrn_reflns_limit_k_max 18
_diffrn_reflns_limit_k_min -22
_diffrn_reflns_limit_l_max 20
_diffrn_reflns_limit_l_min 0
_diffrn_reflns_number 3528
_diffrn_reflns_theta_full 23.98
_diffrn_reflns_theta_max 23.98
_diffrn_reflns_theta_min 2.11
_exptl_absorpt_coefficient_mu 4.687
_exptl_crystal_colour 'dark brown'
_exptl_crystal_density_diffrn 2.079
_exptl_crystal_density_method 'not measured'
_exptl_crystal_description rulers
_exptl_crystal_F_000 1984
_exptl_crystal_size_max 0.18
_exptl_crystal_size_mid 0.05
_exptl_crystal_size_min 0.02
_refine_diff_density_max 0.762
_refine_diff_density_min -0.830
_refine_diff_density_rms 0.151
_refine_ls_extinction_method none
_refine_ls_goodness_of_fit_ref 1.098
_refine_ls_hydrogen_treatment mixed
_refine_ls_matrix_type full
_refine_ls_number_parameters 489
_refine_ls_number_reflns 3230
_refine_ls_number_restraints 0
_refine_ls_restrained_S_all 1.098
_refine_ls_R_factor_all 0.0629
_refine_ls_R_factor_gt 0.0610
_refine_ls_shift/su_max 0.152
_refine_ls_shift/su_mean 0.016
_refine_ls_structure_factor_coef Fsqd
_refine_ls_weighting_details 'w=1/[\s^2^(Fo^2^)+(0.0550P)^2^+3.0044P] where P=(Fo^2^+2Fc^2^)/3'
_refine_ls_weighting_scheme calc
_refine_ls_wR_factor_gt 0.1211
_refine_ls_wR_factor_ref 0.1223
_reflns_number_gt 3173
_reflns_number_total 3230
_reflns_threshold_expression >2sigma(I)
_cod_data_source_file b106070h.txt
_cod_data_source_block 3
_cod_depositor_comments
;
The following automatic conversions were performed:

'_refine_ls_weighting_scheme' value 'calc
w=1/[\s^2^(Fo^2^)+(0.0550P)^2^+3.0044P] where P=(Fo^2^+2Fc^2^)/3' was
changed to 'calc'. New tag '_refine_ls_weighting_details' was
created. The value of the new tag was set to
'w=1/[\s^2^(Fo^2^)+(0.0550P)^2^+3.0044P] where P=(Fo^2^+2Fc^2^)/3'.

Automatic conversion script
Id: cif_fix_values 3143 2015-03-26 13:38:13Z robertas 
;
_cod_original_cell_volume 3219.2(13)
_cod_original_sg_symbol_H-M P-1
_cod_database_code 7204210

loop_
_symmetry_equiv_pos_as_xyz
'x, y, z'
'-x, -y, -z'

loop_
_atom_site_label
_atom_site_type_symbol
_atom_site_fract_x
_atom_site_fract_y
_atom_site_fract_z
_atom_site_U_iso_or_equiv
_atom_site_adp_type
_atom_site_occupancy
_atom_site_calc_flag
_atom_site_refinement_flags
_atom_site_disorder_assembly
_atom_site_disorder_group
S1 S 0.0197(9) -0.0691(5) 0.5659(5) 0.037(3) Uani 1 d . . .
S2 S 0.0342(9) 0.1061(5) 0.6305(5) 0.036(3) Uani 1 d . . .
C1 C 0.012(3) 0.0091(15) 0.5411(15) 0.024(7) Uiso 1 d . . .
C2 C 0.047(3) -0.0030(17) 0.6760(18) 0.035(9) Uiso 1 d . . .
C3 C 0.050(3) 0.0771(16) 0.7089(16) 0.025(7) Uiso 1 d . . .
C5 C 0.087(3) 0.0708(18) 0.838(2) 0.053(10) Uiso 1 d . . .
H5A H 0.0374 0.0829 0.8884 0.064 Uiso 1 calc R A 1
H5B H 0.1711 0.0757 0.8557 0.064 Uiso 1 calc R A 1
S4 S 0.3231(9) -0.0936(5) 0.4341(5) 0.037(3) Uani 1 d . . .
S5 S 0.3325(10) 0.0830(5) 0.5005(5) 0.042(3) Uani 1 d . . .
S6 S 0.3661(9) -0.0580(5) 0.6290(5) 0.036(3) Uani 1 d . . .
S7 S 0.3728(9) 0.1181(5) 0.6992(5) 0.035(3) Uani 1 d . . .
C6 C 0.338(3) 0.0049(16) 0.5246(17) 0.031(8) Uiso 1 d . . .
C7 C 0.360(3) 0.0214(17) 0.6078(18) 0.036(9) Uiso 1 d . . .
C8 C 0.301(3) -0.0644(17) 0.3566(17) 0.033(8) Uiso 1 d . . .
C9 C 0.305(3) 0.0149(16) 0.3906(17) 0.032(8) Uiso 1 d . . .
C10 C 0.392(3) 0.0037(18) 0.7414(19) 0.042(9) Uiso 1 d . . .
C11 C 0.392(3) 0.0867(19) 0.7753(19) 0.044(9) Uiso 1 d . . .
C14 C 0.277(3) -0.0557(17) 0.2270(19) 0.047(9) Uiso 1 d . . .
H14A H 0.2017 -0.0637 0.1944 0.056 Uiso 1 calc R B 1
H14B H 0.3436 -0.0654 0.1872 0.056 Uiso 1 calc R B 1
C15 C 0.409(3) 0.063(2) 0.898(2) 0.063(11) Uiso 1 d . . .
H15A H 0.4767 0.0675 0.9356 0.076 Uiso 1 calc R C 1
H15B H 0.3349 0.0659 0.9288 0.076 Uiso 1 calc R C 1
S10 S -0.1202(9) 0.4098(5) 0.4784(6) 0.041(3) Uani 1 d . . .
S11 S -0.1353(9) 0.2341(5) 0.4151(5) 0.038(3) Uani 1 d . . .
S12 S -0.0822(9) 0.4489(5) 0.6773(5) 0.040(3) Uani 1 d . . .
S13 S -0.0926(9) 0.2743(5) 0.6129(5) 0.036(3) Uani 1 d . . .
C16 C -0.114(3) 0.3337(14) 0.5033(16) 0.022(7) Uiso 1 d . . .
C17 C -0.098(2) 0.3487(14) 0.5870(15) 0.016(6) Uiso 1 d . . .
C18 C -0.151(2) 0.3407(14) 0.3630(15) 0.017(7) Uiso 1 d . . .
C19 C -0.156(3) 0.2640(16) 0.3399(16) 0.027(7) Uiso 1 d . . .
C20 C -0.067(3) 0.4205(15) 0.7524(15) 0.024(7) Uiso 1 d . . .
C21 C -0.072(2) 0.3413(14) 0.7249(14) 0.016(6) Uiso 1 d . . .
C24 C -0.192(3) 0.2695(18) 0.209(2) 0.054(10) Uiso 1 d . . .
H24A H -0.2744 0.2641 0.1867 0.065 Uiso 1 calc R D 1
H24B H -0.1377 0.2572 0.1603 0.065 Uiso 1 calc R D 1
C25 C -0.043(3) 0.4184(16) 0.8915(17) 0.039(8) Uiso 1 d . . .
H25A H -0.1092 0.4280 0.9317 0.047 Uiso 1 calc R E 1
H25B H 0.0330 0.4293 0.9241 0.047 Uiso 1 calc R E 1
S16 S 0.4224(9) 0.5615(5) 0.3890(5) 0.034(3) Uani 1 d . . .
S17 S 0.4395(9) 0.7354(5) 0.4512(5) 0.037(3) Uani 1 d . . .
S18 S 0.4752(9) 0.6015(5) 0.5876(5) 0.039(3) Uani 1 d . . .
S19 S 0.4941(9) 0.7763(5) 0.6480(5) 0.037(3) Uani 1 d . . .
C26 C 0.448(3) 0.6599(16) 0.4762(17) 0.033(8) Uiso 1 d . . .
C27 C 0.465(2) 0.6763(14) 0.5576(15) 0.021(7) Uiso 1 d . . .
C28 C 0.410(3) 0.5879(16) 0.3107(17) 0.033(8) Uiso 1 d . . .
C29 C 0.417(3) 0.6702(19) 0.3404(19) 0.046(9) Uiso 1 d . . .
C30 C 0.504(3) 0.6715(15) 0.6986(15) 0.023(7) Uiso 1 d . . .
C31 C 0.510(3) 0.7495(16) 0.7273(17) 0.033(8) Uiso 1 d . . .
C34 C 0.386(3) 0.5962(18) 0.180(2) 0.059(10) Uiso 1 d . . .
H34A H 0.3057 0.5913 0.1541 0.070 Uiso 1 calc R F 1
H34B H 0.4445 0.5853 0.1342 0.070 Uiso 1 calc R F 1
C35 C 0.541(3) 0.7500(15) 0.8620(17) 0.034(8) Uiso 1 d . . .
H35A H 0.4798 0.7643 0.9069 0.041 Uiso 1 calc R G 1
H35B H 0.6201 0.7579 0.8896 0.041 Uiso 1 calc R G 1
S22 S 0.2244(9) 0.4240(5) 0.5483(5) 0.036(3) Uani 1 d . . .
S23 S 0.2108(9) 0.2495(4) 0.4878(5) 0.035(3) Uani 1 d . . .
S24 S 0.1781(9) 0.3828(4) 0.3508(5) 0.034(2) Uani 1 d . . .
S25 S 0.1693(8) 0.2076(4) 0.2876(5) 0.032(2) Uani 1 d . . .
C36 C 0.205(3) 0.3257(16) 0.4625(17) 0.035(8) Uiso 1 d . . .
C37 C 0.186(3) 0.3054(15) 0.3743(16) 0.026(7) Uiso 1 d . . .
C38 C 0.242(3) 0.3973(15) 0.6272(16) 0.027(7) Uiso 1 d . . .
C39 C 0.237(3) 0.3176(16) 0.5981(16) 0.028(7) Uiso 1 d . . .
C40 C 0.150(3) 0.3162(17) 0.2364(17) 0.035(8) Uiso 1 d . . .
C41 C 0.145(3) 0.2368(15) 0.2103(16) 0.026(7) Uiso 1 d . . .
C44 C 0.265(3) 0.3913(16) 0.7601(18) 0.043(8) Uiso 1 d . . .
H44A H 0.1995 0.4004 0.8007 0.051 Uiso 1 calc R H 1
H44B H 0.3408 0.3996 0.7920 0.051 Uiso 1 calc R H 1
C45 C 0.115(3) 0.2424(19) 0.079(2) 0.058(11) Uiso 1 d . . .
H45A H 0.0363 0.2357 0.0512 0.070 Uiso 1 calc R I 1
H45B H 0.1764 0.2328 0.0355 0.070 Uiso 1 calc R I 1
S3A S 0.0549(10) -0.0308(6) 0.7556(6) 0.051(3) Uiso 0.80 d P . 1
C4A C 0.0641(19) 0.1388(11) 0.8132(12) 0.040(6) Uiso 0.80 d P . 1
H4A1 H -0.0094 0.1680 0.8390 0.049 Uiso 0.80 calc PR . 1
H4A2 H 0.1332 0.1765 0.8286 0.049 Uiso 0.80 calc PR . 1
C4B C 0.0549(10) -0.0308(6) 0.7556(6) 0.051(3) Uiso 0.20 d P . 2
H4B1 H -0.0214 -0.0526 0.7637 0.061 Uiso 0.20 calc PR . 2
H4B2 H 0.1210 -0.0663 0.7466 0.061 Uiso 0.20 calc PR . 2
S3B S 0.0641(19) 0.1388(11) 0.8132(12) 0.040(6) Uiso 0.20 d P . 2
S8A S 0.2879(10) 0.0425(6) 0.3109(6) 0.042(3) Uiso 0.70 d P . 1
C12A C 0.2784(17) -0.1227(10) 0.2565(11) 0.049(5) Uiso 0.70 d P . 1
H12A H 0.2014 -0.1528 0.2440 0.059 Uiso 0.70 calc PR . 1
H12B H 0.3440 -0.1598 0.2293 0.059 Uiso 0.70 calc PR . 1
C12B C 0.2879(10) 0.0425(6) 0.3109(6) 0.042(3) Uiso 0.30 d P . 2
H12C H 0.2146 0.0718 0.3182 0.050 Uiso 0.30 calc PR . 2
H12D H 0.3586 0.0717 0.3069 0.050 Uiso 0.30 calc PR . 2
S8B S 0.2784(17) -0.1227(10) 0.2565(11) 0.049(5) Uiso 0.30 d P . 2
S9A S 0.4186(11) 0.1455(7) 0.8839(8) 0.046(3) Uiso 0.60 d P . 1
C13A C 0.4111(15) -0.0263(9) 0.8104(10) 0.050(5) Uiso 0.60 d P . 1
H13A H 0.4882 -0.0520 0.8031 0.060 Uiso 0.60 calc PR . 1
H13B H 0.3447 -0.0616 0.8083 0.060 Uiso 0.60 calc PR . 1
C13B C 0.4186(11) 0.1455(7) 0.8839(8) 0.046(3) Uiso 0.40 d P . 2
H13C H 0.3557 0.1841 0.9146 0.055 Uiso 0.40 calc PR . 2
H13D H 0.4984 0.1725 0.8982 0.055 Uiso 0.40 calc PR . 2
S9B S 0.4111(15) -0.0263(9) 0.8104(10) 0.050(5) Uiso 0.40 d P . 2
S14A S -0.1645(9) 0.3709(5) 0.2900(6) 0.040(3) Uiso 0.80 d P . 1
C22A C -0.177(2) 0.2034(12) 0.2335(13) 0.053(6) Uiso 0.80 d P . 1
H22A H -0.1075 0.1705 0.2055 0.064 Uiso 0.80 calc PR . 1
H22B H -0.2499 0.1690 0.2199 0.064 Uiso 0.80 calc PR . 1
C22B C -0.1645(9) 0.3709(5) 0.2900(6) 0.040(3) Uiso 0.20 d P . 2
H22C H -0.0902 0.3947 0.2819 0.048 Uiso 0.20 calc PR . 2
H22D H -0.2331 0.4050 0.3004 0.048 Uiso 0.20 calc PR . 2
S14B S -0.177(2) 0.2034(12) 0.2335(13) 0.053(6) Uiso 0.20 d P . 2
S15A S -0.0507(9) 0.3143(5) 0.8035(6) 0.048(3) Uiso 0.90 d P . 1
C23A C -0.051(2) 0.4787(14) 0.8553(15) 0.050(7) Uiso 0.90 d P . 1
H23A H 0.0226 0.5123 0.8694 0.059 Uiso 0.90 calc PR . 1
H23B H -0.1201 0.5132 0.8798 0.059 Uiso 0.90 calc PR . 1
C23B C -0.0507(9) 0.3143(5) 0.8035(6) 0.048(3) Uiso 0.10 d P . 2
H23C H 0.0244 0.2865 0.7962 0.057 Uiso 0.10 calc PR . 2
H23D H -0.1194 0.2837 0.8078 0.057 Uiso 0.10 calc PR . 2
S15B S -0.051(2) 0.4787(14) 0.8553(15) 0.050(7) Uiso 0.10 d P . 2
S20A S 0.4091(12) 0.6959(7) 0.2628(7) 0.049(3) Uiso 0.60 d P . 1
C32A C 0.3938(14) 0.5252(8) 0.2022(8) 0.039(4) Uiso 0.60 d P . 1
H32A H 0.4638 0.4919 0.1760 0.047 Uiso 0.60 calc PR . 1
H32B H 0.3199 0.4915 0.1863 0.047 Uiso 0.60 calc PR . 1
C32B C 0.4091(12) 0.6959(7) 0.2628(7) 0.049(3) Uiso 0.40 d P . 2
H32C H 0.4842 0.7205 0.2570 0.058 Uiso 0.40 calc PR . 2
H32D H 0.3408 0.7294 0.2704 0.058 Uiso 0.40 calc PR . 2
S20B S 0.3938(14) 0.5252(8) 0.2022(8) 0.039(4) Uiso 0.40 d P . 2
S21A S 0.5184(9) 0.6450(5) 0.7785(5) 0.037(2) Uiso 0.90 d P . 1
C33A C 0.533(2) 0.8064(13) 0.8252(14) 0.040(7) Uiso 0.90 d P . 1
H33A H 0.4665 0.8430 0.8517 0.048 Uiso 0.90 calc PR . 1
H33B H 0.6082 0.8378 0.8359 0.048 Uiso 0.90 calc PR . 1
C33B C 0.5184(9) 0.6450(5) 0.7785(5) 0.037(2) Uiso 0.10 d P . 2
H33C H 0.5885 0.6128 0.7706 0.044 Uiso 0.10 calc PR . 2
H33D H 0.4451 0.6200 0.7861 0.044 Uiso 0.10 calc PR . 2
S21B S 0.533(2) 0.8064(13) 0.8252(14) 0.040(7) Uiso 0.10 d P . 2
S26A S 0.2544(11) 0.2901(7) 0.6765(7) 0.045(3) Uiso 0.70 d P . 1
C42A C 0.2602(16) 0.4636(9) 0.7335(10) 0.035(4) Uiso 0.70 d P . 1
H42A H 0.1914 0.4983 0.7587 0.042 Uiso 0.70 calc PR . 1
H42B H 0.3354 0.4958 0.7474 0.042 Uiso 0.70 calc PR . 1
C42B C 0.2544(11) 0.2901(7) 0.6765(7) 0.045(3) Uiso 0.30 d P . 2
H42C H 0.3280 0.2611 0.6697 0.054 Uiso 0.30 calc PR . 2
H42D H 0.1838 0.2610 0.6810 0.054 Uiso 0.30 calc PR . 2
S26B S 0.2602(16) 0.4636(9) 0.7335(10) 0.035(4) Uiso 0.30 d P . 2
S27A S 0.1325(11) 0.3427(6) 0.1640(7) 0.048(3) Uiso 0.70 d P . 1
C43A C 0.1243(17) 0.1728(10) 0.1040(11) 0.047(5) Uiso 0.70 d P . 1
H43A H 0.1930 0.1385 0.0769 0.056 Uiso 0.70 calc PR . 1
H43B H 0.0498 0.1400 0.0908 0.056 Uiso 0.70 calc PR . 1
C43B C 0.1325(11) 0.3427(6) 0.1640(7) 0.048(3) Uiso 0.30 d P . 2
H43C H 0.2037 0.3704 0.1580 0.057 Uiso 0.30 calc PR . 2
H43D H 0.0604 0.3737 0.1733 0.057 Uiso 0.30 calc PR . 2
S27B S 0.1243(17) 0.1728(10) 0.1040(11) 0.047(5) Uiso 0.30 d P . 2
Re1 Re 0.21515(14) -0.04425(8) 0.01380(8) 0.0386(5) Uani 1 d . . .
Re2 Re 0.29266(15) 0.35120(8) -0.03941(8) 0.0440(5) Uani 1 d . . .
O1 O 0.121(3) -0.1167(16) 0.0164(19) 0.101(10) Uani 1 d . . .
O2 O 0.234(2) 0.0339(13) 0.1170(14) 0.077(8) Uani 1 d . . .
O3 O 0.148(3) -0.0142(15) -0.0517(16) 0.076(9) Uani 1 d . . .
O4 O 0.348(3) -0.081(2) -0.027(2) 0.128(13) Uani 1 d . . .
O5 O 0.367(3) 0.3352(17) 0.0340(17) 0.088(11) Uani 1 d . . .
O6 O 0.144(2) 0.3339(18) -0.0357(17) 0.089(10) Uani 1 d . . .
O7 O 0.340(2) 0.2881(14) -0.1420(15) 0.073(8) Uani 1 d . . .
O8 O 0.310(4) 0.4498(14) -0.009(2) 0.186(19) Uani 1 d . . .
O O 0.213(3) 0.5817(18) -0.0634(18) 0.103(9) Uiso 1 d . . .
C46 C 0.223(5) 0.721(3) 0.027(3) 0.106(17) Uiso 1 d . . .
H46A H 0.1700 0.7406 0.0772 0.128 Uiso 1 calc R . .
H46B H 0.2434 0.7654 0.0172 0.128 Uiso 1 calc R . .
C47 C 0.334(4) 0.687(3) 0.040(3) 0.092(15) Uiso 1 d . . .
H47A H 0.4050 0.7205 0.0456 0.110 Uiso 1 calc R . .
H47B H 0.3273 0.6834 0.0923 0.110 Uiso 1 calc R . .
C48 C 0.341(4) 0.605(3) -0.041(3) 0.109(16) Uiso 1 d . . .
H48A H 0.3812 0.5679 -0.0275 0.131 Uiso 1 calc R . .
H48B H 0.3845 0.6068 -0.0873 0.131 Uiso 1 calc R . .
C49 C 0.170(4) 0.657(2) -0.046(3) 0.093(14) Uiso 1 d . . .
H49A H 0.1867 0.6632 -0.0964 0.112 Uiso 1 calc R . .
H49B H 0.0828 0.6580 -0.0384 0.112 Uiso 1 calc R . .

loop_
_atom_site_aniso_label
_atom_site_aniso_U_11
_atom_site_aniso_U_22
_atom_site_aniso_U_33
_atom_site_aniso_U_23
_atom_site_aniso_U_13
_atom_site_aniso_U_12
S1 0.063(7) 0.023(4) 0.034(5) 0.021(4) 0.003(5) 0.008(5)
S2 0.055(7) 0.020(4) 0.033(5) 0.014(4) -0.003(5) -0.002(4)
S4 0.054(7) 0.025(5) 0.030(5) 0.013(4) -0.005(4) 0.003(5)
S5 0.074(8) 0.018(4) 0.027(4) 0.007(4) -0.005(5) -0.002(5)
S6 0.052(7) 0.028(5) 0.035(5) 0.021(4) -0.009(5) -0.001(5)
S7 0.052(7) 0.022(4) 0.028(4) 0.010(4) -0.006(4) 0.001(4)
S10 0.058(7) 0.027(5) 0.034(5) 0.013(4) -0.003(5) 0.004(5)
S11 0.056(7) 0.023(5) 0.029(5) 0.009(4) -0.006(5) 0.000(5)
S12 0.063(7) 0.024(4) 0.031(4) 0.014(4) -0.010(5) -0.004(5)
S13 0.051(7) 0.028(5) 0.029(4) 0.014(4) -0.002(4) 0.009(5)
S16 0.054(7) 0.021(4) 0.026(4) 0.010(4) -0.004(4) -0.001(4)
S17 0.061(7) 0.022(5) 0.031(4) 0.015(4) -0.008(5) -0.004(5)
S18 0.064(7) 0.028(5) 0.026(4) 0.015(4) -0.006(5) -0.002(5)
S19 0.058(7) 0.027(4) 0.026(4) 0.015(4) -0.001(4) 0.006(5)
S22 0.065(7) 0.021(4) 0.029(4) 0.017(4) -0.001(5) 0.006(5)
S23 0.061(7) 0.018(4) 0.030(4) 0.014(4) 0.000(5) 0.000(4)
S24 0.061(7) 0.019(4) 0.022(4) 0.012(3) -0.004(4) -0.001(4)
S25 0.048(6) 0.023(4) 0.026(4) 0.014(4) -0.006(4) 0.002(4)
Re1 0.0442(12) 0.0370(9) 0.0333(10) 0.0170(8) 0.0012(9) 0.0021(9)
Re2 0.0696(15) 0.0312(9) 0.0296(9) 0.0143(8) 0.0031(9) 0.0067(9)
O1 0.10(2) 0.10(2) 0.15(3) 0.10(2) -0.04(2) -0.033(18)
O2 0.11(2) 0.066(16) 0.051(14) 0.028(13) -0.020(15) -0.021(16)
O3 0.10(2) 0.077(18) 0.071(18) 0.052(16) -0.052(16) -0.044(16)
O4 0.08(2) 0.18(3) 0.11(3) 0.07(2) 0.02(2) 0.05(2)
O5 0.10(3) 0.12(2) 0.055(18) 0.046(18) 0.020(17) 0.03(2)
O6 0.05(2) 0.15(3) 0.08(2) 0.07(2) -0.012(16) -0.006(19)
O7 0.08(2) 0.075(17) 0.066(16) 0.039(14) 0.003(15) 0.007(15)
O8 0.38(6) 0.018(14) 0.12(3) 0.011(16) -0.03(3) -0.02(2)

loop_
_atom_type_symbol
_atom_type_description
_atom_type_scat_dispersion_real
_atom_type_scat_dispersion_imag
_atom_type_scat_source
Re Re -1.0185 7.2310 'International Tables Vol C Tables 4.2.6.8 and 6.1.1.4'
S S 0.1246 0.1234 'International Tables Vol C Tables 4.2.6.8 and 6.1.1.4'
O O 0.0106 0.0060 'International Tables Vol C Tables 4.2.6.8 and 6.1.1.4'
C C 0.0033 0.0016 'International Tables Vol C Tables 4.2.6.8 and 6.1.1.4'
H H 0.0000 0.0000 'International Tables Vol C Tables 4.2.6.8 and 6.1.1.4'

loop_
_geom_angle_atom_site_label_1
_geom_angle_atom_site_label_2
_geom_angle_atom_site_label_3
_geom_angle
_geom_angle_site_symmetry_1
_geom_angle_site_symmetry_3
_geom_angle_publ_flag
C2 S1 C1 93.7(13) . . ?
C2 S1 C3 25.7(11) . . ?
C1 S1 C3 68.0(10) . . ?
C2 S1 C1 118.8(12) . 2_556 ?
C1 S1 C1 25.1(12) . 2_556 ?
C3 S1 C1 93.1(8) . 2_556 ?
C2 S1 S2 61.6(10) . . ?
C1 S1 S2 32.1(8) . . ?
C3 S1 S2 35.9(6) . . ?
C1 S1 S2 57.2(6) 2_556 . ?
C2 S1 S3A 28.0(10) . . ?
C1 S1 S3A 121.5(8) . . ?
C3 S1 S3A 53.5(6) . . ?
C1 S1 S3A 146.5(6) 2_556 . ?
S2 S1 S3A 89.5(3) . . ?
C2 S1 S2 151.3(10) . 2_556 ?
C1 S1 S2 57.6(8) . 2_556 ?
C3 S1 S2 125.6(6) . 2_556 ?
C1 S1 S2 32.5(5) 2_556 2_556 ?
S2 S1 S2 89.7(3) . 2_556 ?
S3A S1 S2 176.5(4) . 2_556 ?
C2 S1 S11 90.6(10) . 2_556 ?
C1 S1 S11 160.9(10) . 2_556 ?
C3 S1 S11 115.1(6) . 2_556 ?
C1 S1 S11 145.9(6) 2_556 2_556 ?
S2 S1 S11 146.8(4) . 2_556 ?
S3A S1 S11 65.3(3) . 2_556 ?
S2 S1 S11 116.8(3) 2_556 2_556 ?
C2 S1 S13 141.2(11) . 2_556 ?
C1 S1 S13 118.5(8) . 2_556 ?
C3 S1 S13 159.3(7) . 2_556 ?
C1 S1 S13 95.2(6) 2_556 2_556 ?
S2 S1 S13 146.5(3) . 2_556 ?
S3A S1 S13 117.2(3) . 2_556 ?
S2 S1 S13 64.9(2) 2_556 2_556 ?
S11 S1 S13 51.9(2) 2_556 2_556 ?
C2 S1 C9 87.0(12) . 2_556 ?
C1 S1 C9 77.9(11) . 2_556 ?
C3 S1 C9 81.3(8) . 2_556 ?
C1 S1 C9 80.2(8) 2_556 2_556 ?
S2 S1 C9 78.1(5) . 2_556 ?
S3A S1 C9 90.5(5) . 2_556 ?
S2 S1 C9 86.0(5) 2_556 2_556 ?
S11 S1 C9 120.9(5) 2_556 2_556 ?
S13 S1 C9 118.8(5) 2_556 2_556 ?
C1 S2 C3 95.9(12) . . ?
C1 S2 C2 68.3(10) . . ?
C3 S2 C2 27.7(10) . . ?
C1 S2 C1 23.7(13) . 2_556 ?
C3 S2 C1 119.5(11) . 2_556 ?
C2 S2 C1 91.9(8) . 2_556 ?
C1 S2 S1 33.1(8) . . ?
C3 S2 S1 62.8(9) . . ?
C2 S2 S1 35.1(6) . . ?
C1 S2 S1 56.8(6) 2_556 . ?
C1 S2 C4A 122.1(9) . . ?
C3 S2 C4A 26.3(9) . . ?
C2 S2 C4A 53.9(7) . . ?
C1 S2 C4A 145.6(7) 2_556 . ?
S1 S2 C4A 89.0(5) . . ?
C1 S2 S1 57.2(8) . 2_556 ?
C3 S2 S1 153.0(10) . 2_556 ?
C2 S2 S1 125.4(7) . 2_556 ?
C1 S2 S1 33.5(5) 2_556 2_556 ?
S1 S2 S1 90.3(3) . 2_556 ?
C4A S2 S1 175.7(6) . 2_556 ?
C1 S2 S13 117.1(9) . . ?
C3 S2 S13 139.2(9) . . ?
C2 S2 S13 158.1(8) . . ?
C1 S2 S13 94.9(6) 2_556 . ?
S1 S2 S13 146.1(4) . . ?
C4A S2 S13 115.3(4) . . ?
S1 S2 S13 63.6(2) 2_556 . ?
C1 S2 S15A 156.7(11) . . ?
C3 S2 S15A 91.6(9) . . ?
C2 S2 S15A 117.6(7) . . ?
C1 S2 S15A 141.7(6) 2_556 . ?
S1 S2 S15A 147.5(4) . . ?
C4A S2 S15A 66.5(4) . . ?
S1 S2 S15A 112.4(3) 2_556 . ?
S13 S2 S15A 48.8(2) . . ?
C1 S2 C8 77.5(11) . 2_556 ?
C3 S2 C8 84.2(11) . 2_556 ?
C2 S2 C8 80.1(8) . 2_556 ?
C1 S2 C8 80.4(8) 2_556 2_556 ?
S1 S2 C8 76.7(5) . 2_556 ?
C4A S2 C8 88.3(6) . 2_556 ?
S1 S2 C8 87.4(5) 2_556 2_556 ?
S13 S2 C8 80.6(5) . 2_556 ?
S15A S2 C8 81.4(5) . 2_556 ?
C1 S2 C6 67.6(11) . . ?
C3 S2 C6 89.8(10) . . ?
C2 S2 C6 78.2(8) . . ?
C1 S2 C6 71.7(8) 2_556 . ?
S1 S2 C6 68.9(5) . . ?
C4A S2 C6 101.7(6) . . ?
S1 S2 C6 82.0(5) 2_556 . ?
S13 S2 C6 123.6(5) . . ?
S15A S2 C6 134.6(5) . . ?
C8 S2 C6 143.7(6) 2_556 . ?
C1 S2 S7 104.8(10) . . ?
C3 S2 S7 68.5(10) . . ?
C2 S2 S7 75.8(7) . . ?
C1 S2 S7 112.9(7) 2_556 . ?
S1 S2 S7 90.6(3) . . ?
C4A S2 S7 67.1(5) . . ?
S1 S2 S7 117.1(3) 2_556 . ?
S13 S2 S7 119.8(3) . . ?
S15A S2 S7 98.5(3) . . ?
C8 S2 S7 152.7(5) 2_556 . ?
C6 S2 S7 41.2(4) . . ?
C1 S2 S5 79.2(10) . . ?
C3 S2 S5 112.6(10) . . ?
C2 S2 S5 104.4(7) . . ?
C1 S2 S5 72.5(7) 2_556 . ?
S1 S2 S5 91.5(3) . . ?
C4A S2 S5 116.5(5) . . ?
S1 S2 S5 67.8(3) 2_556 . ?
S13 S2 S5 97.5(3) . . ?
S15A S2 S5 118.0(3) . . ?
C8 S2 S5 152.6(5) 2_556 . ?
C6 S2 S5 26.2(4) . . ?
S7 S2 S5 49.4(2) . . ?
C1 C1 S2 125(3) 2_556 . ?
C1 C1 S1 120(3) 2_556 . ?
S2 C1 S1 114.8(13) . . ?
C1 C1 C2 162(3) 2_556 . ?
S2 C1 C2 72.6(10) . . ?
S1 C1 C2 42.2(8) . . ?
C1 C1 C3 167(3) 2_556 . ?
S2 C1 C3 42.4(8) . . ?
S1 C1 C3 72.4(10) . . ?
C2 C1 C3 30.2(8) . . ?
C1 C1 S1 34.6(18) 2_556 2_556 ?
S2 C1 S1 90.4(11) . 2_556 ?
S1 C1 S1 154.9(12) . 2_556 ?
C2 C1 S1 163.0(13) . 2_556 ?
C3 C1 S1 132.8(12) . 2_556 ?
C1 C1 S2 31.4(18) 2_556 2_556 ?
S2 C1 S2 156.3(13) . 2_556 ?
S1 C1 S2 88.9(10) . 2_556 ?
C2 C1 S2 131.0(12) . 2_556 ?
C3 C1 S2 161.2(13) . 2_556 ?
S1 C1 S2 66.0(6) 2_556 2_556 ?
C1 C1 C6 97(3) 2_556 . ?
S2 C1 C6 86.0(12) . . ?
S1 C1 C6 87.4(11) . . ?
C2 C1 C6 84.8(11) . . ?
C3 C1 C6 85.3(11) . . ?
S1 C1 C6 94.9(9) 2_556 . ?
S2 C1 C6 95.8(9) 2_556 . ?
C1 C1 C9 100(3) 2_556 2_556 ?
S2 C1 C9 93.6(11) . 2_556 ?
S1 C1 C9 74.6(11) . 2_556 ?
C2 C1 C9 76.1(11) . 2_556 ?
C3 C1 C9 81.1(10) . 2_556 ?
S1 C1 C9 105.0(9) 2_556 2_556 ?
S2 C1 C9 92.5(9) 2_556 2_556 ?
C6 C1 C9 160.0(9) . 2_556 ?
C1 C1 C8 102(3) 2_556 2_556 ?
S2 C1 C8 76.1(10) . 2_556 ?
S1 C1 C8 91.1(11) . 2_556 ?
C2 C1 C8 80.5(10) . 2_556 ?
C3 C1 C8 74.9(10) . 2_556 ?
S1 C1 C8 95.0(9) 2_556 2_556 ?
S2 C1 C8 104.6(10) 2_556 2_556 ?
C6 C1 C8 159.6(9) . 2_556 ?
C9 C1 C8 20.1(6) 2_556 2_556 ?
C1 C1 C2 11.6(19) 2_556 2_556 ?
S2 C1 C2 113.4(12) . 2_556 ?
S1 C1 C2 131.8(12) . 2_556 ?
C2 C1 C2 174.0(10) . 2_556 ?
C3 C1 C2 155.8(12) . 2_556 ?
S1 C1 C2 23.0(5) 2_556 2_556 ?
S2 C1 C2 43.0(6) 2_556 2_556 ?
C6 C1 C2 95.7(9) . 2_556 ?
C9 C1 C2 102.7(9) 2_556 2_556 ?
C8 C1 C2 100.3(9) 2_556 2_556 ?
C1 C1 C3 8.5(19) 2_556 2_556 ?
S2 C1 C3 133.3(12) . 2_556 ?
S1 C1 C3 111.9(11) . 2_556 ?
C2 C1 C3 154.1(12) . 2_556 ?
C3 C1 C3 175.7(10) . 2_556 ?
S1 C1 C3 42.9(5) 2_556 2_556 ?
S2 C1 C3 23.1(5) 2_556 2_556 ?
C6 C1 C3 95.4(8) . 2_556 ?
C9 C1 C3 99.3(9) 2_556 2_556 ?
C8 C1 C3 104.0(9) 2_556 2_556 ?
C2 C1 C3 19.9(5) 2_556 2_556 ?
C3 C2 S1 121(2) . . ?
C3 C2 S3A 114(2) . . ?
S1 C2 S3A 124.7(18) . . ?
C3 C2 C5 69.6(17) . . ?
S1 C2 C5 169.7(18) . . ?
S3A C2 C5 45.1(10) . . ?
C3 C2 C1 76.5(17) . . ?
S1 C2 C1 44.2(9) . . ?
S3A C2 C1 168.1(18) . . ?
C5 C2 C1 146.1(16) . . ?
C3 C2 C4A 32.8(14) . . ?
S1 C2 C4A 153.2(16) . . ?
S3A C2 C4A 81.5(11) . . ?
C5 C2 C4A 37.0(9) . . ?
C1 C2 C4A 109.2(13) . . ?
C3 C2 S2 37.5(13) . . ?
S1 C2 S2 83.3(11) . . ?
S3A C2 S2 151.7(15) . . ?
C5 C2 S2 107.0(13) . . ?
C1 C2 S2 39.1(7) . . ?
C4A C2 S2 70.2(9) . . ?
C3 C2 S6 104(2) . . ?
S1 C2 S6 86.0(11) . . ?
S3A C2 S6 87.0(12) . . ?
C5 C2 S6 91.8(12) . . ?
C1 C2 S6 95.5(11) . . ?
C4A C2 S6 102.5(11) . . ?
S2 C2 S6 101.0(9) . . ?
C3 C2 C7 80.6(18) . . ?
S1 C2 C7 85.2(12) . . ?
S3A C2 C7 110.0(14) . . ?
C5 C2 C7 97.5(13) . . ?
C1 C2 C7 75.8(11) . . ?
C4A C2 C7 90.9(11) . . ?
S2 C2 C7 73.7(8) . . ?
S6 C2 C7 27.4(5) . . ?
C3 C2 C12B 101.1(19) . 2_556 ?
S1 C2 C12B 82.3(12) . 2_556 ?
S3A C2 C12B 81.9(11) . 2_556 ?
C5 C2 C12B 95.8(12) . 2_556 ?
C1 C2 C12B 91.3(11) . 2_556 ?
C4A C2 C12B 97.8(10) . 2_556 ?
S2 C2 C12B 99.3(9) . 2_556 ?
S6 C2 C12B 155.1(9) . 2_556 ?
C7 C2 C12B 166.3(10) . 2_556 ?
C3 C2 S8A 101.1(19) . 2_556 ?
S1 C2 S8A 82.3(12) . 2_556 ?
S3A C2 S8A 81.9(11) . 2_556 ?
C5 C2 S8A 95.8(12) . 2_556 ?
C1 C2 S8A 91.3(11) . 2_556 ?
C4A C2 S8A 97.8(10) . 2_556 ?
S2 C2 S8A 99.3(9) . 2_556 ?
S6 C2 S8A 155.1(9) . 2_556 ?
C7 C2 S8A 166.3(10) . 2_556 ?
C12B C2 S8A 0.0(6) 2_556 2_556 ?
C3 C2 C1 82.5(17) . 2_556 ?
S1 C2 C1 38.2(8) . 2_556 ?
S3A C2 C1 162.3(15) . 2_556 ?
C5 C2 C1 152.1(13) . 2_556 ?
C1 C2 C1 6.0(10) . 2_556 ?
C4A C2 C1 115.2(11) . 2_556 ?
S2 C2 C1 45.1(6) . 2_556 ?
S6 C2 C1 94.6(8) . 2_556 ?
C7 C2 C1 77.1(8) . 2_556 ?
C12B C2 C1 89.6(8) 2_556 2_556 ?
S8A C2 C1 89.6(8) 2_556 2_556 ?
C3 C2 C14 78.1(18) . 2_556 ?
S1 C2 C14 103.8(14) . 2_556 ?
S3A C2 C14 81.0(12) . 2_556 ?
C5 C2 C14 77.1(11) . 2_556 ?
C1 C2 C14 97.0(12) . 2_556 ?
C4A C2 C14 72.2(9) . 2_556 ?
S2 C2 C14 88.0(9) . 2_556 ?
S6 C2 C14 167.5(10) . 2_556 ?
C7 C2 C14 158.7(10) . 2_556 ?
C12B C2 C14 25.7(5) 2_556 2_556 ?
S8A C2 C14 25.7(5) 2_556 2_556 ?
C1 C2 C14 97.9(9) 2_556 2_556 ?
C2 C3 C4A 120(2) . . ?
C2 C3 S2 115(2) . . ?
C4A C3 S2 124.7(18) . . ?
C2 C3 C5 78.5(18) . . ?
C4A C3 C5 42.1(11) . . ?
S2 C3 C5 166.3(17) . . ?
C2 C3 C1 73.2(17) . . ?
C4A C3 C1 165.9(18) . . ?
S2 C3 C1 41.7(8) . . ?
C5 C3 C1 151.8(15) . . ?
C2 C3 S3A 37.8(14) . . ?
C4A C3 S3A 82.6(12) . . ?
S2 C3 S3A 152.5(14) . . ?
C5 C3 S3A 41.1(8) . . ?
C1 C3 S3A 110.9(11) . . ?
C2 C3 S1 33.6(14) . . ?
C4A C3 S1 153.7(16) . . ?
S2 C3 S1 81.3(10) . . ?
C5 C3 S1 112.2(12) . . ?
C1 C3 S1 39.6(7) . . ?
S3A C3 S1 71.3(7) . . ?
C2 C3 S7 101.8(19) . . ?
C4A C3 S7 86.1(13) . . ?
S2 C3 S7 84.7(11) . . ?
C5 C3 S7 89.9(12) . . ?
C1 C3 S7 95.0(10) . . ?
S3A C3 S7 101.5(8) . . ?
S1 C3 S7 101.4(8) . . ?
C2 C3 S8B 101(2) . 2_556 ?
C4A C3 S8B 84.9(13) . 2_556 ?
S2 C3 S8B 82.7(11) . 2_556 ?
C5 C3 S8B 97.8(12) . 2_556 ?
C1 C3 S8B 88.7(10) . 2_556 ?
S3A C3 S8B 98.8(9) . 2_556 ?
S1 C3 S8B 96.2(9) . 2_556 ?
S7 C3 S8B 156.5(9) . 2_556 ?
C2 C3 C12A 101(2) . 2_556 ?
C4A C3 C12A 84.9(13) . 2_556 ?
S2 C3 C12A 82.7(11) . 2_556 ?
C5 C3 C12A 97.8(12) . 2_556 ?
C1 C3 C12A 88.7(10) . 2_556 ?
S3A C3 C12A 98.8(9) . 2_556 ?
S1 C3 C12A 96.2(9) . 2_556 ?
S7 C3 C12A 156.5(9) . 2_556 ?
S8B C3 C12A 0.0(11) 2_556 2_556 ?
C2 C3 C7 78.8(18) . . ?
C4A C3 C7 109.9(15) . . ?
S2 C3 C7 81.8(11) . . ?
C5 C3 C7 99.0(13) . . ?
C1 C3 C7 75.0(10) . . ?
S3A C3 C7 91.7(9) . . ?
S1 C3 C7 74.4(8) . . ?
S7 C3 C7 27.0(5) . . ?
S8B C3 C7 162.9(9) 2_556 . ?
C12A C3 C7 162.9(9) 2_556 . ?
C2 C3 C14 81.9(18) . 2_556 ?
C4A C3 C14 81.8(13) . 2_556 ?
S2 C3 C14 104.7(12) . 2_556 ?
C5 C3 C14 79.1(12) . 2_556 ?
C1 C3 C14 97.4(11) . 2_556 ?
S3A C3 C14 74.0(8) . 2_556 ?
S1 C3 C14 88.3(9) . 2_556 ?
S7 C3 C14 167.6(9) . 2_556 ?
S8B C3 C14 24.7(5) 2_556 2_556 ?
C12A C3 C14 24.7(5) 2_556 2_556 ?
C7 C3 C14 160.5(10) . 2_556 ?
C2 C3 C11 90(2) . . ?
C4A C3 C11 71.9(13) . . ?
S2 C3 C11 111.3(13) . . ?
C5 C3 C11 64.2(11) . . ?
C1 C3 C11 114.2(11) . . ?
S3A C3 C11 77.4(8) . . ?
S1 C3 C11 104.0(9) . . ?
S7 C3 C11 26.6(5) . . ?
S8B C3 C11 156.8(9) 2_556 . ?
C12A C3 C11 156.8(9) 2_556 . ?
C7 C3 C11 39.3(7) . . ?
C14 C3 C11 143.3(9) 2_556 . ?
C2 C3 C1 77.6(16) . 2_556 ?
C4A C3 C1 161.5(15) . 2_556 ?
S2 C3 C1 37.4(7) . 2_556 ?
C5 C3 C1 156.1(13) . 2_556 ?
C1 C3 C1 4.3(10) . 2_556 ?
S3A C3 C1 115.1(9) . 2_556 ?
S1 C3 C1 43.9(6) . 2_556 ?
S7 C3 C1 94.7(7) . 2_556 ?
S8B C3 C1 87.2(7) 2_556 2_556 ?
C12A C3 C1 87.2(7) 2_556 2_556 ?
C7 C3 C1 76.1(8) . 2_556 ?
C14 C3 C1 97.7(9) 2_556 2_556 ?
C11 C3 C1 115.3(9) . 2_556 ?
C4A C5 S3A 118(2) . . ?
C4A C5 C3 42.2(12) . . ?
S3A C5 C3 76.3(13) . . ?
C4A C5 C2 73.9(14) . . ?
S3A C5 C2 44.7(10) . . ?
C3 C5 C2 31.8(9) . . ?
C4A C5 O3 161.4(18) . 1_556 ?
S3A C5 O3 80.9(12) . 1_556 ?
C3 C5 O3 156.2(15) . 1_556 ?
C2 C5 O3 124.6(14) . 1_556 ?
C4A C5 O1 99.3(16) . 2_556 ?
S3A C5 O1 105.9(15) . 2_556 ?
C3 C5 O1 121.1(15) . 2_556 ?
C2 C5 O1 124.4(15) . 2_556 ?
O3 C5 O1 72.0(10) 1_556 2_556 ?
C4A C5 C11 82.8(16) . . ?
S3A C5 C11 97.7(14) . . ?
C3 C5 C11 79.1(12) . . ?
C2 C5 C11 83.4(12) . . ?
O3 C5 C11 97.2(11) 1_556 . ?
O1 C5 C11 151.8(12) 2_556 . ?
C4A C5 C10 100.5(17) . . ?
S3A C5 C10 78.1(12) . . ?
C3 C5 C10 84.0(12) . . ?
C2 C5 C10 76.2(12) . . ?
O3 C5 C10 84.5(10) 1_556 . ?
O1 C5 C10 154.9(12) 2_556 . ?
C11 C5 C10 21.9(7) . . ?
C4A C5 C15 114.2(18) . . ?
S3A C5 C15 101.5(14) . . ?
C3 C5 C15 117.8(14) . . ?
C2 C5 C15 113.5(14) . . ?
O3 C5 C15 60.0(9) 1_556 . ?
O1 C5 C15 119.0(11) 2_556 . ?
C11 C5 C15 39.0(8) . . ?
C10 C5 C15 37.5(8) . . ?
C4A C5 S9A 87.6(15) . . ?
S3A C5 S9A 118.0(15) . . ?
C3 C5 S9A 99.7(13) . . ?
C2 C5 S9A 109.2(13) . . ?
O3 C5 S9A 84.7(9) 1_556 . ?
O1 C5 S9A 125.8(10) 2_556 . ?
C11 C5 S9A 26.0(6) . . ?
C10 C5 S9A 40.5(6) . . ?
C15 C5 S9A 26.6(6) . . ?
C4A C5 C45 87.5(14) . 1_556 ?
S3A C5 C45 152.2(16) . 1_556 ?
C3 C5 C45 129.6(13) . 1_556 ?
C2 C5 C45 161.1(14) . 1_556 ?
O3 C5 C45 74.1(9) 1_556 1_556 ?
O1 C5 C45 54.9(9) 2_556 1_556 ?
C11 C5 C45 97.4(11) . 1_556 ?
C10 C5 C45 110.8(11) . 1_556 ?
C15 C5 C45 76.5(9) . 1_556 ?
S9A C5 C45 72.0(8) . 1_556 ?
C4A C5 H5A 107.9 . . ?
S3A C5 H5A 107.9 . . ?
C3 C5 H5A 133.1 . . ?
C2 C5 H5A 134.1 . . ?
O3 C5 H5A 61.4 1_556 . ?
O1 C5 H5A 12.0 2_556 . ?
C11 C5 H5A 142.3 . . ?
C10 C5 H5A 142.9 . . ?
C15 C5 H5A 107.2 . . ?
S9A C5 H5A 116.6 . . ?
C45 C5 H5A 48.9 1_556 . ?
C4A C5 H5B 107.9 . . ?
S3A C5 H5B 107.9 . . ?
C3 C5 H5B 115.9 . . ?
C2 C5 H5B 115.8 . . ?
O3 C5 H5B 64.8 1_556 . ?
O1 C5 H5B 118.5 2_556 . ?
C11 C5 H5B 36.9 . . ?
C10 C5 H5B 39.7 . . ?
C15 C5 H5B 7.1 . . ?
S9A C5 H5B 20.4 . . ?
C45 C5 H5B 72.2 1_556 . ?
H5A C5 H5B 107.2 . . ?
C8 S4 C6 95.3(14) . . ?
C8 S4 C9 27.9(11) . . ?
C6 S4 C9 67.4(11) . . ?
C8 S4 C7 119.9(12) . . ?
C6 S4 C7 24.7(10) . . ?
C9 S4 C7 92.1(9) . . ?
C8 S4 C12A 25.4(10) . . ?
C6 S4 C12A 120.7(10) . . ?
C9 S4 C12A 53.3(7) . . ?
C7 S4 C12A 145.4(8) . . ?
C8 S4 S5 63.0(10) . . ?
C6 S4 S5 32.3(9) . . ?
C9 S4 S5 35.1(6) . . ?
C7 S4 S5 57.0(6) . . ?
C12A S4 S5 88.4(4) . . ?
C8 S4 S6 153.3(10) . . ?
C6 S4 S6 58.1(9) . . ?
C9 S4 S6 125.5(7) . . ?
C7 S4 S6 33.4(6) . . ?
C12A S4 S6 178.4(5) . . ?
S5 S4 S6 90.4(3) . . ?
C8 S4 S17 140.8(10) . 1_545 ?
C6 S4 S17 119.4(10) . 1_545 ?
C9 S4 S17 161.1(7) . 1_545 ?
C7 S4 S17 95.8(7) . 1_545 ?
C12A S4 S17 117.3(4) . 1_545 ?
S5 S4 S17 147.9(4) . 1_545 ?
S6 S4 S17 64.2(2) . 1_545 ?
C8 S4 C32B 93.5(10) . 1_545 ?
C6 S4 C32B 159.1(11) . 1_545 ?
C9 S4 C32B 119.4(7) . 1_545 ?
C7 S4 C32B 141.8(7) . 1_545 ?
C12A S4 C32B 69.6(4) . 1_545 ?
S5 S4 C32B 149.3(4) . 1_545 ?
S6 S4 C32B 111.9(3) . 1_545 ?
S17 S4 C32B 47.8(2) 1_545 1_545 ?
C8 S4 S20A 93.5(10) . 1_545 ?
C6 S4 S20A 159.1(11) . 1_545 ?
C9 S4 S20A 119.4(7) . 1_545 ?
C7 S4 S20A 141.8(7) . 1_545 ?
C12A S4 S20A 69.6(4) . 1_545 ?
S5 S4 S20A 149.3(4) . 1_545 ?
S6 S4 S20A 111.9(3) . 1_545 ?
S17 S4 S20A 47.8(2) 1_545 1_545 ?
C32B S4 S20A 0.0(7) 1_545 1_545 ?
C9 S5 C6 92.0(13) . . ?
C9 S5 C8 24.4(11) . . ?
C6 S5 C8 67.6(11) . . ?
C9 S5 C7 117.1(12) . . ?
C6 S5 C7 25.1(10) . . ?
C8 S5 C7 92.7(9) . . ?
C9 S5 S4 60.0(10) . . ?
C6 S5 S4 32.0(9) . . ?
C8 S5 S4 35.6(6) . . ?
C7 S5 S4 57.1(6) . . ?
C9 S5 S8A 28.4(9) . . ?
C6 S5 S8A 120.4(10) . . ?
C8 S5 S8A 52.8(6) . . ?
C7 S5 S8A 145.5(7) . . ?
S4 S5 S8A 88.4(3) . . ?
C9 S5 S7 149.2(10) . . ?
C6 S5 S7 57.3(9) . . ?
C8 S5 S7 124.8(7) . . ?
C7 S5 S7 32.2(6) . . ?
S4 S5 S7 89.2(3) . . ?
S8A S5 S7 177.3(4) . . ?
C9 S5 S23 93.0(10) . . ?
C6 S5 S23 158.6(11) . . ?
C8 S5 S23 116.1(7) . . ?
C7 S5 S23 143.9(7) . . ?
S4 S5 S23 147.6(4) . . ?
S8A S5 S23 66.8(3) . . ?
S7 S5 S23 114.9(3) . . ?
C9 S5 S26A 140.7(10) . . ?
C6 S5 S26A 119.8(9) . . ?
C8 S5 S26A 158.0(8) . . ?
C7 S5 S26A 96.6(6) . . ?
S4 S5 S26A 148.1(4) . . ?
S8A S5 S26A 115.8(4) . . ?
S7 S5 S26A 65.9(3) . . ?
S23 S5 S26A 49.0(2) . . ?
C9 S5 S2 109.0(11) . . ?
C6 S5 S2 76.4(10) . . ?
C8 S5 S2 102.8(7) . . ?
C7 S5 S2 69.8(7) . . ?
S4 S5 S2 89.7(3) . . ?
S8A S5 S2 113.7(4) . . ?
S7 S5 S2 65.0(3) . . ?
S23 S5 S2 82.3(3) . . ?
S26A S5 S2 62.4(3) . . ?
C10 S6 C7 95.6(15) . . ?
C10 S6 C11 27.8(12) . . ?
C7 S6 C11 67.8(12) . . ?
C10 S6 C6 121.3(12) . . ?
C7 S6 C6 25.7(10) . . ?
C11 S6 C6 93.5(9) . . ?
C10 S6 S7 63.7(10) . . ?
C7 S6 S7 31.9(9) . . ?
C11 S6 S7 35.9(7) . . ?
C6 S6 S7 57.6(6) . . ?
C10 S6 C13A 25.9(10) . . ?
C7 S6 C13A 121.5(11) . . ?
C11 S6 C13A 53.8(7) . . ?
C6 S6 C13A 147.2(7) . . ?
S7 S6 C13A 89.6(4) . . ?
C10 S6 S4 154.5(11) . . ?
C7 S6 S4 59.0(10) . . ?
C11 S6 S4 126.7(7) . . ?
C6 S6 S4 33.2(6) . . ?
S7 S6 S4 90.8(3) . . ?
C13A S6 S4 178.9(5) . . ?
C10 S6 C2 86.2(12) . . ?
C7 S6 C2 78.4(11) . . ?
C11 S6 C2 79.3(9) . . ?
C6 S6 C2 81.4(8) . . ?
S7 S6 C2 76.0(5) . . ?
C13A S6 C2 92.2(6) . . ?
S4 S6 C2 88.9(5) . . ?
C10 S6 S19 87.1(11) . 1_545 ?
C7 S6 S19 159.2(11) . 1_545 ?
C11 S6 S19 113.7(7) . 1_545 ?
C6 S6 S19 145.8(7) . 1_545 ?
S7 S6 S19 145.5(4) . 1_545 ?
C13A S6 S19 62.9(4) . 1_545 ?
S4 S6 S19 116.3(3) . 1_545 ?
C2 S6 S19 122.4(6) . 1_545 ?
C10 S6 S17 137.9(11) . 1_545 ?
C7 S6 S17 120.6(10) . 1_545 ?
C11 S6 S17 159.7(8) . 1_545 ?
C6 S6 S17 96.7(6) . 1_545 ?
S7 S6 S17 149.4(4) . 1_545 ?
C13A S6 S17 114.2(4) . 1_545 ?
S4 S6 S17 65.0(2) . 1_545 ?
C2 S6 S17 119.5(6) . 1_545 ?
S19 S6 S17 51.3(2) 1_545 1_545 ?
C10 S6 C9 84.9(12) . 2_656 ?
C7 S6 C9 77.7(11) . 2_656 ?
C11 S6 C9 81.2(8) . 2_656 ?
C6 S6 C9 82.1(8) . 2_656 ?
S7 S6 C9 77.7(5) . 2_656 ?
C13A S6 C9 90.6(6) . 2_656 ?
S4 S6 C9 88.5(5) . 2_656 ?
C2 S6 C9 153.6(7) . 2_656 ?
S19 S6 C9 82.0(5) 1_545 2_656 ?
S17 S6 C9 82.8(5) 1_545 2_656 ?
C7 S7 C11 95.4(14) . . ?
C7 S7 C10 67.8(12) . . ?
C11 S7 C10 27.6(11) . . ?
C7 S7 C6 24.3(11) . . ?
C11 S7 C6 119.6(12) . . ?
C10 S7 C6 92.1(9) . . ?
C7 S7 S6 32.4(10) . . ?
C11 S7 S6 63.0(10) . . ?
C10 S7 S6 35.4(6) . . ?
C6 S7 S6 56.7(6) . . ?
C7 S7 O7 168.4(13) . 1_556 ?
C11 S7 O7 86.8(11) . 1_556 ?
C10 S7 O7 113.9(8) . 1_556 ?
C6 S7 O7 151.0(8) . 1_556 ?
S6 S7 O7 147.5(6) . 1_556 ?
C7 S7 S9A 121.1(10) . . ?
C11 S7 S9A 25.8(10) . . ?
C10 S7 S9A 53.3(7) . . ?
C6 S7 S9A 145.4(7) . . ?
S6 S7 S9A 88.7(3) . . ?
O7 S7 S9A 62.0(5) 1_556 . ?
C7 S7 S5 57.1(10) . . ?
C11 S7 S5 152.5(11) . . ?
C10 S7 S5 124.9(7) . . ?
C6 S7 S5 32.9(6) . . ?
S6 S7 S5 89.5(3) . . ?
O7 S7 S5 120.1(5) 1_556 . ?
S9A S7 S5 177.6(4) . . ?
C7 S7 C3 80.7(12) . . ?
C11 S7 C3 85.5(12) . . ?
C10 S7 C3 82.0(8) . . ?
C6 S7 C3 82.7(8) . . ?
S6 S7 C3 78.4(5) . . ?
O7 S7 C3 88.1(7) 1_556 . ?
S9A S7 C3 91.7(5) . . ?
S5 S7 C3 89.6(5) . . ?
C7 S7 C8 77.6(11) . 2_656 ?
C11 S7 C8 85.3(12) . 2_656 ?
C10 S7 C8 79.3(8) . 2_656 ?
C6 S7 C8 82.2(8) . 2_656 ?
S6 S7 C8 77.1(5) . 2_656 ?
O7 S7 C8 114.0(7) 1_556 2_656 ?
S9A S7 C8 89.8(5) . 2_656 ?
S5 S7 C8 88.2(5) . 2_656 ?
C3 S7 C8 155.4(6) . 2_656 ?
C7 S7 S26A 117.3(10) . . ?
C11 S7 S26A 142.5(11) . . ?
C10 S7 S26A 162.5(8) . . ?
C6 S7 S26A 93.9(6) . . ?
S6 S7 S26A 146.5(4) . . ?
O7 S7 S26A 57.5(5) 1_556 . ?
S9A S7 S26A 119.3(4) . . ?
S5 S7 S26A 62.9(3) . . ?
C3 S7 S26A 82.4(5) . . ?
C8 S7 S26A 117.8(5) 2_656 . ?
C7 S7 C4A 102.4(11) . . ?
C11 S7 C4A 72.4(12) . . ?
C10 S7 C4A 80.1(8) . . ?
C6 S7 C4A 107.2(7) . . ?
S6 S7 C4A 91.0(4) . . ?
O7 S7 C4A 67.3(6) 1_556 . ?
S9A S7 C4A 70.8(4) . . ?
S5 S7 C4A 110.8(4) . . ?
C3 S7 C4A 24.5(5) . . ?
C8 S7 C4A 157.6(6) 2_656 . ?
S26A S7 C4A 82.4(4) . . ?
C7 S7 S2 78.2(11) . . ?
C11 S7 S2 112.2(12) . . ?
C10 S7 S2 105.4(8) . . ?
C6 S7 S2 69.5(7) . . ?
S6 S7 S2 90.5(3) . . ?
O7 S7 S2 90.4(5) 1_556 . ?
S9A S7 S2 116.0(4) . . ?
S5 S7 S2 65.6(3) . . ?
C3 S7 S2 26.8(4) . . ?
C8 S7 S2 151.3(5) 2_656 . ?
S26A S7 S2 61.8(3) . . ?
C4A S7 S2 45.2(3) . . ?
C7 C6 S5 121(2) . . ?
C7 C6 S4 123(2) . . ?
S5 C6 S4 115.7(15) . . ?
C7 C6 C9 165(2) . . ?
S5 C6 C9 43.3(9) . . ?
S4 C6 C9 72.5(11) . . ?
C7 C6 C8 165(2) . . ?
S5 C6 C8 73.3(11) . . ?
S4 C6 C8 42.4(9) . . ?
C9 C6 C8 30.1(9) . . ?
C7 C6 S6 34.2(14) . . ?
S5 C6 S6 155.6(14) . . ?
S4 C6 S6 88.7(11) . . ?
C9 C6 S6 161.1(13) . . ?
C8 C6 S6 131.1(13) . . ?
C7 C6 S7 31.6(14) . . ?
S5 C6 S7 89.9(11) . . ?
S4 C6 S7 154.4(15) . . ?
C9 C6 S7 133.1(13) . . ?
C8 C6 S7 163.2(13) . . ?
S6 C6 S7 65.8(7) . . ?
C7 C6 C1 96(2) . . ?
S5 C6 C1 88.2(12) . . ?
S4 C6 C1 88.8(12) . . ?
C9 C6 C1 85.2(11) . . ?
C8 C6 C1 85.6(11) . . ?
S6 C6 C1 94.2(9) . . ?
S7 C6 C1 93.1(9) . . ?
C7 C6 C6 93(2) . 2_656 ?
S5 C6 C6 87.3(13) . 2_656 ?
S4 C6 C6 86.8(12) . 2_656 ?
C9 C6 C6 86.7(12) . 2_656 ?
C8 C6 C6 86.4(12) . 2_656 ?
S6 C6 C6 92.8(11) . 2_656 ?
S7 C6 C6 93.9(11) . 2_656 ?
C1 C6 C6 171.6(13) . 2_656 ?
C7 C6 S2 81.1(18) . . ?
S5 C6 S2 77.4(10) . . ?
S4 C6 S2 115.2(13) . . ?
C9 C6 S2 93.4(10) . . ?
C8 C6 S2 105.1(11) . . ?
S6 C6 S2 94.3(8) . . ?
S7 C6 S2 69.3(6) . . ?
C1 C6 S2 26.4(5) . . ?
C6 C6 S2 157.0(12) 2_656 . ?
C6 C7 S7 124(2) . . ?
C6 C7 S6 120(2) . . ?
S7 C7 S6 115.7(16) . . ?
C6 C7 C11 167(2) . . ?
S7 C7 C11 42.6(10) . . ?
S6 C7 C11 73.1(12) . . ?
C6 C7 C10 162(2) . . ?
S7 C7 C10 73.9(12) . . ?
S6 C7 C10 41.9(9) . . ?
C11 C7 C10 31.2(9) . . ?
C6 C7 S5 33.5(14) . . ?
S7 C7 S5 90.7(12) . . ?
S6 C7 S5 153.6(15) . . ?
C11 C7 S5 133.4(13) . . ?
C10 C7 S5 164.6(14) . . ?
C6 C7 S4 32.5(14) . . ?
S7 C7 S4 156.6(15) . . ?
S6 C7 S4 87.6(11) . . ?
C11 C7 S4 160.6(14) . . ?
C10 C7 S4 129.4(13) . . ?
S5 C7 S4 66.0(7) . . ?
C6 C7 C2 101(2) . . ?
S7 C7 C2 89.9(12) . . ?
S6 C7 C2 74.1(11) . . ?
C11 C7 C2 79.0(11) . . ?
C10 C7 C2 74.9(11) . . ?
S5 C7 C2 106.3(10) . . ?
S4 C7 C2 94.9(10) . . ?
C6 C7 C9 104(2) . 2_656 ?
S7 C7 C9 93.2(13) . 2_656 ?
S6 C7 C9 75.2(11) . 2_656 ?
C11 C7 C9 81.5(11) . 2_656 ?
C10 C7 C9 74.8(11) . 2_656 ?
S5 C7 C9 106.1(10) . 2_656 ?
S4 C7 C9 94.9(9) . 2_656 ?
C2 C7 C9 147.3(10) . 2_656 ?
C6 C7 C3 102(2) . . ?
S7 C7 C3 72.3(11) . . ?
S6 C7 C3 91.6(12) . . ?
C11 C7 C3 73.4(11) . . ?
C10 C7 C3 80.6(11) . . ?
S5 C7 C3 95.5(9) . . ?
S4 C7 C3 106.8(10) . . ?
C2 C7 C3 20.6(6) . . ?
C9 C7 C3 154.2(10) 2_656 . ?
C6 C7 C8 105(2) . 2_656 ?
S7 C7 C8 75.8(12) . 2_656 ?
S6 C7 C8 92.1(12) . 2_656 ?
C11 C7 C8 75.6(11) . 2_656 ?
C10 C7 C8 79.9(11) . 2_656 ?
S5 C7 C8 96.0(9) . 2_656 ?
S4 C7 C8 107.0(10) . 2_656 ?
C2 C7 C8 153.7(10) . 2_656 ?
C9 C7 C8 20.2(6) 2_656 2_656 ?
C3 C7 C8 146.1(10) . 2_656 ?
C6 C7 C9 10.0(14) . . ?
S7 C7 C9 114.2(13) . . ?
S6 C7 C9 130.0(13) . . ?
C11 C7 C9 156.8(13) . . ?
C10 C7 C9 171.9(13) . . ?
S5 C7 C9 23.5(5) . . ?
S4 C7 C9 42.4(6) . . ?
C2 C7 C9 103.5(10) . . ?
C9 C7 C9 104.7(9) 2_656 . ?
C3 C7 C9 100.7(9) . . ?
C8 C7 C9 102.4(9) 2_656 . ?
C9 C8 C12A 121(2) . . ?
C9 C8 S4 114(2) . . ?
C12A C8 S4 125.5(19) . . ?
C9 C8 C14 78.6(19) . . ?
C12A C8 C14 42.0(11) . . ?
S4 C8 C14 167.1(17) . . ?
C9 C8 C6 71.6(18) . . ?
C12A C8 C6 167.8(19) . . ?
S4 C8 C6 42.3(9) . . ?
C14 C8 C6 150.2(16) . . ?
C9 C8 S8A 38.9(15) . . ?
C12A C8 S8A 81.7(13) . . ?
S4 C8 S8A 152.7(15) . . ?
C14 C8 S8A 39.8(8) . . ?
C6 C8 S8A 110.5(12) . . ?
C9 C8 S5 32.5(14) . . ?
C12A C8 S5 153.0(17) . . ?
S4 C8 S5 81.4(10) . . ?
C14 C8 S5 111.1(13) . . ?
C6 C8 S5 39.1(7) . . ?
S8A C8 S5 71.3(8) . . ?
C9 C8 S7 103(2) . 2_656 ?
C12A C8 S7 83.9(13) . 2_656 ?
S4 C8 S7 84.3(11) . 2_656 ?
C14 C8 S7 90.3(11) . 2_656 ?
C6 C8 S7 94.0(11) . 2_656 ?
S8A C8 S7 98.8(9) . 2_656 ?
S5 C8 S7 99.7(9) . 2_656 ?
C9 C8 S2 102(2) . 2_556 ?
C12A C8 S2 83.3(14) . 2_556 ?
S4 C8 S2 86.4(11) . 2_556 ?
C14 C8 S2 93.8(12) . 2_556 ?
C6 C8 S2 94.2(10) . 2_556 ?
S8A C8 S2 99.7(9) . 2_556 ?
S5 C8 S2 101.1(8) . 2_556 ?
S7 C8 S2 155.6(9) 2_656 2_556 ?
C9 C8 C7 80(2) . 2_656 ?
C12A C8 C7 107.2(16) . 2_656 ?
S4 C8 C7 81.4(12) . 2_656 ?
C14 C8 C7 99.0(13) . 2_656 ?
C6 C8 C7 74.0(10) . 2_656 ?
S8A C8 C7 89.5(10) . 2_656 ?
S5 C8 C7 73.1(8) . 2_656 ?
S7 C8 C7 26.6(5) 2_656 2_656 ?
S2 C8 C7 167.1(9) 2_556 2_656 ?
C9 C8 C1 78.9(19) . 2_556 ?
C12A C8 C1 106.2(16) . 2_556 ?
S4 C8 C1 83.7(11) . 2_556 ?
C14 C8 C1 102.1(13) . 2_556 ?
C6 C8 C1 74.5(10) . 2_556 ?
S8A C8 C1 90.1(9) . 2_556 ?
S5 C8 C1 74.7(8) . 2_556 ?
S7 C8 C1 167.5(9) 2_656 2_556 ?
S2 C8 C1 26.4(5) 2_556 2_556 ?
C7 C8 C1 146.2(10) 2_656 2_556 ?
C8 C9 S5 123(2) . . ?
C8 C9 S8A 113(2) . . ?
S5 C9 S8A 123.9(17) . . ?
C8 C9 C6 78.3(18) . . ?
S5 C9 C6 44.7(9) . . ?
S8A C9 C6 168.6(17) . . ?
C8 C9 C12A 32.3(14) . . ?
S5 C9 C12A 155.3(16) . . ?
S8A C9 C12A 80.7(11) . . ?
C6 C9 C12A 110.6(13) . . ?
C8 C9 C14 70.2(18) . . ?
S5 C9 C14 166.4(17) . . ?
S8A C9 C14 42.8(9) . . ?
C6 C9 C14 148.4(15) . . ?
C12A C9 C14 37.9(8) . . ?
C8 C9 S4 38.2(14) . . ?
S5 C9 S4 84.8(11) . . ?
S8A C9 S4 151.1(15) . . ?
C6 C9 S4 40.1(8) . . ?
C12A C9 S4 70.5(8) . . ?
C14 C9 S4 108.3(12) . . ?
C8 C9 S1 103(2) . 2_556 ?
S5 C9 S1 86.9(11) . 2_556 ?
S8A C9 S1 83.1(11) . 2_556 ?
C6 C9 S1 95.8(10) . 2_556 ?
C12A C9 S1 99.3(10) . 2_556 ?
C14 C9 S1 93.4(12) . 2_556 ?
S4 C9 S1 102.9(9) . 2_556 ?
C8 C9 S6 103(2) . 2_656 ?
S5 C9 S6 83.1(11) . 2_656 ?
S8A C9 S6 82.4(11) . 2_656 ?
C6 C9 S6 94.0(11) . 2_656 ?
C12A C9 S6 99.9(10) . 2_656 ?
C14 C9 S6 90.8(11) . 2_656 ?
S4 C9 S6 100.4(9) . 2_656 ?
S1 C9 S6 153.7(8) 2_556 2_656 ?
C8 C9 C7 80(2) . 2_656 ?
S5 C9 C7 82.8(12) . 2_656 ?
S8A C9 C7 105.0(13) . 2_656 ?
C6 C9 C7 74.8(11) . 2_656 ?
C12A C9 C7 89.0(10) . 2_656 ?
C14 C9 C7 97.2(12) . 2_656 ?
S4 C9 C7 73.4(8) . 2_656 ?
S1 C9 C7 169.4(9) 2_556 2_656 ?
S6 C9 C7 27.1(5) 2_656 2_656 ?
C8 C9 C1 81.0(19) . 2_556 ?
S5 C9 C1 85.8(11) . 2_556 ?
S8A C9 C1 106.5(13) . 2_556 ?
C6 C9 C1 75.8(10) . 2_556 ?
C12A C9 C1 88.9(10) . 2_556 ?
C14 C9 C1 100.7(12) . 2_556 ?
S4 C9 C1 75.5(8) . 2_556 ?
S1 C9 C1 27.5(4) 2_556 2_556 ?
S6 C9 C1 168.5(9) 2_656 2_556 ?
C7 C9 C1 147.6(10) 2_656 2_556 ?
C8 C9 C7 83.7(18) . . ?
S5 C9 C7 39.4(8) . . ?
S8A C9 C7 163.2(14) . . ?
C6 C9 C7 5.4(8) . . ?
C12A C9 C7 116.0(11) . . ?
C14 C9 C7 153.7(13) . . ?
S4 C9 C7 45.5(6) . . ?
S1 C9 C7 95.0(8) 2_556 . ?
S6 C9 C7 92.6(8) 2_656 . ?
C7 C9 C7 75.3(9) 2_656 . ?
C1 C9 C7 76.8(8) 2_556 . ?
C11 C10 C13A 117(2) . . ?
C11 C10 S6 117(2) . . ?
C13A C10 S6 126(2) . . ?
C11 C10 C15 75.4(19) . . ?
C13A C10 C15 42.0(11) . . ?
S6 C10 C15 167(2) . . ?
C11 C10 C7 74.0(19) . . ?
C13A C10 C7 168.6(19) . . ?
S6 C10 C7 42.6(9) . . ?
C15 C10 C7 149.3(17) . . ?
C11 C10 S9A 35.4(15) . . ?
C13A C10 S9A 82.0(13) . . ?
S6 C10 S9A 151.9(17) . . ?
C15 C10 S9A 40.4(9) . . ?
C7 C10 S9A 109.4(13) . . ?
C11 C10 S7 35.7(15) . . ?
C13A C10 S7 153.0(18) . . ?
S6 C10 S7 80.9(11) . . ?
C15 C10 S7 111.1(14) . . ?
C7 C10 S7 38.3(8) . . ?
S9A C10 S7 71.1(8) . . ?
C11 C10 C12B 103(2) . 2_656 ?
C13A C10 C12B 85.2(14) . 2_656 ?
S6 C10 C12B 85.3(12) . 2_656 ?
C15 C10 C12B 97.8(13) . 2_656 ?
C7 C10 C12B 92.2(11) . 2_656 ?
S9A C10 C12B 99.4(10) . 2_656 ?
S7 C10 C12B 99.3(9) . 2_656 ?
C11 C10 S8A 103(2) . 2_656 ?
C13A C10 S8A 85.2(14) . 2_656 ?
S6 C10 S8A 85.3(12) . 2_656 ?
C15 C10 S8A 97.8(13) . 2_656 ?
C7 C10 S8A 92.2(11) . 2_656 ?
S9A C10 S8A 99.4(10) . 2_656 ?
S7 C10 S8A 99.3(9) . 2_656 ?
C12B C10 S8A 0.0(6) 2_656 2_656 ?
C11 C10 C5 73(2) . . ?
C13A C10 C5 87.7(14) . . ?
S6 C10 C5 105.3(14) . . ?
C15 C10 C5 71.7(12) . . ?
C7 C10 C5 96.2(12) . . ?
S9A C10 C5 71.7(9) . . ?
S7 C10 C5 83.6(9) . . ?
C12B C10 C5 169.4(10) 2_656 . ?
S8A C10 C5 169.4(10) 2_656 . ?
C11 C10 C14 79(2) . 2_656 ?
C13A C10 C14 85.4(15) . 2_656 ?
S6 C10 C14 106.8(14) . 2_656 ?
C15 C10 C14 80.1(13) . 2_656 ?
C7 C10 C14 97.3(12) . 2_656 ?
S9A C10 C14 73.0(9) . 2_656 ?
S7 C10 C14 87.1(10) . 2_656 ?
C12B C10 C14 26.7(5) 2_656 2_656 ?
S8A C10 C14 26.7(5) 2_656 2_656 ?
C5 C10 C14 144.6(11) . 2_656 ?
C11 C10 S3A 98(2) . . ?
C13A C10 S3A 86.9(14) . . ?
S6 C10 S3A 83.9(12) . . ?
C15 C10 S3A 89.1(13) . . ?
C7 C10 S3A 91.7(12) . . ?
S9A C10 S3A 98.5(9) . . ?
S7 C10 S3A 96.4(9) . . ?
C12B C10 S3A 159.2(9) 2_656 . ?
S8A C10 S3A 159.2(9) 2_656 . ?
C5 C10 S3A 27.2(5) . . ?
C14 C10 S3A 169.2(10) 2_656 . ?
C10 C11 S9A 116(2) . . ?
C10 C11 S7 117(2) . . ?
S9A C11 S7 127.2(19) . . ?
C10 C11 C15 71.3(19) . . ?
S9A C11 C15 45.2(11) . . ?
S7 C11 C15 171.7(19) . . ?
C10 C11 C7 74.7(19) . . ?
S9A C11 C7 168.9(19) . . ?
S7 C11 C7 42.0(9) . . ?
C15 C11 C7 145.8(17) . . ?
C10 C11 C13A 34.0(15) . . ?
S9A C11 C13A 82.0(13) . . ?
S7 C11 C13A 150.6(17) . . ?
C15 C11 C13A 37.4(9) . . ?
C7 C11 C13A 108.7(13) . . ?
C10 C11 S6 35.6(15) . . ?
S9A C11 S6 151.6(17) . . ?
S7 C11 S6 81.1(11) . . ?
C15 C11 S6 106.7(14) . . ?
C7 C11 S6 39.2(8) . . ?
C13A C11 S6 69.5(9) . . ?
C10 C11 O7 171(2) . 1_556 ?
S9A C11 O7 66.1(11) . 1_556 ?
S7 C11 O7 62.6(10) . 1_556 ?
C15 C11 O7 109.1(13) . 1_556 ?
C7 C11 O7 103.9(12) . 1_556 ?
C13A C11 O7 146.1(12) . 1_556 ?
S6 C11 O7 141.8(12) . 1_556 ?
C10 C11 C5 85(2) . . ?
S9A C11 C5 84.8(13) . . ?
S7 C11 C5 103.5(14) . . ?
C15 C11 C5 74.1(13) . . ?
C7 C11 C5 99.8(13) . . ?
C13A C11 C5 79.2(10) . . ?
S6 C11 C5 91.0(10) . . ?
O7 C11 C5 86.5(9) 1_556 . ?
C10 C11 C14 79(2) . 2_656 ?
S9A C11 C14 82.2(13) . 2_656 ?
S7 C11 C14 103.8(14) . 2_656 ?
C15 C11 C14 79.5(13) . 2_656 ?
C7 C11 C14 97.5(12) . 2_656 ?
C13A C11 C14 74.9(10) . 2_656 ?
S6 C11 C14 88.9(10) . 2_656 ?
O7 C11 C14 110.0(10) 1_556 2_656 ?
C5 C11 C14 152.4(11) . 2_656 ?
C10 C11 C4A 105(2) . . ?
S9A C11 C4A 89.3(13) . . ?
S7 C11 C4A 81.0(12) . . ?
C15 C11 C4A 94.8(13) . . ?
C7 C11 C4A 90.7(12) . . ?
C13A C11 C4A 104.4(11) . . ?
S6 C11 C4A 98.8(10) . . ?
O7 C11 C4A 65.7(7) 1_556 . ?
C5 C11 C4A 25.2(6) . . ?
C14 C11 C4A 171.5(11) 2_656 . ?
C10 C11 S8B 99(2) . 2_656 ?
S9A C11 S8B 87.2(13) . 2_656 ?
S7 C11 S8B 81.3(12) . 2_656 ?
C15 C11 S8B 100.3(14) . 2_656 ?
C7 C11 S8B 88.0(11) . 2_656 ?
C13A C11 S8B 99.9(10) . 2_656 ?
S6 C11 S8B 96.1(9) . 2_656 ?
O7 C11 S8B 90.1(9) 1_556 2_656 ?
C5 C11 S8B 172.0(11) . 2_656 ?
C14 C11 S8B 25.1(5) 2_656 2_656 ?
C4A C11 S8B 154.7(10) . 2_656 ?
C10 C11 C12A 99(2) . 2_656 ?
S9A C11 C12A 87.2(13) . 2_656 ?
S7 C11 C12A 81.3(12) . 2_656 ?
C15 C11 C12A 100.3(14) . 2_656 ?
C7 C11 C12A 88.0(11) . 2_656 ?
C13A C11 C12A 99.9(10) . 2_656 ?
S6 C11 C12A 96.1(9) . 2_656 ?
O7 C11 C12A 90.1(9) 1_556 2_656 ?
C5 C11 C12A 172.0(11) . 2_656 ?
C14 C11 C12A 25.1(5) 2_656 2_656 ?
C4A C11 C12A 154.7(10) . 2_656 ?
S8B C11 C12A 0.0(10) 2_656 2_656 ?
C10 C11 C3 92(2) . . ?
S9A C11 C3 113.5(15) . . ?
S7 C11 C3 67.9(11) . . ?
C15 C11 C3 110.6(14) . . ?
C7 C11 C3 67.3(10) . . ?
C13A C11 C3 105.4(11) . . ?
S6 C11 C3 76.8(9) . . ?
O7 C11 C3 78.7(9) 1_556 . ?
C5 C11 C3 36.8(7) . . ?
C14 C11 C3 164.3(11) 2_656 . ?
C4A C11 C3 24.2(5) . . ?
S8B C11 C3 149.0(10) 2_656 . ?
C12A C11 C3 149.0(10) 2_656 . ?
C12A C14 S8A 115.3(18) . . ?
C12A C14 C8 39.7(11) . . ?
S8A C14 C8 75.7(13) . . ?
C12A C14 C9 70.9(13) . . ?
S8A C14 C9 44.5(10) . . ?
C8 C14 C9 31.2(9) . . ?
C12A C14 O2 163.1(18) . . ?
S8A C14 O2 80.5(11) . . ?
C8 C14 O2 155.9(14) . . ?
C9 C14 O2 124.9(13) . . ?
C12A C14 O1 116.8(15) . . ?
S8A C14 O1 122.2(14) . . ?
C8 C14 O1 151.2(15) . . ?
C9 C14 O1 157.0(15) . . ?
O2 C14 O1 46.4(7) . . ?
C12A C14 C10 96.4(16) . 2_656 ?
S8A C14 C10 74.8(13) . 2_656 ?
C8 C14 C10 83.6(13) . 2_656 ?
C9 C14 C10 76.9(12) . 2_656 ?
O2 C14 C10 93.6(10) . 2_656 ?
O1 C14 C10 121.2(10) . 2_656 ?
C12A C14 C11 79.3(15) . 2_656 ?
S8A C14 C11 94.1(14) . 2_656 ?
C8 C14 C11 78.8(12) . 2_656 ?
C9 C14 C11 83.8(12) . 2_656 ?
O2 C14 C11 106.7(11) . 2_656 ?
O1 C14 C11 118.4(10) . 2_656 ?
C10 C14 C11 21.6(6) 2_656 2_656 ?
C12A C14 C13B 84.7(14) . 2_656 ?
S8A C14 C13B 114.6(15) . 2_656 ?
C8 C14 C13B 98.6(12) . 2_656 ?
C9 C14 C13B 109.0(13) . 2_656 ?
O2 C14 C13B 94.4(9) . 2_656 ?
O1 C14 C13B 93.6(8) . 2_656 ?
C10 C14 C13B 40.2(6) 2_656 2_656 ?
C11 C14 C13B 25.5(5) 2_656 2_656 ?
C12A C14 S9A 84.7(14) . 2_656 ?
S8A C14 S9A 114.6(15) . 2_656 ?
C8 C14 S9A 98.6(12) . 2_656 ?
C9 C14 S9A 109.0(13) . 2_656 ?
O2 C14 S9A 94.4(9) . 2_656 ?
O1 C14 S9A 93.6(8) . 2_656 ?
C10 C14 S9A 40.2(6) 2_656 2_656 ?
C11 C14 S9A 25.5(5) 2_656 2_656 ?
C13B C14 S9A 0.0(7) 2_656 2_656 ?
C12A C14 C3 73.6(14) . 2_556 ?
S8A C14 C3 91.0(13) . 2_556 ?
C8 C14 C3 75.8(12) . 2_556 ?
C9 C14 C3 80.7(11) . 2_556 ?
O2 C14 C3 101.3(10) . 2_556 ?
O1 C14 C3 81.1(9) . 2_556 ?
C10 C14 C3 157.4(10) 2_656 2_556 ?
C11 C14 C3 152.0(10) 2_656 2_556 ?
C13B C14 C3 152.0(9) 2_656 2_556 ?
S9A C14 C3 152.0(9) 2_656 2_556 ?
C12A C14 C2 89.6(15) . 2_556 ?
S8A C14 C2 73.1(12) . 2_556 ?
C8 C14 C2 80.3(12) . 2_556 ?
C9 C14 C2 74.3(11) . 2_556 ?
O2 C14 C2 89.5(10) . 2_556 ?
O1 C14 C2 83.9(9) . 2_556 ?
C10 C14 C2 146.8(10) 2_656 2_556 ?
C11 C14 C2 157.7(11) 2_656 2_556 ?
C13B C14 C2 171.9(10) 2_656 2_556 ?
S9A C14 C2 171.9(10) 2_656 2_556 ?
C3 C14 C2 20.0(6) 2_556 2_556 ?
C12A C14 H14A 108.4 . . ?
S8A C14 H14A 108.4 . . ?
C8 C14 H14A 126.8 . . ?
C9 C14 H14A 127.4 . . ?
O2 C14 H14A 58.3 . . ?
O1 C14 H14A 30.8 . . ?
C10 C14 H14A 149.5 2_656 . ?
C11 C14 H14A 148.8 2_656 . ?
C13B C14 H14A 123.5 2_656 . ?
S9A C14 H14A 123.5 2_656 . ?
C3 C14 H14A 51.5 2_556 . ?
C2 C14 H14A 53.2 2_556 . ?
C12A C14 H14B 108.5 . . ?
S8A C14 H14B 108.5 . . ?
C8 C14 H14B 121.6 . . ?
C9 C14 H14B 122.9 . . ?
O2 C14 H14B 69.5 . . ?
O1 C14 H14B 76.8 . . ?
C10 C14 H14B 46.0 2_656 . ?
C11 C14 H14B 43.2 2_656 . ?
C13B C14 H14B 24.8 2_656 . ?
S9A C14 H14B 24.8 2_656 . ?
C3 C14 H14B 156.1 2_556 . ?
C2 C14 H14B 158.0 2_556 . ?
H14A C14 H14B 107.5 . . ?
C13A C15 S9A 118(2) . . ?
C13A C15 C10 42.1(12) . . ?
S9A C15 C10 76.3(14) . . ?
C13A C15 C11 75.4(15) . . ?
S9A C15 C11 43.2(11) . . ?
C10 C15 C11 33.3(10) . . ?
C13A C15 O4 107.6(18) . 2_656 ?
S9A C15 O4 106.7(17) . 2_656 ?
C10 C15 O4 130.8(16) . 2_656 ?
C11 C15 O4 131.5(17) . 2_656 ?
C13A C15 O3 84.2(16) . 1_556 ?
S9A C15 O3 126.7(17) . 1_556 ?
C10 C15 O3 103.2(15) . 1_556 ?
C11 C15 O3 116.8(16) . 1_556 ?
O4 C15 O3 111.6(11) 2_656 1_556 ?
C13A C15 O4 74.2(14) . 1_556 ?
S9A C15 O4 166.5(17) . 1_556 ?
C10 C15 O4 114.1(15) . 1_556 ?
C11 C15 O4 145.6(16) . 1_556 ?
O4 C15 O4 73.7(11) 2_656 1_556 ?
O3 C15 O4 44.5(7) 1_556 1_556 ?
C13A C15 C5 87.0(16) . . ?
S9A C15 C5 79.0(14) . . ?
C10 C15 C5 70.8(13) . . ?
C11 C15 C5 66.9(13) . . ?
O4 C15 C5 158.2(12) 2_656 . ?
O3 C15 C5 52.6(8) 1_556 . ?
O4 C15 C5 95.9(11) 1_556 . ?
C13A C15 H15A 107.9 . . ?
S9A C15 H15A 107.9 . . ?
C10 C15 H15A 132.1 . . ?
C11 C15 H15A 133.2 . . ?
O4 C15 H15A 1.7 2_656 . ?
O3 C15 H15A 109.9 1_556 . ?
O4 C15 H15A 72.2 1_556 . ?
C5 C15 H15A 156.8 . . ?
C13A C15 H15B 107.9 . . ?
S9A C15 H15B 107.9 . . ?
C10 C15 H15B 116.9 . . ?
C11 C15 H15B 116.2 . . ?
O4 C15 H15B 108.8 2_656 . ?
O3 C15 H15B 24.5 1_556 . ?
O4 C15 H15B 60.2 1_556 . ?
C5 C15 H15B 50.2 . . ?
H15A C15 H15B 107.2 . . ?
C16 S10 C18 94.1(12) . . ?
C16 S10 C19 66.9(10) . . ?
C18 S10 C19 27.1(9) . . ?
C16 S10 C17 24.7(9) . . ?
C18 S10 C17 118.7(10) . . ?
C19 S10 C17 91.6(8) . . ?
C16 S10 S11 31.9(8) . . ?
C18 S10 S11 62.2(8) . . ?
C19 S10 S11 35.1(6) . . ?
C17 S10 S11 56.5(5) . . ?
C16 S10 S14A 121.5(9) . . ?
C18 S10 S14A 27.4(8) . . ?
C19 S10 S14A 54.5(6) . . ?
C17 S10 S14A 146.1(6) . . ?
S11 S10 S14A 89.6(3) . . ?
C16 S10 S12 57.9(8) . . ?
C18 S10 S12 151.8(9) . . ?
C19 S10 S12 124.8(7) . . ?
C17 S10 S12 33.2(5) . . ?
S11 S10 S12 89.7(3) . . ?
S14A S10 S12 178.2(5) . . ?
C16 S10 S24 120.9(9) . 2_566 ?
C18 S10 S24 139.8(8) . 2_566 ?
C19 S10 S24 160.1(7) . 2_566 ?
C17 S10 S24 97.1(5) . 2_566 ?
S11 S10 S24 149.4(4) . 2_566 ?
S14A S10 S24 115.0(3) . 2_566 ?
S12 S10 S24 65.1(2) . 2_566 ?
C16 S10 S22 163.2(10) . 2_566 ?
C18 S10 S22 89.0(8) . 2_566 ?
C19 S10 S22 115.0(7) . 2_566 ?
C17 S10 S22 147.3(6) . 2_566 ?
S11 S10 S22 147.3(4) . 2_566 ?
S14A S10 S22 63.2(3) . 2_566 ?
S12 S10 S22 116.9(3) . 2_566 ?
S24 S10 S22 51.8(2) 2_566 2_566 ?
C16 S10 S24 102.1(9) . . ?
C18 S10 S24 71.4(9) . . ?
C19 S10 S24 78.2(7) . . ?
C17 S10 S24 110.0(6) . . ?
S11 S10 S24 90.7(3) . . ?
S14A S10 S24 67.1(3) . . ?
S12 S10 S24 114.6(4) . . ?
S24 S10 S24 114.9(3) 2_566 . ?
S22 S10 S24 94.5(3) 2_566 . ?
C19 S11 C16 93.1(12) . . ?
C19 S11 C18 24.8(10) . . ?
C16 S11 C18 68.3(10) . . ?
C19 S11 C17 118.9(11) . . ?
C16 S11 C17 25.8(9) . . ?
C18 S11 C17 94.1(7) . . ?
C19 S11 S10 61.6(9) . . ?
C16 S11 S10 31.6(8) . . ?
C18 S11 S10 36.8(5) . . ?
C17 S11 S10 57.4(5) . . ?
C19 S11 C22A 26.5(10) . . ?
C16 S11 C22A 119.6(10) . . ?
C18 S11 C22A 51.2(6) . . ?
C17 S11 C22A 145.4(7) . . ?
S10 S11 C22A 88.0(5) . . ?
C19 S11 S13 151.3(10) . . ?
C16 S11 S13 58.2(8) . . ?
C18 S11 S13 126.5(6) . . ?
C17 S11 S13 32.4(5) . . ?
S10 S11 S13 89.8(3) . . ?
C22A S11 S13 177.7(5) . . ?
C19 S11 S1 141.6(10) . 2_556 ?
C16 S11 S1 119.2(9) . 2_556 ?
C18 S11 S1 159.2(6) . 2_556 ?
C17 S11 S1 95.4(6) . 2_556 ?
S10 S11 S1 147.0(4) . 2_556 ?
C22A S11 S1 117.3(5) . 2_556 ?
S13 S11 S1 64.9(2) . 2_556 ?
C19 S11 C4B 92.5(9) . 2_556 ?
C16 S11 C4B 158.0(11) . 2_556 ?
C18 S11 C4B 115.5(6) . 2_556 ?
C17 S11 C4B 143.4(6) . 2_556 ?
S10 S11 C4B 146.9(4) . 2_556 ?
C22A S11 C4B 67.5(5) . 2_556 ?
S13 S11 C4B 114.8(3) . 2_556 ?
S1 S11 C4B 49.8(2) 2_556 2_556 ?
C19 S11 S3A 92.5(9) . 2_556 ?
C16 S11 S3A 158.0(11) . 2_556 ?
C18 S11 S3A 115.5(6) . 2_556 ?
C17 S11 S3A 143.4(6) . 2_556 ?
S10 S11 S3A 146.9(4) . 2_556 ?
C22A S11 S3A 67.5(5) . 2_556 ?
S13 S11 S3A 114.8(3) . 2_556 ?
S1 S11 S3A 49.8(2) 2_556 2_556 ?
C4B S11 S3A 0.0(7) 2_556 2_556 ?
C20 S12 C17 94.2(12) . . ?
C20 S12 C21 26.7(10) . . ?
C17 S12 C21 67.5(9) . . ?
C20 S12 C16 119.6(11) . . ?
C17 S12 C16 25.4(9) . . ?
C21 S12 C16 92.9(8) . . ?
C20 S12 C23A 25.8(10) . . ?
C17 S12 C23A 120.0(10) . . ?
C21 S12 C23A 52.5(7) . . ?
C16 S12 C23A 145.5(8) . . ?
C20 S12 S13 62.4(9) . . ?
C17 S12 S13 31.8(8) . . ?
C21 S12 S13 35.7(5) . . ?
C16 S12 S13 57.3(6) . . ?
C23A S12 S13 88.2(5) . . ?
C20 S12 S10 152.3(9) . . ?
C17 S12 S10 58.1(8) . . ?
C21 S12 S10 125.6(6) . . ?
C16 S12 S10 32.6(5) . . ?
C23A S12 S10 178.0(6) . . ?
S13 S12 S10 89.9(3) . . ?
C20 S12 C43B 95.2(9) . 2_566 ?
C17 S12 C43B 163.4(10) . 2_566 ?
C21 S12 C43B 120.9(6) . 2_566 ?
C16 S12 C43B 142.8(6) . 2_566 ?
C23A S12 C43B 69.9(5) . 2_566 ?
S13 S12 C43B 153.9(4) . 2_566 ?
S10 S12 C43B 111.7(3) . 2_566 ?
C20 S12 S27A 95.2(9) . 2_566 ?
C17 S12 S27A 163.4(10) . 2_566 ?
C21 S12 S27A 120.9(6) . 2_566 ?
C16 S12 S27A 142.8(6) . 2_566 ?
C23A S12 S27A 69.9(5) . 2_566 ?
S13 S12 S27A 153.9(4) . 2_566 ?
S10 S12 S27A 111.7(3) . 2_566 ?
C43B S12 S27A 0.0(7) 2_566 2_566 ?
C20 S12 C28 85.0(11) . 2_566 ?
C17 S12 C28 80.5(10) . 2_566 ?
C21 S12 C28 80.8(7) . 2_566 ?
C16 S12 C28 83.9(7) . 2_566 ?
C23A S12 C28 89.2(7) . 2_566 ?
S13 S12 C28 78.7(5) . 2_566 ?
S10 S12 C28 89.8(5) . 2_566 ?
C43B S12 C28 86.8(5) 2_566 2_566 ?
S27A S12 C28 86.8(5) 2_566 2_566 ?
C20 S12 C38 85.7(11) . . ?
C17 S12 C38 79.3(10) . . ?
C21 S12 C38 81.4(7) . . ?
C16 S12 C38 82.5(7) . . ?
C23A S12 C38 91.5(7) . . ?
S13 S12 C38 78.3(5) . . ?
S10 S12 C38 88.8(5) . . ?
C43B S12 C38 115.0(5) 2_566 . ?
S27A S12 C38 115.0(5) 2_566 . ?
C28 S12 C38 157.0(6) 2_566 . ?
C20 S12 S24 143.1(9) . 2_566 ?
C17 S12 S24 118.8(8) . 2_566 ?
C21 S12 S24 163.2(7) . 2_566 ?
C16 S12 S24 94.3(6) . 2_566 ?
C23A S12 S24 118.8(5) . 2_566 ?
S13 S12 S24 148.2(4) . 2_566 ?
S10 S12 S24 62.8(2) . 2_566 ?
C43B S12 S24 48.9(2) 2_566 2_566 ?
S27A S12 S24 48.9(2) 2_566 2_566 ?
C28 S12 S24 84.9(5) 2_566 2_566 ?
C38 S12 S24 114.6(5) . 2_566 ?
C20 S12 C42A 72.5(10) . . ?
C17 S12 C42A 101.4(10) . . ?
C21 S12 C42A 79.3(7) . . ?
C16 S12 C42A 107.5(7) . . ?
C23A S12 C42A 70.2(6) . . ?
S13 S12 C42A 91.2(4) . . ?
S10 S12 C42A 110.5(4) . . ?
C43B S12 C42A 94.4(4) 2_566 . ?
S27A S12 C42A 94.4(4) 2_566 . ?
C28 S12 C42A 157.4(5) 2_566 . ?
C38 S12 C42A 25.1(4) . . ?
S24 S12 C42A 112.7(4) 2_566 . ?
C20 S12 S16 110.9(11) . 2_566 ?
C17 S12 S16 78.5(9) . 2_566 ?
C21 S12 S16 103.8(7) . 2_566 ?
C16 S12 S16 71.0(6) . 2_566 ?
C23A S12 S16 112.8(6) . 2_566 ?
S13 S12 S16 90.5(3) . 2_566 ?
S10 S12 S16 66.6(3) . 2_566 ?
C43B S12 S16 85.4(3) 2_566 2_566 ?
S27A S12 S16 85.4(3) 2_566 2_566 ?
C28 S12 S16 26.0(4) 2_566 2_566 ?
C38 S12 S16 153.1(5) . 2_566 ?
S24 S12 S16 64.7(2) 2_566 2_566 ?
C42A S12 S16 176.6(3) . 2_566 ?
C17 S13 C21 94.6(12) . . ?
C17 S13 C20 67.5(9) . . ?
C21 S13 C20 27.1(9) . . ?
C17 S13 C16 24.6(9) . . ?
C21 S13 C16 119.1(10) . . ?
C20 S13 C16 92.1(8) . . ?
C17 S13 S12 32.8(8) . . ?
C21 S13 S12 61.7(8) . . ?
C20 S13 S12 34.7(5) . . ?
C16 S13 S12 57.4(5) . . ?
C17 S13 S15A 121.9(9) . . ?
C21 S13 S15A 27.4(8) . . ?
C20 S13 S15A 54.4(6) . . ?
C16 S13 S15A 146.4(6) . . ?
S12 S13 S15A 89.1(3) . . ?
C17 S13 S11 57.7(8) . . ?
C21 S13 S11 152.2(9) . . ?
C20 S13 S11 125.2(6) . . ?
C16 S13 S11 33.1(5) . . ?
S12 S13 S11 90.5(3) . . ?
S15A S13 S11 179.5(4) . . ?
C17 S13 S1 117.3(8) . 2_556 ?
C21 S13 S1 142.5(9) . 2_556 ?
C20 S13 S1 160.8(7) . 2_556 ?
C16 S13 S1 94.1(5) . 2_556 ?
S12 S13 S1 146.9(3) . 2_556 ?
S15A S13 S1 117.2(3) . 2_556 ?
S11 S13 S1 63.1(2) . 2_556 ?
C17 S13 S2 158.1(9) . . ?
C21 S13 S2 91.6(8) . . ?
C20 S13 S2 116.7(6) . . ?
C16 S13 S2 143.3(6) . . ?
S12 S13 S2 146.7(4) . . ?
S15A S13 S2 65.7(3) . . ?
S11 S13 S2 114.6(3) . . ?
S1 S13 S2 51.5(2) 2_556 . ?
C17 S13 C29 79.3(10) . 2_566 ?
C21 S13 C29 83.9(10) . 2_566 ?
C20 S13 C29 79.5(8) . 2_566 ?
C16 S13 C29 83.2(8) . 2_566 ?
S12 S13 C29 77.1(6) . 2_566 ?
S15A S13 C29 90.9(5) . 2_566 ?
S11 S13 C29 89.1(5) . 2_566 ?
S1 S13 C29 119.3(6) 2_556 2_566 ?
S2 S13 C29 122.2(6) . 2_566 ?
C17 S13 C39 78.1(10) . . ?
C21 S13 C39 84.9(10) . . ?
C20 S13 C39 79.8(8) . . ?
C16 S13 C39 81.8(7) . . ?
S12 S13 C39 76.8(5) . . ?
S15A S13 C39 89.8(5) . . ?
S11 S13 C39 89.9(5) . . ?
S1 S13 C39 83.1(5) 2_556 . ?
S2 S13 C39 81.6(5) . . ?
C29 S13 C39 153.9(7) 2_566 . ?
C17 C16 S10 123.2(19) . . ?
C17 C16 S11 120.2(19) . . ?
S10 C16 S11 116.5(14) . . ?
C17 C16 C19 163(2) . . ?
S10 C16 C19 73.7(11) . . ?
S11 C16 C19 42.9(9) . . ?
C17 C16 C18 166.8(19) . . ?
S10 C16 C18 43.9(8) . . ?
S11 C16 C18 72.7(10) . . ?
C19 C16 C18 29.8(8) . . ?
C17 C16 S12 33.8(12) . . ?
S10 C16 S12 89.5(10) . . ?
S11 C16 S12 153.9(13) . . ?
C19 C16 S12 162.9(12) . . ?
C18 C16 S12 133.2(11) . . ?
C17 C16 S13 31.6(12) . . ?
S10 C16 S13 154.8(13) . . ?
S11 C16 S13 88.6(10) . . ?
C19 C16 S13 131.5(12) . . ?
C18 C16 S13 161.2(12) . . ?
S12 C16 S13 65.3(6) . . ?
C17 C16 C36 93.5(18) . . ?
S10 C16 C36 88.4(11) . . ?
S11 C16 C36 90.5(11) . . ?
C19 C16 C36 89.6(11) . . ?
C18 C16 C36 89.1(10) . . ?
S12 C16 C36 92.9(9) . . ?
S13 C16 C36 93.1(9) . . ?
C17 C16 C26 92.2(18) . 2_566 ?
S10 C16 C26 88.0(10) . 2_566 ?
S11 C16 C26 87.1(12) . 2_566 ?
C19 C16 C26 85.0(10) . 2_566 ?
C18 C16 C26 85.1(10) . 2_566 ?
S12 C16 C26 91.5(8) . 2_566 ?
S13 C16 C26 92.1(9) . 2_566 ?
C36 C16 C26 174.2(10) . 2_566 ?
C17 C16 C20 11.4(13) . . ?
S10 C16 C20 111.8(11) . . ?
S11 C16 C20 131.6(12) . . ?
C19 C16 C20 173.8(12) . . ?
C18 C16 C20 155.5(11) . . ?
S12 C16 C20 22.4(5) . . ?
S13 C16 C20 43.0(5) . . ?
C36 C16 C20 93.4(9) . . ?
C26 C16 C20 92.1(8) 2_566 . ?
C17 C16 C37 114.8(19) . . ?
S10 C16 C37 78.0(10) . . ?
S11 C16 C37 78.8(10) . . ?
C19 C16 C37 68.9(10) . . ?
C18 C16 C37 68.7(9) . . ?
S12 C16 C37 111.1(10) . . ?
S13 C16 C37 110.4(9) . . ?
C36 C16 C37 21.3(6) . . ?
C26 C16 C37 152.9(9) 2_566 . ?
C20 C16 C37 114.5(9) . . ?
C17 C16 C21 8.6(13) . . ?
S10 C16 C21 131.8(11) . . ?
S11 C16 C21 111.6(11) . . ?
C19 C16 C21 154.4(12) . . ?
C18 C16 C21 174.9(11) . . ?
S12 C16 C21 42.4(5) . . ?
S13 C16 C21 23.0(4) . . ?
C36 C16 C21 93.5(8) . . ?
C26 C16 C21 92.2(8) 2_566 . ?
C20 C16 C21 20.0(5) . . ?
C37 C16 C21 114.4(9) . . ?
C16 C17 S13 123.9(19) . . ?
C16 C17 S12 120.8(19) . . ?
S13 C17 S12 115.3(13) . . ?
C16 C17 C20 162.5(19) . . ?
S13 C17 C20 73.6(10) . . ?
S12 C17 C20 41.7(8) . . ?
C16 C17 C21 166.8(19) . . ?
S13 C17 C21 42.9(8) . . ?
S12 C17 C21 72.4(10) . . ?
C20 C17 C21 30.7(8) . . ?
C16 C17 S11 34.0(12) . . ?
S13 C17 S11 89.9(10) . . ?
S12 C17 S11 154.8(12) . . ?
C20 C17 S11 163.5(12) . . ?
C21 C17 S11 132.8(11) . . ?
C16 C17 S10 32.1(12) . . ?
S13 C17 S10 156.0(12) . . ?
S12 C17 S10 88.7(9) . . ?
C20 C17 S10 130.4(11) . . ?
C21 C17 S10 161.1(11) . . ?
S11 C17 S10 66.1(6) . . ?
C16 C17 C39 103.1(18) . . ?
S13 C17 C39 75.4(10) . . ?
S12 C17 C39 91.0(11) . . ?
C20 C17 C39 80.1(10) . . ?
C21 C17 C39 75.2(9) . . ?
S11 C17 C39 97.2(8) . . ?
S10 C17 C39 106.2(9) . . ?
C16 C17 C38 102.6(19) . . ?
S13 C17 C38 92.7(11) . . ?
S12 C17 C38 73.6(10) . . ?
C20 C17 C38 74.4(10) . . ?
C21 C17 C38 80.5(10) . . ?
S11 C17 C38 108.5(8) . . ?
S10 C17 C38 94.7(8) . . ?
C39 C17 C38 20.5(5) . . ?
C16 C17 C29 104.5(19) . 2_566 ?
S13 C17 C29 74.3(10) . 2_566 ?
S12 C17 C29 90.3(10) . 2_566 ?
C20 C17 C29 79.0(10) . 2_566 ?
C21 C17 C29 73.7(10) . 2_566 ?
S11 C17 C29 95.5(9) . 2_566 ?
S10 C17 C29 106.9(9) . 2_566 ?
C39 C17 C29 146.9(9) . 2_566 ?
C38 C17 C29 152.8(9) . 2_566 ?
C16 C17 C28 103.9(18) . 2_566 ?
S13 C17 C28 92.1(11) . 2_566 ?
S12 C17 C28 72.3(9) . 2_566 ?
C20 C17 C28 73.0(9) . 2_566 ?
C21 C17 C28 79.2(9) . 2_566 ?
S11 C17 C28 107.0(9) . 2_566 ?
S10 C17 C28 95.1(8) . 2_566 ?
C39 C17 C28 152.7(9) . 2_566 ?
C38 C17 C28 144.2(8) . 2_566 ?
C29 C17 C28 21.1(6) 2_566 2_566 ?
C16 C17 C19 11.1(13) . . ?
S13 C17 C19 112.9(11) . . ?
S12 C17 C19 131.7(11) . . ?
C20 C17 C19 173.2(11) . . ?
C21 C17 C19 155.7(11) . . ?
S11 C17 C19 23.0(5) . . ?
S10 C17 C19 43.1(5) . . ?
C39 C17 C19 103.1(8) . . ?
C38 C17 C19 106.5(8) . . ?
C29 C17 C19 100.5(9) 2_566 . ?
C28 C17 C19 104.1(9) 2_566 . ?
C16 C17 S23 80.8(16) . . ?
S13 C17 S23 77.4(9) . . ?
S12 C17 S23 113.8(12) . . ?
C20 C17 S23 105.3(10) . . ?
C21 C17 S23 94.1(9) . . ?
S11 C17 S23 71.4(6) . . ?
S10 C17 S23 93.8(7) . . ?
C39 C17 S23 25.9(4) . . ?
C38 C17 S23 40.3(5) . . ?
C29 C17 S23 148.8(8) 2_566 . ?
C28 C17 S23 169.3(8) 2_566 . ?
C19 C17 S23 78.6(6) . . ?
C16 C17 C36 66.0(16) . . ?
S13 C17 C36 103.3(11) . . ?
S12 C17 C36 102.1(12) . . ?
C20 C17 C36 112.7(11) . . ?
C21 C17 C36 113.4(11) . . ?
S11 C17 C36 71.7(7) . . ?
S10 C17 C36 70.1(7) . . ?
C39 C17 C36 38.2(6) . . ?
C38 C17 C36 38.4(6) . . ?
C29 C17 C36 167.1(9) 2_566 . ?
C28 C17 C36 164.5(9) 2_566 . ?
C19 C17 C36 68.4(7) . . ?
S23 C17 C36 25.9(4) . . ?
C19 C18 S14A 122.7(19) . . ?
C19 C18 S10 114.3(19) . . ?
S14A C18 S10 123.0(14) . . ?
C19 C18 C24 75.5(17) . . ?
S14A C18 C24 47.2(10) . . ?
S10 C18 C24 170.2(15) . . ?
C19 C18 C22A 38.1(14) . . ?
S14A C18 C22A 84.6(10) . . ?
S10 C18 C22A 152.3(14) . . ?
C24 C18 C22A 37.5(9) . . ?
C19 C18 C16 72.2(16) . . ?
S14A C18 C16 164.9(15) . . ?
S10 C18 C16 42.1(8) . . ?
C24 C18 C16 147.8(14) . . ?
C22A C18 C16 110.3(11) . . ?
C19 C18 S11 33.2(13) . . ?
S14A C18 S11 155.8(13) . . ?
S10 C18 S11 81.0(9) . . ?
C24 C18 S11 108.8(12) . . ?
C22A C18 S11 71.3(8) . . ?
C16 C18 S11 39.0(7) . . ?
C19 C18 S24 103.3(19) . . ?
S14A C18 S24 83.2(10) . . ?
S10 C18 S24 81.2(10) . . ?
C24 C18 S24 96.7(12) . . ?
C22A C18 S24 101.0(9) . . ?
C16 C18 S24 91.0(10) . . ?
S11 C18 S24 99.4(8) . . ?
C19 C18 S18 102.8(19) . 2_566 ?
S14A C18 S18 84.3(10) . 2_566 ?
S10 C18 S18 86.5(9) . 2_566 ?
C24 C18 S18 91.5(11) . 2_566 ?
C22A C18 S18 100.6(10) . 2_566 ?
C16 C18 S18 95.2(9) . 2_566 ?
S11 C18 S18 101.4(8) . 2_566 ?
S24 C18 S18 153.8(7) . 2_566 ?
C19 C18 C37 79.5(18) . . ?
S14A C18 C37 106.5(12) . . ?
S10 C18 C37 79.9(10) . . ?
C24 C18 C37 102.6(12) . . ?
C22A C18 C37 89.9(9) . . ?
C16 C18 C37 72.0(9) . . ?
S11 C18 C37 72.7(7) . . ?
S24 C18 C37 26.8(4) . . ?
S18 C18 C37 165.8(8) 2_566 . ?
C19 C18 C27 79.3(18) . 2_566 ?
S14A C18 C27 108.8(12) . 2_566 ?
S10 C18 C27 83.5(10) . 2_566 ?
C24 C18 C27 99.1(13) . 2_566 ?
C22A C18 C27 90.6(10) . 2_566 ?
C16 C18 C27 74.7(9) . 2_566 ?
S11 C18 C27 74.0(7) . 2_566 ?
S24 C18 C27 164.1(8) . 2_566 ?
S18 C18 C27 27.4(4) 2_566 2_566 ?
C37 C18 C27 144.6(8) . 2_566 ?
C19 C18 C40 92.3(18) . . ?
S14A C18 C40 68.4(10) . . ?
S10 C18 C40 108.1(12) . . ?
C24 C18 C40 70.2(11) . . ?
C22A C18 C40 77.5(9) . . ?
C16 C18 C40 111.2(11) . . ?
S11 C18 C40 103.6(8) . . ?
S24 C18 C40 26.9(5) . . ?
S18 C18 C40 152.7(8) 2_566 . ?
C37 C18 C40 39.2(6) . . ?
C27 C18 C40 167.9(9) 2_566 . ?
C18 C19 C22A 112(2) . . ?
C18 C19 S11 122(2) . . ?
C22A C19 S11 125.7(18) . . ?
C18 C19 C24 72.6(17) . . ?
C22A C19 C24 39.8(11) . . ?
S11 C19 C24 165.4(17) . . ?
C18 C19 C16 78.0(16) . . ?
C22A C19 C16 169.5(18) . . ?
S11 C19 C16 44.0(8) . . ?
C24 C19 C16 150.6(15) . . ?
C18 C19 S10 38.6(13) . . ?
C22A C19 S10 150.8(16) . . ?
S11 C19 S10 83.4(10) . . ?
C24 C19 S10 111.2(12) . . ?
C16 C19 S10 39.4(7) . . ?
C18 C19 S14A 32.5(12) . . ?
C22A C19 S14A 79.8(12) . . ?
S11 C19 S14A 154.4(14) . . ?
C24 C19 S14A 40.2(8) . . ?
C16 C19 S14A 110.4(11) . . ?
S10 C19 S14A 71.0(7) . . ?
C18 C19 S25 102.1(19) . . ?
C22A C19 S25 83.8(13) . . ?
S11 C19 S25 83.3(11) . . ?
C24 C19 S25 94.4(12) . . ?
C16 C19 S25 92.0(10) . . ?
S10 C19 S25 98.8(9) . . ?
S14A C19 S25 99.0(9) . . ?
C18 C19 C27 80.7(18) . 2_566 ?
C22A C19 C27 107.4(15) . 2_566 ?
S11 C19 C27 84.3(11) . 2_566 ?
C24 C19 C27 98.9(13) . 2_566 ?
C16 C19 C27 75.7(10) . 2_566 ?
S10 C19 C27 75.1(7) . 2_566 ?
S14A C19 C27 90.3(8) . 2_566 ?
S25 C19 C27 166.7(8) . 2_566 ?
C18 C19 S19 102.5(19) . 2_566 ?
C22A C19 S19 84.1(14) . 2_566 ?
S11 C19 S19 86.4(11) . 2_566 ?
C24 C19 S19 90.0(12) . 2_566 ?
C16 C19 S19 96.0(10) . 2_566 ?
S10 C19 S19 102.3(8) . 2_566 ?
S14A C19 S19 100.1(8) . 2_566 ?
S25 C19 S19 155.2(8) . 2_566 ?
C27 C19 S19 27.2(4) 2_566 2_566 ?
C18 C19 C37 80.6(18) . . ?
C22A C19 C37 105.9(15) . . ?
S11 C19 C37 82.0(11) . . ?
C24 C19 C37 102.2(13) . . ?
C16 C19 C37 72.8(10) . . ?
S10 C19 C37 72.5(8) . . ?
S14A C19 C37 88.9(9) . . ?
S25 C19 C37 26.3(4) . . ?
C27 C19 C37 146.0(9) 2_566 . ?
S19 C19 C37 167.7(8) 2_566 . ?
C18 C19 C17 83.9(16) . . ?
C22A C19 C17 163.7(15) . . ?
S11 C19 C17 38.1(7) . . ?
C24 C19 C17 156.5(13) . . ?
C16 C19 C17 6.0(7) . . ?
S10 C19 C17 45.3(6) . . ?
S14A C19 C17 116.4(9) . . ?
S25 C19 C17 91.8(7) . . ?
C27 C19 C17 75.5(7) 2_566 . ?
S19 C19 C17 93.8(7) 2_566 . ?
C37 C19 C17 74.5(7) . . ?
C21 C20 C23A 115(2) . . ?
C21 C20 S12 118.9(19) . . ?
C23A C20 S12 126.4(19) . . ?
C21 C20 C25 76.4(15) . . ?
C23A C20 C25 38.3(12) . . ?
S12 C20 C25 164.6(15) . . ?
C21 C20 C17 74.8(15) . . ?
C23A C20 C17 170.5(18) . . ?
S12 C20 C17 44.1(8) . . ?
C25 C20 C17 151.2(14) . . ?
C21 C20 S13 35.9(12) . . ?
C23A C20 S13 150.6(17) . . ?
S12 C20 S13 83.0(10) . . ?
C25 C20 S13 112.4(11) . . ?
C17 C20 S13 38.9(7) . . ?
C21 C20 S15A 35.6(12) . . ?
C23A C20 S15A 79.1(13) . . ?
S12 C20 S15A 154.5(14) . . ?
C25 C20 S15A 40.9(7) . . ?
C17 C20 S15A 110.4(11) . . ?
S13 C20 S15A 71.6(7) . . ?
C21 C20 C42A 103.6(18) . . ?
C23A C20 C42A 87.4(15) . . ?
S12 C20 C42A 81.8(11) . . ?
C25 C20 C42A 95.7(11) . . ?
C17 C20 C42A 91.5(10) . . ?
S13 C20 C42A 99.7(8) . . ?
S15A C20 C42A 100.8(8) . . ?
C21 C20 C44 81.5(17) . . ?
C23A C20 C44 84.0(15) . . ?
S12 C20 C44 104.8(12) . . ?
C25 C20 C44 77.0(11) . . ?
C17 C20 C44 99.1(10) . . ?
S13 C20 C44 89.9(8) . . ?
S15A C20 C44 74.6(8) . . ?
C42A C20 C44 26.2(5) . . ?
C21 C20 C34 81.0(17) . 2_566 ?
C23A C20 C34 81.0(15) . 2_566 ?
S12 C20 C34 105.4(13) . 2_566 ?
C25 C20 C34 74.9(11) . 2_566 ?
C17 C20 C34 100.0(11) . 2_566 ?
S13 C20 C34 90.2(9) . 2_566 ?
S15A C20 C34 76.7(8) . 2_566 ?
C42A C20 C34 168.4(9) . 2_566 ?
C44 C20 C34 149.6(9) . 2_566 ?
C21 C20 S20B 102.4(18) . 2_566 ?
C23A C20 S20B 83.6(14) . 2_566 ?
S12 C20 S20B 83.9(10) . 2_566 ?
C25 C20 S20B 92.3(10) . 2_566 ?
C17 C20 S20B 93.4(10) . 2_566 ?
S13 C20 S20B 100.1(9) . 2_566 ?
S15A C20 S20B 101.5(8) . 2_566 ?
C42A C20 S20B 153.9(8) . 2_566 ?
C44 C20 S20B 167.6(8) . 2_566 ?
C34 C20 S20B 24.9(5) 2_566 2_566 ?
C21 C20 C32A 102.4(18) . 2_566 ?
C23A C20 C32A 83.6(14) . 2_566 ?
S12 C20 C32A 83.9(10) . 2_566 ?
C25 C20 C32A 92.3(10) . 2_566 ?
C17 C20 C32A 93.4(10) . 2_566 ?
S13 C20 C32A 100.1(9) . 2_566 ?
S15A C20 C32A 101.5(8) . 2_566 ?
C42A C20 C32A 153.9(8) . 2_566 ?
C44 C20 C32A 167.6(8) . 2_566 ?
C34 C20 C32A 24.9(5) 2_566 2_566 ?
S20B C20 C32A 0.0(8) 2_566 2_566 ?
C21 C20 C16 80.9(14) . . ?
C23A C20 C16 164.4(16) . . ?
S12 C20 C16 38.0(7) . . ?
C25 C20 C16 157.3(12) . . ?
C17 C20 C16 6.1(7) . . ?
S13 C20 C16 45.0(5) . . ?
S15A C20 C16 116.5(9) . . ?
C42A C20 C16 90.0(7) . . ?
C44 C20 C16 100.2(8) . . ?
C34 C20 C16 101.2(9) 2_566 . ?
S20B C20 C16 92.1(7) 2_566 . ?
C32A C20 C16 92.1(7) 2_566 . ?
C20 C21 S13 117.0(18) . . ?
C20 C21 S15A 117.6(18) . . ?
S13 C21 S15A 125.3(15) . . ?
C20 C21 C23A 35.6(13) . . ?
S13 C21 C23A 152.6(14) . . ?
S15A C21 C23A 82.0(10) . . ?
C20 C21 C17 74.5(15) . . ?
S13 C21 C17 42.5(8) . . ?
S15A C21 C17 167.7(14) . . ?
C23A C21 C17 110.1(12) . . ?
C20 C21 C25 72.7(15) . . ?
S13 C21 C25 170.3(15) . . ?
S15A C21 C25 45.0(8) . . ?
C23A C21 C25 37.1(8) . . ?
C17 C21 C25 147.2(13) . . ?
C20 C21 S12 34.4(12) . . ?
S13 C21 S12 82.6(9) . . ?
S15A C21 S12 151.9(13) . . ?
C23A C21 S12 70.0(8) . . ?
C17 C21 S12 40.1(6) . . ?
C25 C21 S12 107.1(11) . . ?
C20 C21 S26A 101.4(18) . . ?
S13 C21 S26A 83.7(9) . . ?
S15A C21 S26A 83.5(10) . . ?
C23A C21 S26A 100.6(10) . . ?
C17 C21 S26A 91.9(9) . . ?
C25 C21 S26A 94.9(10) . . ?
S12 C21 S26A 98.8(8) . . ?
C20 C21 C32B 101.4(18) . 2_566 ?
S13 C21 C32B 84.6(10) . 2_566 ?
S15A C21 C32B 87.4(10) . 2_566 ?
C23A C21 C32B 98.7(10) . 2_566 ?
C17 C21 C32B 92.7(10) . 2_566 ?
C25 C21 C32B 93.3(10) . 2_566 ?
S12 C21 C32B 99.0(8) . 2_566 ?
S26A C21 C32B 157.2(8) . 2_566 ?
C20 C21 S20A 101.4(18) . 2_566 ?
S13 C21 S20A 84.6(10) . 2_566 ?
S15A C21 S20A 87.4(10) . 2_566 ?
C23A C21 S20A 98.7(10) . 2_566 ?
C17 C21 S20A 92.7(10) . 2_566 ?
C25 C21 S20A 93.3(10) . 2_566 ?
S12 C21 S20A 99.0(8) . 2_566 ?
S26A C21 S20A 157.2(8) . 2_566 ?
C32B C21 S20A 0.0(7) 2_566 2_566 ?
C20 C21 C34 78.5(17) . 2_566 ?
S13 C21 C34 106.7(12) . 2_566 ?
S15A C21 C34 86.4(11) . 2_566 ?
C23A C21 C34 72.4(10) . 2_566 ?
C17 C21 C34 99.1(11) . 2_566 ?
C25 C21 C34 73.9(10) . 2_566 ?
S12 C21 C34 87.5(8) . 2_566 ?
S26A C21 C34 168.5(8) . 2_566 ?
C32B C21 C34 26.4(5) 2_566 2_566 ?
S20A C21 C34 26.4(5) 2_566 2_566 ?
C20 C21 C44 77.9(17) . . ?
S13 C21 C44 105.9(11) . . ?
S15A C21 C44 83.1(11) . . ?
C23A C21 C44 74.0(10) . . ?
C17 C21 C44 97.9(11) . . ?
C25 C21 C44 75.7(10) . . ?
S12 C21 C44 86.8(8) . . ?
S26A C21 C44 26.8(5) . . ?
C32B C21 C44 168.7(8) 2_566 . ?
S20A C21 C44 168.7(8) 2_566 . ?
C34 C21 C44 145.8(9) 2_566 . ?
C20 C21 C16 79.1(14) . . ?
S13 C21 C16 37.9(7) . . ?
S15A C21 C16 163.1(12) . . ?
C23A C21 C16 114.7(10) . . ?
C17 C21 C16 4.6(7) . . ?
C25 C21 C16 151.8(11) . . ?
S12 C21 C16 44.7(5) . . ?
S26A C21 C16 91.0(7) . . ?
C32B C21 C16 91.8(7) 2_566 . ?
S20A C21 C16 91.8(7) 2_566 . ?
C34 C21 C16 100.3(8) 2_566 . ?
C44 C21 C16 99.1(8) . . ?
C22A C24 S14A 119(2) . . ?
C22A C24 C18 74.1(15) . . ?
S14A C24 C18 44.8(9) . . ?
C22A C24 C19 42.3(12) . . ?
S14A C24 C19 76.6(13) . . ?
C18 C24 C19 31.8(9) . . ?
C22A C24 O1 87.7(14) . 2 ?
S14A C24 O1 143.3(16) . 2 ?
C18 C24 O1 151.7(15) . 2 ?
C19 C24 O1 127.1(13) . 2 ?
C22A C24 O4 74.2(15) . 2 ?
S14A C24 O4 160.7(17) . 2 ?
C18 C24 O4 142.2(14) . 2 ?
C19 C24 O4 113.2(13) . 2 ?
O1 C24 O4 44.1(7) 2 2 ?
C22A C24 C31 79.4(16) . 2_566 ?
S14A C24 C31 97.0(14) . 2_566 ?
C18 C24 C31 84.5(12) . 2_566 ?
C19 C24 C31 78.9(12) . 2_566 ?
O1 C24 C31 113.7(10) 2 2_566 ?
O4 C24 C31 70.0(9) 2 2_566 ?
C22A C24 C30 96.1(17) . 2_566 ?
S14A C24 C30 79.0(12) . 2_566 ?
C18 C24 C30 78.1(11) . 2_566 ?
C19 C24 C30 83.7(12) . 2_566 ?
O1 C24 C30 126.2(11) 2 2_566 ?
O4 C24 C30 85.5(9) 2 2_566 ?
C31 C24 C30 20.3(6) 2_566 2_566 ?
C22A C24 C49 151.7(18) . 2_565 ?
S14A C24 C49 85.6(13) . 2_565 ?
C18 C24 C49 129.9(14) . 2_565 ?
C19 C24 C49 159.5(16) . 2_565 ?
O1 C24 C49 64.3(9) 2 2_565 ?
O4 C24 C49 86.8(10) 2 2_565 ?
C31 C24 C49 113.9(12) 2_566 2_565 ?
C30 C24 C49 103.2(11) 2_566 2_565 ?
C22A C24 C41 72.8(16) . . ?
S14A C24 C41 88.7(14) . . ?
C18 C24 C41 79.5(12) . . ?
C19 C24 C41 74.6(12) . . ?
O1 C24 C41 74.4(8) 2 . ?
O4 C24 C41 109.7(9) 2 . ?
C31 C24 C41 150.8(11) 2_566 . ?
C30 C24 C41 157.0(10) 2_566 . ?
C49 C24 C41 95.0(11) 2_565 . ?
C22A C24 C40 90.5(17) . . ?
S14A C24 C40 70.6(13) . . ?
C18 C24 C40 73.9(11) . . ?
C19 C24 C40 80.4(12) . . ?
O1 C24 C40 85.1(9) 2 . ?
O4 C24 C40 126.1(10) 2 . ?
C31 C24 C40 158.0(11) 2_566 . ?
C30 C24 C40 148.2(10) 2_566 . ?
C49 C24 C40 84.0(11) 2_565 . ?
C41 C24 C40 20.5(6) . . ?
C22A C24 C33A 82.7(16) . 2_566 ?
S14A C24 C33A 115.4(15) . 2_566 ?
C18 C24 C33A 106.9(13) . 2_566 ?
C19 C24 C33A 96.4(13) . 2_566 ?
O1 C24 C33A 91.6(9) 2 2_566 ?
O4 C24 C33A 48.9(7) 2 2_566 ?
C31 C24 C33A 22.7(5) 2_566 2_566 ?
C30 C24 C33A 36.7(6) 2_566 2_566 ?
C49 C24 C33A 100.5(11) 2_565 2_566 ?
C41 C24 C33A 152.0(10) . 2_566 ?
C40 C24 C33A 172.5(10) . 2_566 ?
C22A C24 S21B 82.7(16) . 2_566 ?
S14A C24 S21B 115.4(15) . 2_566 ?
C18 C24 S21B 106.9(13) . 2_566 ?
C19 C24 S21B 96.4(13) . 2_566 ?
O1 C24 S21B 91.6(9) 2 2_566 ?
O4 C24 S21B 48.9(7) 2 2_566 ?
C31 C24 S21B 22.7(5) 2_566 2_566 ?
C30 C24 S21B 36.7(6) 2_566 2_566 ?
C49 C24 S21B 100.5(11) 2_565 2_566 ?
C41 C24 S21B 152.0(10) . 2_566 ?
C40 C24 S21B 172.5(10) . 2_566 ?
C33A C24 S21B 0.0(13) 2_566 2_566 ?
C22A C24 H24A 107.7 . . ?
S14A C24 H24A 107.6 . . ?
C18 C24 H24A 120.3 . . ?
C19 C24 H24A 119.9 . . ?
O1 C24 H24A 85.5 2 . ?
O4 C24 H24A 53.2 2 . ?
C31 C24 H24A 41.0 2_566 . ?
C30 C24 H24A 42.3 2_566 . ?
C49 C24 H24A 75.1 2_565 . ?
C41 C24 H24A 159.9 . . ?
C40 C24 H24A 159.2 . . ?
C33A C24 H24A 26.0 2_566 . ?
S21B C24 H24A 26.0 2_566 . ?
C22A C24 H24B 107.7 . . ?
S14A C24 H24B 107.7 . . ?
C18 C24 H24B 129.9 . . ?
C19 C24 H24B 129.3 . . ?
O1 C24 H24B 36.2 2 . ?
O4 C24 H24B 79.5 2 . ?
C31 C24 H24B 145.6 2_566 . ?
C30 C24 H24B 147.0 2_566 . ?
C49 C24 H24B 47.1 2_565 . ?
C41 C24 H24B 55.4 . . ?
C40 C24 H24B 56.2 . . ?
C33A C24 H24B 123.1 2_566 . ?
S21B C24 H24B 123.1 2_566 . ?
H24A C24 H24B 107.1 . . ?
C23A C25 S15A 111.6(17) . . ?
C23A C25 C20 37.8(11) . . ?
S15A C25 C20 73.8(11) . . ?
C23A C25 C21 68.7(13) . . ?
S15A C25 C21 43.0(8) . . ?
C20 C25 C21 30.9(8) . . ?
C23A C25 O6 145(2) . 1_556 ?
S15A C25 O6 78.1(11) . 1_556 ?
C20 C25 O6 135.8(13) . 1_556 ?
C21 C25 O6 114.3(12) . 1_556 ?
C23A C25 C25 91.8(15) . 2_567 ?
S15A C25 C25 154.2(17) . 2_567 ?
C20 C25 C25 129.1(15) . 2_567 ?
C21 C25 C25 158.8(16) . 2_567 ?
O6 C25 C25 76.5(10) 1_556 2_567 ?
C23A C25 O 128.4(17) . 2_566 ?
S15A C25 O 104.0(12) . 2_566 ?
C20 C25 O 142.2(14) . 2_566 ?
C21 C25 O 132.4(13) . 2_566 ?
O6 C25 O 77.4(9) 1_556 2_566 ?
C25 C25 O 66.2(9) 2_567 2_566 ?
C23A C25 O8 74.5(14) . 2_566 ?
S15A C25 O8 126.6(15) . 2_566 ?
C20 C25 O8 95.9(11) . 2_566 ?
C21 C25 O8 111.8(12) . 2_566 ?
O6 C25 O8 128.3(11) 1_556 2_566 ?
C25 C25 O8 68.5(10) 2_567 2_566 ?
O C25 O8 54.2(8) 2_566 2_566 ?
C23A C25 H25A 109.3 . . ?
S15A C25 H25A 109.3 . . ?
C20 C25 H25A 123.1 . . ?
C21 C25 H25A 122.9 . . ?
O6 C25 H25A 98.1 1_556 . ?
C25 C25 H25A 70.4 2_567 . ?
O C25 H25A 20.7 2_566 . ?
O8 C25 H25A 34.9 2_566 . ?
C23A C25 H25B 109.3 . . ?
S15A C25 H25B 109.3 . . ?
C20 C25 H25B 124.9 . . ?
C21 C25 H25B 127.0 . . ?
O6 C25 H25B 38.8 1_556 . ?
C25 C25 H25B 50.2 2_567 . ?
O C25 H25B 91.9 2_566 . ?
O8 C25 H25B 118.4 2_566 . ?
H25A C25 H25B 108.0 . . ?
C28 S16 C26 95.0(13) . . ?
C28 S16 C29 28.0(11) . . ?
C26 S16 C29 67.1(11) . . ?
C28 S16 C27 119.8(11) . . ?
C26 S16 C27 24.7(10) . . ?
C29 S16 C27 91.8(9) . . ?
C28 S16 S17 63.2(9) . . ?
C26 S16 S17 31.9(9) . . ?
C29 S16 S17 35.2(7) . . ?
C27 S16 S17 56.6(5) . . ?
C28 S16 C32A 26.2(9) . . ?
C26 S16 C32A 121.2(10) . . ?
C29 S16 C32A 54.2(7) . . ?
C27 S16 C32A 145.9(6) . . ?
S17 S16 C32A 89.4(4) . . ?
C28 S16 S18 153.0(10) . . ?
C26 S16 S18 58.1(9) . . ?
C29 S16 S18 125.1(7) . . ?
C27 S16 S18 33.4(5) . . ?
S17 S16 S18 90.0(3) . . ?
C32A S16 S18 175.6(5) . . ?
C28 S16 S18 140.1(10) . 2_666 ?
C26 S16 S18 118.1(10) . 2_666 ?
C29 S16 S18 160.1(8) . 2_666 ?
C27 S16 S18 95.1(6) . 2_666 ?
S17 S16 S18 147.5(4) . 2_666 ?
C32A S16 S18 115.9(4) . 2_666 ?
S18 S16 S18 63.1(3) . 2_666 ?
C28 S16 C33B 90.9(9) . 2_666 ?
C26 S16 C33B 159.7(11) . 2_666 ?
C29 S16 C33B 117.7(7) . 2_666 ?
C27 S16 C33B 144.2(6) . 2_666 ?
S17 S16 C33B 149.5(3) . 2_666 ?
C32A S16 C33B 65.6(3) . 2_666 ?
S18 S16 C33B 113.6(3) . 2_666 ?
S18 S16 C33B 50.4(2) 2_666 2_666 ?
C28 S16 S21A 90.9(9) . 2_666 ?
C26 S16 S21A 159.7(11) . 2_666 ?
C29 S16 S21A 117.7(7) . 2_666 ?
C27 S16 S21A 144.2(6) . 2_666 ?
S17 S16 S21A 149.5(3) . 2_666 ?
C32A S16 S21A 65.6(3) . 2_666 ?
S18 S16 S21A 113.6(3) . 2_666 ?
S18 S16 S21A 50.4(2) 2_666 2_666 ?
C33B S16 S21A 0.0(5) 2_666 2_666 ?
C28 S16 C38 82.3(12) . 2_666 ?
C26 S16 C38 76.3(11) . 2_666 ?
C29 S16 C38 77.9(8) . 2_666 ?
C27 S16 C38 81.4(7) . 2_666 ?
S17 S16 C38 76.0(5) . 2_666 ?
C32A S16 C38 87.4(5) . 2_666 ?
S18 S16 C38 88.3(5) . 2_666 ?
S18 S16 C38 84.7(5) 2_666 2_666 ?
C33B S16 C38 85.3(4) 2_666 2_666 ?
S21A S16 C38 85.3(4) 2_666 2_666 ?
C28 S16 S12 70.1(11) . 2_566 ?
C26 S16 S12 105.0(11) . 2_566 ?
C29 S16 S12 77.4(8) . 2_566 ?
C27 S16 S12 111.6(6) . 2_566 ?
S17 S16 S12 90.7(3) . 2_566 ?
C32A S16 S12 68.1(4) . 2_566 ?
S18 S16 S12 116.3(3) . 2_566 ?
S18 S16 S12 116.8(3) 2_666 2_566 ?
C33B S16 S12 95.3(3) 2_666 2_566 ?
S21A S16 S12 95.3(3) 2_666 2_566 ?
C38 S16 S12 152.3(5) 2_666 2_566 ?
C29 S17 C26 94.9(14) . . ?
C29 S17 C28 27.8(12) . . ?
C26 S17 C28 67.2(11) . . ?
C29 S17 C27 119.6(12) . . ?
C26 S17 C27 24.7(10) . . ?
C28 S17 C27 91.9(8) . . ?
C29 S17 S16 62.9(11) . . ?
C26 S17 S16 32.1(9) . . ?
C28 S17 S16 35.2(6) . . ?
C27 S17 S16 56.7(5) . . ?
C29 S17 S20A 26.7(11) . . ?
C26 S17 S20A 121.5(10) . . ?
C28 S17 S20A 54.4(6) . . ?
C27 S17 S20A 146.2(6) . . ?
S16 S17 S20A 89.6(4) . . ?
C29 S17 S19 153.2(11) . . ?
C26 S17 S19 58.4(9) . . ?
C28 S17 S19 125.5(7) . . ?
C27 S17 S19 33.7(5) . . ?
S16 S17 S19 90.4(3) . . ?
S20A S17 S19 175.5(5) . . ?
C29 S17 S6 141.0(11) . 1_565 ?
C26 S17 S6 118.8(9) . 1_565 ?
C28 S17 S6 159.8(8) . 1_565 ?
C27 S17 S6 95.3(5) . 1_565 ?
S16 S17 S6 146.2(4) . 1_565 ?
S20A S17 S6 117.4(4) . 1_565 ?
S19 S17 S6 64.3(2) . 1_565 ?
C29 S17 C39 84.1(12) . 2_666 ?
C26 S17 C39 79.2(11) . 2_666 ?
C28 S17 C39 80.4(8) . 2_666 ?
C27 S17 C39 83.2(7) . 2_666 ?
S16 S17 C39 79.4(5) . 2_666 ?
S20A S17 C39 87.8(5) . 2_666 ?
S19 S17 C39 87.9(5) . 2_666 ?
S6 S17 C39 119.1(5) 1_565 2_666 ?
C29 S17 S4 91.1(11) . 1_565 ?
C26 S17 S4 161.2(11) . 1_565 ?
C28 S17 S4 117.1(7) . 1_565 ?
C27 S17 S4 144.8(6) . 1_565 ?
S16 S17 S4 147.5(4) . 1_565 ?
S20A S17 S4 66.6(3) . 1_565 ?
S19 S17 S4 115.0(3) . 1_565 ?
S6 S17 S4 50.8(2) 1_565 1_565 ?
C39 S17 S4 119.3(5) 2_666 1_565 ?
C30 S18 C27 94.3(12) . . ?
C30 S18 C31 25.3(10) . . ?
C27 S18 C31 69.0(10) . . ?
C30 S18 C26 117.7(11) . . ?
C27 S18 C26 23.4(9) . . ?
C31 S18 C26 92.4(8) . . ?
C30 S18 S19 60.8(9) . . ?
C27 S18 S19 33.6(8) . . ?
C31 S18 S19 35.5(6) . . ?
C26 S18 S19 56.9(6) . . ?
C30 S18 S21A 28.2(8) . . ?
C27 S18 S21A 122.5(8) . . ?
C31 S18 S21A 53.5(6) . . ?
C26 S18 S21A 145.9(7) . . ?
S19 S18 S21A 89.0(3) . . ?
C30 S18 S16 150.1(9) . . ?
C27 S18 S16 55.8(8) . . ?
C31 S18 S16 124.9(7) . . ?
C26 S18 S16 32.5(6) . . ?
S19 S18 S16 89.4(3) . . ?
S21A S18 S16 177.7(4) . . ?
C30 S18 S18 144.4(10) . 2_666 ?
C27 S18 S18 116.7(8) . 2_666 ?
C31 S18 S18 162.4(8) . 2_666 ?
C26 S18 S18 94.0(6) . 2_666 ?
S19 S18 S18 146.8(4) . 2_666 ?
S21A S18 S18 118.9(4) . 2_666 ?
S16 S18 S18 63.2(3) . 2_666 ?
C30 S18 S16 91.7(9) . 2_666 ?
C27 S18 S16 162.8(9) . 2_666 ?
C31 S18 S16 115.9(7) . 2_666 ?
C26 S18 S16 146.2(6) . 2_666 ?
S19 S18 S16 147.7(4) . 2_666 ?
S21A S18 S16 65.2(2) . 2_666 ?
S16 S18 S16 116.9(3) . 2_666 ?
S18 S18 S16 53.6(2) 2_666 2_666 ?
C30 S18 C18 85.7(10) . 2_566 ?
C27 S18 C18 78.1(10) . 2_566 ?
C31 S18 C18 80.9(8) . 2_566 ?
C26 S18 C18 82.3(7) . 2_566 ?
S19 S18 C18 78.5(5) . 2_566 ?
S21A S18 C18 90.4(4) . 2_566 ?
S16 S18 C18 87.7(4) . 2_566 ?
S18 S18 C18 116.2(5) 2_666 2_566 ?
S16 S18 C18 118.5(5) 2_666 2_566 ?
C31 S19 C27 96.2(13) . . ?
C31 S19 C30 27.0(10) . . ?
C27 S19 C30 69.3(10) . . ?
C31 S19 C26 120.1(11) . . ?
C27 S19 C26 24.0(9) . . ?
C30 S19 C26 93.2(8) . . ?
C31 S19 C33A 24.6(10) . . ?
C27 S19 C33A 120.8(10) . . ?
C30 S19 C33A 51.6(7) . . ?
C26 S19 C33A 144.8(8) . . ?
C31 S19 S18 62.6(9) . . ?
C27 S19 S18 33.6(8) . . ?
C30 S19 S18 35.7(6) . . ?
C26 S19 S18 57.5(6) . . ?
C33A S19 S18 87.3(5) . . ?
C31 S19 S17 152.8(10) . . ?
C27 S19 S17 56.6(8) . . ?
C30 S19 S17 125.9(6) . . ?
C26 S19 S17 32.7(6) . . ?
C33A S19 S17 176.6(6) . . ?
S18 S19 S17 90.2(3) . . ?
C31 S19 S9B 91.1(10) . 1_565 ?
C27 S19 S9B 154.4(10) . 1_565 ?
C30 S19 S9B 116.1(6) . 1_565 ?
C26 S19 S9B 141.4(7) . 1_565 ?
C33A S19 S9B 68.4(5) . 1_565 ?
S18 S19 S9B 146.1(4) . 1_565 ?
S17 S19 S9B 113.0(4) . 1_565 ?
C31 S19 C13A 91.1(10) . 1_565 ?
C27 S19 C13A 154.4(10) . 1_565 ?
C30 S19 C13A 116.1(6) . 1_565 ?
C26 S19 C13A 141.4(7) . 1_565 ?
C33A S19 C13A 68.4(5) . 1_565 ?
S18 S19 C13A 146.1(4) . 1_565 ?
S17 S19 C13A 113.0(4) . 1_565 ?
S9B S19 C13A 0.0(10) 1_565 1_565 ?
C31 S19 S6 138.5(10) . 1_565 ?
C27 S19 S6 116.4(9) . 1_565 ?
C30 S19 S6 156.6(7) . 1_565 ?
C26 S19 S6 94.9(6) . 1_565 ?
C33A S19 S6 117.0(5) . 1_565 ?
S18 S19 S6 145.7(4) . 1_565 ?
S17 S19 S6 64.4(2) . 1_565 ?
S9B S19 S6 48.6(3) 1_565 1_565 ?
C13A S19 S6 48.6(3) 1_565 1_565 ?
C31 S19 C19 84.9(12) . 2_566 ?
C27 S19 C19 75.6(10) . 2_566 ?
C30 S19 C19 80.2(8) . 2_566 ?
C26 S19 C19 80.3(8) . 2_566 ?
C33A S19 C19 90.7(7) . 2_566 ?
S18 S19 C19 76.1(5) . 2_566 ?
S17 S19 C19 86.6(5) . 2_566 ?
S9B S19 C19 80.7(5) 1_565 2_566 ?
C13A S19 C19 80.7(5) 1_565 2_566 ?
S6 S19 C19 79.6(5) 1_565 2_566 ?
C31 S19 S25 70.3(11) . 2_666 ?
C27 S19 S25 107.0(9) . 2_666 ?
C30 S19 S25 77.9(7) . 2_666 ?
C26 S19 S25 112.4(7) . 2_666 ?
C33A S19 S25 66.4(5) . 2_666 ?
S18 S19 S25 92.4(3) . 2_666 ?
S17 S19 S25 115.9(3) . 2_666 ?
S9B S19 S25 98.6(4) 1_565 2_666 ?
C13A S19 S25 98.6(4) 1_565 2_666 ?
S6 S19 S25 118.7(3) 1_565 2_666 ?
C19 S19 S25 155.1(5) 2_566 2_666 ?
C31 S19 C37 72.6(11) . 2_666 ?
C27 S19 C37 81.1(10) . 2_666 ?
C30 S19 C37 67.8(7) . 2_666 ?
C26 S19 C37 88.7(7) . 2_666 ?
C33A S19 C37 79.7(6) . 2_666 ?
S18 S19 C37 70.4(5) . 2_666 ?
S17 S19 C37 101.5(5) . 2_666 ?
S9B S19 C37 124.4(5) 1_565 2_666 ?
C13A S19 C37 124.4(5) 1_565 2_666 ?
S6 S19 C37 134.3(5) 1_565 2_666 ?
C19 S19 C37 145.4(6) 2_566 2_666 ?
S25 S19 C37 25.9(4) 2_666 2_666 ?
C31 S19 C36 91.4(11) . 2_666 ?
C27 S19 C36 68.9(10) . 2_666 ?
C30 S19 C36 80.4(7) . 2_666 ?
C26 S19 C36 70.4(8) . 2_666 ?
C33A S19 C36 100.8(7) . 2_666 ?
S18 S19 C36 70.1(5) . 2_666 ?
S17 S19 C36 80.4(5) . 2_666 ?
S9B S19 C36 135.6(6) 1_565 2_666 ?
C13A S19 C36 135.6(6) 1_565 2_666 ?
S6 S19 C36 123.1(5) 1_565 2_666 ?
C19 S19 C36 143.6(6) 2_566 2_666 ?
S25 S19 C36 42.0(4) 2_666 2_666 ?
C37 S19 C36 21.1(5) 2_666 2_666 ?
C27 C26 S17 122(2) . . ?
C27 C26 S16 122(2) . . ?
S17 C26 S16 116.0(15) . . ?
C27 C26 C28 164(2) . . ?
S17 C26 C28 74.0(11) . . ?
S16 C26 C28 42.1(9) . . ?
C27 C26 C29 164(2) . . ?
S17 C26 C29 42.3(9) . . ?
S16 C26 C29 73.8(12) . . ?
C28 C26 C29 31.8(9) . . ?
C27 C26 S19 33.2(12) . . ?
S17 C26 S19 89.0(11) . . ?
S16 C26 S19 155.0(14) . . ?
C28 C26 S19 162.9(13) . . ?
C29 C26 S19 131.2(13) . . ?
C27 C26 S18 32.4(12) . . ?
S17 C26 S18 154.5(14) . . ?
S16 C26 S18 89.5(11) . . ?
C28 C26 S18 131.5(12) . . ?
C29 C26 S18 163.3(14) . . ?
S19 C26 S18 65.6(6) . . ?
C27 C26 C16 93.0(19) . 2_566 ?
S17 C26 C16 87.2(11) . 2_566 ?
S16 C26 C16 85.5(12) . 2_566 ?
C28 C26 C16 86.1(11) . 2_566 ?
C29 C26 C16 86.4(11) . 2_566 ?
S19 C26 C16 94.9(8) . 2_566 ?
S18 C26 C16 93.3(9) . 2_566 ?
C27 C26 C38 105(2) . 2_666 ?
S17 C26 C38 91.6(12) . 2_666 ?
S16 C26 C38 77.1(11) . 2_666 ?
C28 C26 C38 74.3(10) . 2_666 ?
C29 C26 C38 79.3(11) . 2_666 ?
S19 C26 C38 105.1(10) . 2_666 ?
S18 C26 C38 96.3(9) . 2_666 ?
C16 C26 C38 159.9(9) 2_566 2_666 ?
C27 C26 C39 104(2) . 2_666 ?
S17 C26 C39 74.1(11) . 2_666 ?
S16 C26 C39 94.6(12) . 2_666 ?
C28 C26 C39 80.2(10) . 2_666 ?
C29 C26 C39 73.7(11) . 2_666 ?
S19 C26 C39 93.7(9) . 2_666 ?
S18 C26 C39 107.4(10) . 2_666 ?
C16 C26 C39 159.2(9) 2_566 2_666 ?
C38 C26 C39 20.5(5) 2_666 2_666 ?
C27 C26 C30 9.1(13) . . ?
S17 C26 C30 131.1(13) . . ?
S16 C26 C30 112.9(12) . . ?
C28 C26 C30 154.9(12) . . ?
C29 C26 C30 173.3(13) . . ?
S19 C26 C30 42.1(5) . . ?
S18 C26 C30 23.4(5) . . ?
C16 C26 C30 94.4(8) 2_566 . ?
C38 C26 C30 101.4(9) 2_666 . ?
C39 C26 C30 104.6(9) 2_666 . ?
C26 C27 S19 122.8(19) . . ?
C26 C27 S18 124.2(19) . . ?
S19 C27 S18 112.8(13) . . ?
C26 C27 C30 166(2) . . ?
S19 C27 C30 70.6(10) . . ?
S18 C27 C30 42.2(8) . . ?
C26 C27 C31 164(2) . . ?
S19 C27 C31 41.3(8) . . ?
S18 C27 C31 71.5(10) . . ?
C30 C27 C31 29.3(8) . . ?
C26 C27 S17 33.2(13) . . ?
S19 C27 S17 89.7(10) . . ?
S18 C27 S17 157.4(12) . . ?
C30 C27 S17 160.3(12) . . ?
C31 C27 S17 131.0(11) . . ?
C26 C27 S16 33.5(13) . . ?
S19 C27 S16 156.2(13) . . ?
S18 C27 S16 90.8(9) . . ?
C30 C27 S16 133.1(11) . . ?
C31 C27 S16 162.4(12) . . ?
S17 C27 S16 66.6(6) . . ?
C26 C27 C36 92.6(19) . 2_666 ?
S19 C27 C36 83.9(11) . 2_666 ?
S18 C27 C36 88.3(11) . 2_666 ?
C30 C27 C36 85.5(10) . 2_666 ?
C31 C27 C36 84.9(10) . 2_666 ?
S17 C27 C36 92.3(8) . 2_666 ?
S16 C27 C36 94.7(8) . 2_666 ?
C26 C27 C19 104(2) . 2_566 ?
S19 C27 C19 77.3(10) . 2_566 ?
S18 C27 C19 91.8(11) . 2_566 ?
C30 C27 C19 81.0(9) . 2_566 ?
C31 C27 C19 75.9(10) . 2_566 ?
S17 C27 C19 95.3(8) . 2_566 ?
S16 C27 C19 105.6(9) . 2_566 ?
C36 C27 C19 159.7(9) 2_666 2_566 ?
C26 C27 C18 105.2(19) . 2_566 ?
S19 C27 C18 93.4(10) . 2_566 ?
S18 C27 C18 74.5(10) . 2_566 ?
C30 C27 C18 75.1(9) . 2_566 ?
C31 C27 C18 80.3(10) . 2_566 ?
S17 C27 C18 107.4(9) . 2_566 ?
S16 C27 C18 95.4(8) . 2_566 ?
C36 C27 C18 160.2(9) 2_666 2_566 ?
C19 C27 C18 20.0(5) 2_566 2_566 ?
C26 C27 C28 10.6(14) . . ?
S19 C27 C28 133.4(12) . . ?
S18 C27 C28 113.6(10) . . ?
C30 C27 C28 155.8(11) . . ?
C31 C27 C28 174.6(12) . . ?
S17 C27 C28 43.8(6) . . ?
S16 C27 C28 22.8(5) . . ?
C36 C27 C28 93.4(8) 2_666 . ?
C19 C27 C28 105.1(9) 2_566 . ?
C18 C27 C28 102.5(8) 2_566 . ?
C26 C27 C29 10.3(14) . . ?
S19 C27 C29 112.5(11) . . ?
S18 C27 C29 134.5(11) . . ?
C30 C27 C29 176.3(11) . . ?
C31 C27 C29 153.8(12) . . ?
S17 C27 C29 22.9(5) . . ?
S16 C27 C29 43.7(6) . . ?
C36 C27 C29 92.8(9) 2_666 . ?
C19 C27 C29 101.5(9) 2_566 . ?
C18 C27 C29 106.3(9) 2_566 . ?
C28 C27 C29 20.9(6) . . ?
C29 C28 C32A 117(2) . . ?
C29 C28 S16 117(2) . . ?
C32A C28 S16 126.8(17) . . ?
C29 C28 C34 74.9(18) . . ?
C32A C28 C34 41.7(10) . . ?
S16 C28 C34 168.4(17) . . ?
C29 C28 C26 73.8(18) . . ?
C32A C28 C26 169.1(17) . . ?
S16 C28 C26 42.9(9) . . ?
C34 C28 C26 148.7(15) . . ?
C29 C28 S20A 35.1(14) . . ?
C32A C28 S20A 81.4(11) . . ?
S16 C28 S20A 151.8(15) . . ?
C34 C28 S20A 39.8(8) . . ?
C26 C28 S20A 108.9(12) . . ?
C29 C28 S17 35.0(14) . . ?
C32A C28 S17 151.5(16) . . ?
S16 C28 S17 81.6(10) . . ?
C34 C28 S17 110.0(12) . . ?
C26 C28 S17 38.8(7) . . ?
S20A C28 S17 70.1(7) . . ?
C29 C28 S12 102(2) . 2_566 ?
C32A C28 S12 86.1(13) . 2_566 ?
S16 C28 S12 84.0(11) . 2_566 ?
C34 C28 S12 92.9(13) . 2_566 ?
C26 C28 S12 95.1(11) . 2_566 ?
S20A C28 S12 101.3(9) . 2_566 ?
S17 C28 S12 100.3(8) . 2_566 ?
C29 C28 S26B 101(2) . 2_666 ?
C32A C28 S26B 83.7(12) . 2_666 ?
S16 C28 S26B 85.6(11) . 2_666 ?
C34 C28 S26B 93.2(12) . 2_666 ?
C26 C28 S26B 91.2(11) . 2_666 ?
S20A C28 S26B 97.6(9) . 2_666 ?
S17 C28 S26B 98.5(9) . 2_666 ?
S12 C28 S26B 156.9(9) 2_566 2_666 ?
C29 C28 C42A 101(2) . 2_666 ?
C32A C28 C42A 83.7(12) . 2_666 ?
S16 C28 C42A 85.6(11) . 2_666 ?
C34 C28 C42A 93.2(12) . 2_666 ?
C26 C28 C42A 91.2(11) . 2_666 ?
S20A C28 C42A 97.6(9) . 2_666 ?
S17 C28 C42A 98.5(9) . 2_666 ?
S12 C28 C42A 156.9(9) 2_566 2_666 ?
S26B C28 C42A 0.0(9) 2_666 2_666 ?
C29 C28 C17 79.3(19) . 2_566 ?
C32A C28 C17 109.4(14) . 2_566 ?
S16 C28 C17 81.6(11) . 2_566 ?
C34 C28 C17 100.7(13) . 2_566 ?
C26 C28 C17 74.9(10) . 2_566 ?
S20A C28 C17 90.6(9) . 2_566 ?
S17 C28 C17 73.1(7) . 2_566 ?
S12 C28 C17 27.2(4) 2_566 2_566 ?
S26B C28 C17 165.6(9) 2_666 2_566 ?
C42A C28 C17 165.6(9) 2_666 2_566 ?
C29 C28 C27 79.3(17) . . ?
C32A C28 C27 163.9(15) . . ?
S16 C28 C27 37.4(8) . . ?
C34 C28 C27 154.2(13) . . ?
C26 C28 C27 5.5(7) . . ?
S20A C28 C27 114.4(9) . . ?
S17 C28 C27 44.3(6) . . ?
S12 C28 C27 93.7(8) 2_566 . ?
S26B C28 C27 90.5(8) 2_666 . ?
C42A C28 C27 90.5(8) 2_666 . ?
C17 C28 C27 75.3(7) 2_566 . ?
C29 C28 C44 79.3(19) . 2_666 ?
C32A C28 C44 80.9(12) . 2_666 ?
S16 C28 C44 107.7(13) . 2_666 ?
C34 C28 C44 74.2(12) . 2_666 ?
C26 C28 C44 98.5(12) . 2_666 ?
S20A C28 C44 72.0(8) . 2_666 ?
S17 C28 C44 88.9(9) . 2_666 ?
S12 C28 C44 166.2(9) 2_566 2_666 ?
S26B C28 C44 25.6(5) 2_666 2_666 ?
C42A C28 C44 25.6(5) 2_666 2_666 ?
C17 C28 C44 158.6(10) 2_566 2_666 ?
C27 C28 C44 100.1(9) . 2_666 ?
C28 C29 S20A 117(2) . . ?
C28 C29 S17 117(2) . . ?
S20A C29 S17 126(2) . . ?
C28 C29 C34 72.0(18) . . ?
S20A C29 C34 44.6(11) . . ?
S17 C29 C34 171(2) . . ?
C28 C29 C26 74.4(18) . . ?
S20A C29 C26 168(2) . . ?
S17 C29 C26 42.8(9) . . ?
C34 C29 C26 146.4(17) . . ?
C28 C29 C32A 35.0(14) . . ?
S20A C29 C32A 81.6(12) . . ?
S17 C29 C32A 152.1(17) . . ?
C34 C29 C32A 37.1(9) . . ?
C26 C29 C32A 109.3(13) . . ?
C28 C29 S16 35.3(14) . . ?
S20A C29 S16 151.9(17) . . ?
S17 C29 S16 81.9(12) . . ?
C34 C29 S16 107.3(14) . . ?
C26 C29 S16 39.1(8) . . ?
C32A C29 S16 70.3(9) . . ?
C28 C29 C42B 103(2) . 2_666 ?
S20A C29 C42B 80.8(13) . 2_666 ?
S17 C29 C42B 85.1(13) . 2_666 ?
C34 C29 C42B 92.9(13) . 2_666 ?
C26 C29 C42B 93.5(12) . 2_666 ?
C32A C29 C42B 99.0(10) . 2_666 ?
S16 C29 C42B 102.2(10) . 2_666 ?
C28 C29 S26A 103(2) . 2_666 ?
S20A C29 S26A 80.8(13) . 2_666 ?
S17 C29 S26A 85.1(13) . 2_666 ?
C34 C29 S26A 92.9(13) . 2_666 ?
C26 C29 S26A 93.5(12) . 2_666 ?
C32A C29 S26A 99.0(10) . 2_666 ?
S16 C29 S26A 102.2(10) . 2_666 ?
C42B C29 S26A 0.0(7) 2_666 2_666 ?
C28 C29 S13 102(2) . 2_566 ?
S20A C29 S13 86.8(13) . 2_566 ?
S17 C29 S13 84.6(12) . 2_566 ?
C34 C29 S13 93.6(13) . 2_566 ?
C26 C29 S13 94.5(11) . 2_566 ?
C32A C29 S13 100.9(11) . 2_566 ?
S16 C29 S13 99.1(10) . 2_566 ?
C42B C29 S13 154.7(10) 2_666 2_566 ?
S26A C29 S13 154.7(10) 2_666 2_566 ?
C28 C29 C17 79.6(19) . 2_566 ?
S20A C29 C17 109.5(15) . 2_566 ?
S17 C29 C17 82.3(12) . 2_566 ?
C34 C29 C17 100.1(14) . 2_566 ?
C26 C29 C17 75.0(11) . 2_566 ?
C32A C29 C17 90.7(11) . 2_566 ?
S16 C29 C17 72.8(9) . 2_566 ?
C42B C29 C17 167.0(10) 2_666 2_566 ?
S26A C29 C17 167.0(10) 2_666 2_566 ?
S13 C29 C17 26.4(4) 2_566 2_566 ?
C28 C29 C44 79.9(19) . 2_666 ?
S20A C29 C44 80.5(13) . 2_666 ?
S17 C29 C44 106.7(15) . 2_666 ?
C34 C29 C44 74.0(12) . 2_666 ?
C26 C29 C44 98.8(12) . 2_666 ?
C32A C29 C44 72.7(9) . 2_666 ?
S16 C29 C44 90.0(9) . 2_666 ?
C42B C29 C44 26.6(5) 2_666 2_666 ?
S26A C29 C44 26.6(5) 2_666 2_666 ?
S13 C29 C44 166.5(10) 2_566 2_666 ?
C17 C29 C44 159.5(11) 2_566 2_666 ?
C28 C29 C27 79.7(17) . . ?
S20A C29 C27 163.4(16) . . ?
S17 C29 C27 37.5(8) . . ?
C34 C29 C27 151.7(14) . . ?
C26 C29 C27 5.3(7) . . ?
C32A C29 C27 114.6(11) . . ?
S16 C29 C27 44.4(6) . . ?
C42B C29 C27 92.6(8) 2_666 . ?
S26A C29 C27 92.6(8) 2_666 . ?
S13 C29 C27 93.2(8) 2_566 . ?
C17 C29 C27 75.4(8) 2_566 . ?
C44 C29 C27 100.3(9) 2_666 . ?
C31 C30 S18 120(2) . . ?
C31 C30 S21A 116(2) . . ?
S18 C30 S21A 123.6(15) . . ?
C31 C30 C33A 34.0(14) . . ?
S18 C30 C33A 154.4(15) . . ?
S21A C30 C33A 82.0(11) . . ?
C31 C30 C35 70.1(17) . . ?
S18 C30 C35 169.4(16) . . ?
S21A C30 C35 45.8(8) . . ?
C33A C30 C35 36.2(8) . . ?
C31 C30 C27 76.9(17) . . ?
S18 C30 C27 43.5(8) . . ?
S21A C30 C27 166.8(15) . . ?
C33A C30 C27 110.9(12) . . ?
C35 C30 C27 147.0(13) . . ?
C31 C30 S19 36.8(14) . . ?
S18 C30 S19 83.6(10) . . ?
S21A C30 S19 152.8(13) . . ?
C33A C30 S19 70.8(8) . . ?
C35 C30 S19 107.0(11) . . ?
C27 C30 S19 40.1(7) . . ?
C31 C30 S24 102(2) . 2_666 ?
S18 C30 S24 85.6(10) . 2_666 ?
S21A C30 S24 85.7(10) . 2_666 ?
C33A C30 S24 99.4(11) . 2_666 ?
C35 C30 S24 93.6(11) . 2_666 ?
C27 C30 S24 94.6(9) . 2_666 ?
S19 C30 S24 99.2(8) . 2_666 ?
C31 C30 C24 79.4(19) . 2_566 ?
S18 C30 C24 103.4(13) . 2_566 ?
S21A C30 C24 83.7(11) . 2_566 ?
C33A C30 C24 75.3(10) . 2_566 ?
C35 C30 C24 76.3(10) . 2_566 ?
C27 C30 C24 96.5(11) . 2_566 ?
S19 C30 C24 88.5(9) . 2_566 ?
S24 C30 C24 168.8(9) 2_666 2_566 ?
C31 C30 C37 78.7(19) . 2_666 ?
S18 C30 C37 85.1(10) . 2_666 ?
S21A C30 C37 108.8(13) . 2_666 ?
C33A C30 C37 88.1(11) . 2_666 ?
C35 C30 C37 99.0(12) . 2_666 ?
C27 C30 C37 75.5(10) . 2_666 ?
S19 C30 C37 72.0(8) . 2_666 ?
S24 C30 C37 27.3(5) 2_666 2_666 ?
C24 C30 C37 157.8(10) 2_566 2_666 ?
C31 C30 C22B 103(2) . 2_566 ?
S18 C30 C22B 80.9(10) . 2_566 ?
S21A C30 C22B 84.2(10) . 2_566 ?
C33A C30 C22B 101.9(10) . 2_566 ?
C35 C30 C22B 95.8(10) . 2_566 ?
C27 C30 C22B 90.1(10) . 2_566 ?
S19 C30 C22B 100.2(8) . 2_566 ?
S24 C30 C22B 154.9(8) 2_666 2_566 ?
C24 C30 C22B 26.7(5) 2_566 2_566 ?
C37 C30 C22B 164.8(8) 2_666 2_566 ?
C31 C30 S14A 103(2) . 2_566 ?
S18 C30 S14A 80.9(10) . 2_566 ?
S21A C30 S14A 84.2(10) . 2_566 ?
C33A C30 S14A 101.9(10) . 2_566 ?
C35 C30 S14A 95.8(10) . 2_566 ?
C27 C30 S14A 90.1(10) . 2_566 ?
S19 C30 S14A 100.2(8) . 2_566 ?
S24 C30 S14A 154.9(8) 2_666 2_566 ?
C24 C30 S14A 26.7(5) 2_566 2_566 ?
C37 C30 S14A 164.8(8) 2_666 2_566 ?
C22B C30 S14A 0.0(5) 2_566 2_566 ?
C31 C30 C26 81.5(17) . . ?
S18 C30 C26 38.9(7) . . ?
S21A C30 C26 162.4(13) . . ?
C33A C30 C26 115.5(10) . . ?
C35 C30 C26 151.6(12) . . ?
C27 C30 C26 4.6(7) . . ?
S19 C30 C26 44.7(6) . . ?
S24 C30 C26 92.9(7) 2_666 . ?
C24 C30 C26 98.3(9) 2_566 . ?
C37 C30 C26 75.4(7) 2_666 . ?
C22B C30 C26 89.8(7) 2_566 . ?
S14A C30 C26 89.8(7) 2_566 . ?
C30 C31 C33A 117(2) . . ?
C30 C31 S19 116(2) . . ?
C33A C31 S19 127(2) . . ?
C30 C31 C35 78.8(17) . . ?
C33A C31 C35 38.1(12) . . ?
S19 C31 C35 165.0(17) . . ?
C30 C31 C27 73.8(17) . . ?
C33A C31 C27 169.2(19) . . ?
S19 C31 C27 42.5(8) . . ?
C35 C31 C27 152.6(15) . . ?
C30 C31 S21A 37.0(13) . . ?
C33A C31 S21A 80.0(14) . . ?
S19 C31 S21A 153.2(15) . . ?
C35 C31 S21A 41.9(8) . . ?
C27 C31 S21A 110.7(11) . . ?
C30 C31 S18 34.3(13) . . ?
C33A C31 S18 151.3(18) . . ?
S19 C31 S18 81.9(10) . . ?
C35 C31 S18 113.2(12) . . ?
C27 C31 S18 39.4(7) . . ?
S21A C31 S18 71.3(7) . . ?
C30 C31 S25 104(2) . 2_666 ?
C33A C31 S25 83.4(16) . 2_666 ?
S19 C31 S25 82.9(11) . 2_666 ?
C35 C31 S25 92.7(12) . 2_666 ?
C27 C31 S25 95.3(10) . 2_666 ?
S21A C31 S25 102.2(9) . 2_666 ?
S18 C31 S25 102.4(9) . 2_666 ?
C30 C31 C24 80.3(19) . 2_566 ?
C33A C31 C24 85.2(16) . 2_566 ?
S19 C31 C24 104.8(13) . 2_566 ?
C35 C31 C24 77.6(12) . 2_566 ?
C27 C31 C24 96.1(11) . 2_566 ?
S21A C31 C24 74.9(9) . 2_566 ?
S18 C31 C24 87.3(10) . 2_566 ?
S25 C31 C24 168.5(9) 2_666 2_566 ?
C30 C31 C37 80.9(19) . 2_666 ?
C33A C31 C37 106.2(18) . 2_666 ?
S19 C31 C37 80.8(11) . 2_666 ?
C35 C31 C37 101.8(12) . 2_666 ?
C27 C31 C37 75.6(10) . 2_666 ?
S21A C31 C37 91.9(9) . 2_666 ?
S18 C31 C37 75.4(8) . 2_666 ?
S25 C31 C37 27.0(5) 2_666 2_666 ?
C24 C31 C37 161.0(10) 2_566 2_666 ?
C30 C31 S14B 100(2) . 2_566 ?
C33A C31 S14B 88.2(16) . 2_566 ?
S19 C31 S14B 83.9(11) . 2_566 ?
C35 C31 S14B 94.7(12) . 2_566 ?
C27 C31 S14B 88.7(10) . 2_566 ?
S21A C31 S14B 98.8(9) . 2_566 ?
S18 C31 S14B 95.9(9) . 2_566 ?
S25 C31 S14B 155.6(9) 2_666 2_566 ?
C24 C31 S14B 24.0(6) 2_566 2_566 ?
C37 C31 S14B 163.4(10) 2_666 2_566 ?
C30 C31 C22A 100(2) . 2_566 ?
C33A C31 C22A 88.2(16) . 2_566 ?
S19 C31 C22A 83.9(11) . 2_566 ?
C35 C31 C22A 94.7(12) . 2_566 ?
C27 C31 C22A 88.7(10) . 2_566 ?
S21A C31 C22A 98.8(9) . 2_566 ?
S18 C31 C22A 95.9(9) . 2_566 ?
S25 C31 C22A 155.6(9) 2_666 2_566 ?
C24 C31 C22A 24.0(6) 2_566 2_566 ?
C37 C31 C22A 163.4(10) 2_666 2_566 ?
S14B C31 C22A 0.0(12) 2_566 2_566 ?
C32A C34 S20A 119.5(19) . . ?
C32A C34 C28 43.3(11) . . ?
S20A C34 C28 76.3(13) . . ?
C32A C34 C29 76.4(15) . . ?
S20A C34 C29 43.3(11) . . ?
C28 C34 C29 33.1(10) . . ?
C32A C34 O8 82.5(13) . . ?
S20A C34 O8 157.7(17) . . ?
C28 C34 O8 125.1(14) . . ?
C29 C34 O8 157.4(16) . . ?
C32A C34 C47 156.8(17) . . ?
S20A C34 C47 83.7(13) . . ?
C28 C34 C47 159.3(14) . . ?
C29 C34 C47 126.6(14) . . ?
O8 C34 C47 74.3(10) . . ?
C32A C34 C20 77.0(14) . 2_566 ?
S20A C34 C20 94.3(14) . 2_566 ?
C28 C34 C20 75.1(12) . 2_566 ?
C29 C34 C20 80.9(12) . 2_566 ?
O8 C34 C20 86.6(12) . 2_566 ?
C47 C34 C20 101.5(11) . 2_566 ?
C32A C34 C21 94.7(16) . 2_566 ?
S20A C34 C21 76.5(13) . 2_566 ?
C28 C34 C21 81.0(12) . 2_566 ?
C29 C34 C21 74.9(12) . 2_566 ?
O8 C34 C21 99.1(13) . 2_566 ?
C47 C34 C21 89.3(10) . 2_566 ?
C20 C34 C21 20.5(5) 2_566 2_566 ?
C32A C34 S15B 79.8(15) . 2_566 ?
S20A C34 S15B 114.0(16) . 2_566 ?
C28 C34 S15B 93.5(13) . 2_566 ?
C29 C34 S15B 104.6(14) . 2_566 ?
O8 C34 S15B 63.1(11) . 2_566 ?
C47 C34 S15B 89.8(11) . 2_566 ?
C20 C34 S15B 24.0(5) 2_566 2_566 ?
C21 C34 S15B 37.7(6) 2_566 2_566 ?
C32A C34 C23A 79.8(15) . 2_566 ?
S20A C34 C23A 114.0(16) . 2_566 ?
C28 C34 C23A 93.5(13) . 2_566 ?
C29 C34 C23A 104.6(14) . 2_566 ?
O8 C34 C23A 63.1(11) . 2_566 ?
C47 C34 C23A 89.8(11) . 2_566 ?
C20 C34 C23A 24.0(5) 2_566 2_566 ?
C21 C34 C23A 37.7(6) 2_566 2_566 ?
S15B C34 C23A 0.0(14) 2_566 2_566 ?
C32A C34 H34A 107.4 . . ?
S20A C34 H34A 107.5 . . ?
C28 C34 H34A 120.9 . . ?
C29 C34 H34A 120.9 . . ?
O8 C34 H34A 58.2 . . ?
C47 C34 H34A 60.2 . . ?
C20 C34 H34A 46.0 2_566 . ?
C21 C34 H34A 46.2 2_566 . ?
S15B C34 H34A 29.6 2_566 . ?
C23A C34 H34A 29.6 2_566 . ?
C32A C34 H34B 107.5 . . ?
S20A C34 H34B 107.5 . . ?
C28 C34 H34B 128.6 . . ?
C29 C34 H34B 128.6 . . ?
O8 C34 H34B 65.7 . . ?
C47 C34 H34B 62.7 . . ?
C20 C34 H34B 150.5 2_566 . ?
C21 C34 H34B 150.4 2_566 . ?
S15B C34 H34B 126.7 2_566 . ?
C23A C34 H34B 126.7 2_566 . ?
H34A C34 H34B 107.0 . . ?
C33A C35 S21A 112.8(17) . . ?
C33A C35 C31 37.7(12) . . ?
S21A C35 C31 75.0(11) . . ?
C33A C35 C30 68.7(14) . . ?
S21A C35 C30 44.0(8) . . ?
C31 C35 C30 31.0(9) . . ?
C33A C35 O5 162(2) . 2_666 ?
S21A C35 O5 79.3(10) . 2_666 ?
C31 C35 O5 150.8(13) . 2_666 ?
C30 C35 O5 121.8(12) . 2_666 ?
C33A C35 O4 62.4(14) . 1_566 ?
S21A C35 O4 135.0(15) . 1_566 ?
C31 C35 O4 89.5(11) . 1_566 ?
C30 C35 O4 112.3(12) . 1_566 ?
O5 C35 O4 118.8(10) 2_666 1_566 ?
C33A C35 C41 75.0(15) . 2_666 ?
S21A C35 C41 93.5(11) . 2_666 ?
C31 C35 C41 76.1(11) . 2_666 ?
C30 C35 C41 81.2(10) . 2_666 ?
O5 C35 C41 92.0(10) 2_666 2_666 ?
O4 C35 C41 123.9(10) 1_566 2_666 ?
C33A C35 C40 91.4(16) . 2_666 ?
S21A C35 C40 75.2(10) . 2_666 ?
C31 C35 C40 81.1(11) . 2_666 ?
C30 C35 C40 75.0(10) . 2_666 ?
O5 C35 C40 79.0(9) 2_666 2_666 ?
O4 C35 C40 144.7(11) 1_566 2_666 ?
C41 C35 C40 20.8(6) 2_666 2_666 ?
C33A C35 S27B 81.0(15) . 2_666 ?
S21A C35 S27B 114.0(12) . 2_666 ?
C31 C35 S27B 95.5(12) . 2_666 ?
C30 C35 S27B 105.9(11) . 2_666 ?
O5 C35 S27B 82.3(9) 2_666 2_666 ?
O4 C35 S27B 109.3(9) 1_566 2_666 ?
C41 C35 S27B 25.1(5) 2_666 2_666 ?
C40 C35 S27B 39.1(6) 2_666 2_666 ?
C33A C35 C43A 81.0(15) . 2_666 ?
S21A C35 C43A 114.0(12) . 2_666 ?
C31 C35 C43A 95.5(12) . 2_666 ?
C30 C35 C43A 105.9(11) . 2_666 ?
O5 C35 C43A 82.3(9) 2_666 2_666 ?
O4 C35 C43A 109.3(9) 1_566 2_666 ?
C41 C35 C43A 25.1(5) 2_666 2_666 ?
C40 C35 C43A 39.1(6) 2_666 2_666 ?
S27B C35 C43A 0.0(10) 2_666 2_666 ?
C33A C35 S9A 116.2(14) . 2_667 ?
S21A C35 S9A 130.9(11) . 2_667 ?
C31 C35 S9A 153.8(11) . 2_667 ?
C30 C35 S9A 174.4(12) . 2_667 ?
O5 C35 S9A 54.3(6) 2_666 2_667 ?
O4 C35 S9A 69.3(7) 1_566 2_667 ?
C41 C35 S9A 102.5(8) 2_666 2_667 ?
C40 C35 S9A 107.0(8) 2_666 2_667 ?
S27B C35 S9A 78.1(6) 2_666 2_667 ?
C43A C35 S9A 78.1(6) 2_666 2_667 ?
C33A C35 C13B 116.2(14) . 2_667 ?
S21A C35 C13B 130.9(11) . 2_667 ?
C31 C35 C13B 153.8(11) . 2_667 ?
C30 C35 C13B 174.4(12) . 2_667 ?
O5 C35 C13B 54.3(6) 2_666 2_667 ?
O4 C35 C13B 69.3(7) 1_566 2_667 ?
C41 C35 C13B 102.5(8) 2_666 2_667 ?
C40 C35 C13B 107.0(8) 2_666 2_667 ?
S27B C35 C13B 78.1(6) 2_666 2_667 ?
C43A C35 C13B 78.1(6) 2_666 2_667 ?
S9A C35 C13B 0.0(7) 2_667 2_667 ?
C33A C35 C45 104.9(17) . 2_666 ?
S21A C35 C45 101.0(12) . 2_666 ?
C31 C35 C45 112.7(13) . 2_666 ?
C30 C35 C45 111.6(12) . 2_666 ?
O5 C35 C45 58.9(9) 2_666 2_666 ?
O4 C35 C45 123.8(10) 1_566 2_666 ?
C41 C35 C45 36.7(7) 2_666 2_666 ?
C40 C35 C45 36.7(7) 2_666 2_666 ?
S27B C35 C45 24.1(5) 2_666 2_666 ?
C43A C35 C45 24.1(5) 2_666 2_666 ?
S9A C35 C45 70.5(7) 2_667 2_666 ?
C13B C35 C45 70.5(7) 2_667 2_666 ?
C33A C35 H35A 109.0 . . ?
S21A C35 H35A 109.1 . . ?
C31 C35 H35A 124.5 . . ?
C30 C35 H35A 126.3 . . ?
O5 C35 H35A 77.1 2_666 . ?
O4 C35 H35A 47.4 1_566 . ?
C41 C35 H35A 152.2 2_666 . ?
C40 C35 H35A 154.3 2_666 . ?
S27B C35 H35A 127.2 2_666 . ?
C43A C35 H35A 127.2 2_666 . ?
S9A C35 H35A 50.4 2_667 . ?
C13B C35 H35A 50.4 2_667 . ?
C45 C35 H35A 120.0 2_666 . ?
C33A C35 H35B 109.0 . . ?
S21A C35 H35B 109.0 . . ?
C31 C35 H35B 123.3 . . ?
C30 C35 H35B 124.0 . . ?
O5 C35 H35B 53.6 2_666 . ?
O4 C35 H35B 114.7 1_566 . ?
C41 C35 H35B 47.6 2_666 . ?
C40 C35 H35B 49.0 2_666 . ?
S27B C35 H35B 29.4 2_666 . ?
C43A C35 H35B 29.4 2_666 . ?
S9A C35 H35B 58.1 2_667 . ?
C13B C35 H35B 58.1 2_667 . ?
C45 C35 H35B 12.4 2_666 . ?
H35A C35 H35B 107.8 . . ?
C36 S22 C38 94.2(13) . . ?
C36 S22 C39 66.9(11) . . ?
C38 S22 C39 27.3(10) . . ?
C36 S22 C37 25.6(10) . . ?
C38 S22 C37 119.9(11) . . ?
C39 S22 C37 92.5(8) . . ?
C36 S22 S23 31.6(9) . . ?
C38 S22 S23 62.6(9) . . ?
C39 S22 S23 35.3(6) . . ?
C37 S22 S23 57.3(6) . . ?
C36 S22 C42A 121.6(10) . . ?
C38 S22 C42A 27.4(9) . . ?
C39 S22 C42A 54.7(6) . . ?
C37 S22 C42A 147.2(7) . . ?
S23 S22 C42A 90.0(4) . . ?
C36 S22 S24 58.7(9) . . ?
C38 S22 S24 152.9(9) . . ?
C39 S22 S24 125.6(6) . . ?
C37 S22 S24 33.0(5) . . ?
S23 S22 S24 90.3(3) . . ?
C42A S22 S24 178.4(5) . . ?
C36 S22 C22B 161.7(11) . 2_566 ?
C38 S22 C22B 92.7(9) . 2_566 ?
C39 S22 C22B 118.8(6) . 2_566 ?
C37 S22 C22B 143.7(6) . 2_566 ?
S23 S22 C22B 150.4(4) . 2_566 ?
C42A S22 C22B 66.2(4) . 2_566 ?
S24 S22 C22B 113.1(3) . 2_566 ?
C36 S22 S14A 161.7(11) . 2_566 ?
C38 S22 S14A 92.7(9) . 2_566 ?
C39 S22 S14A 118.8(6) . 2_566 ?
C37 S22 S14A 143.7(6) . 2_566 ?
S23 S22 S14A 150.4(4) . 2_566 ?
C42A S22 S14A 66.2(4) . 2_566 ?
S24 S22 S14A 113.1(3) . 2_566 ?
C22B S22 S14A 0.0(6) 2_566 2_566 ?
C36 S22 S10 119.4(10) . 2_566 ?
C38 S22 S10 141.6(9) . 2_566 ?
C39 S22 S10 161.9(7) . 2_566 ?
C37 S22 S10 95.0(6) . 2_566 ?
S23 S22 S10 148.1(3) . 2_566 ?
C42A S22 S10 115.9(4) . 2_566 ?
S24 S22 S10 63.3(2) . 2_566 ?
C22B S22 S10 49.7(2) 2_566 2_566 ?
S14A S22 S10 49.7(2) 2_566 2_566 ?
C39 S23 C36 92.9(13) . . ?
C39 S23 C38 26.3(10) . . ?
C36 S23 C38 66.6(11) . . ?
C39 S23 C37 119.4(10) . . ?
C36 S23 C37 26.5(10) . . ?
C38 S23 C37 93.1(8) . . ?
C39 S23 S22 61.7(9) . . ?
C36 S23 S22 31.2(9) . . ?
C38 S23 S22 35.4(6) . . ?
C37 S23 S22 57.7(6) . . ?
C39 S23 S26A 28.2(9) . . ?
C36 S23 S26A 121.1(10) . . ?
C38 S23 S26A 54.5(6) . . ?
C37 S23 S26A 147.6(6) . . ?
S22 S23 S26A 89.9(3) . . ?
C39 S23 S25 151.4(9) . . ?
C36 S23 S25 58.5(9) . . ?
C38 S23 S25 125.2(6) . . ?
C37 S23 S25 32.0(5) . . ?
S22 S23 S25 89.7(3) . . ?
S26A S23 S25 179.0(4) . . ?
C39 S23 S5 93.0(9) . . ?
C36 S23 S5 158.2(10) . . ?
C38 S23 S5 117.6(6) . . ?
C37 S23 S5 141.6(6) . . ?
S22 S23 S5 148.0(4) . . ?
S26A S23 S5 66.9(3) . . ?
S25 S23 S5 113.1(3) . . ?
C39 S23 S8A 141.1(10) . . ?
C36 S23 S8A 118.7(9) . . ?
C38 S23 S8A 158.7(7) . . ?
C37 S23 S8A 94.0(6) . . ?
S22 S23 S8A 146.0(4) . . ?
S26A S23 S8A 116.2(4) . . ?
S25 S23 S8A 63.8(2) . . ?
S5 S23 S8A 49.3(2) . . ?
C39 S23 C17 73.1(10) . . ?
C36 S23 C17 77.2(11) . . ?
C38 S23 C17 68.0(7) . . ?
C37 S23 C17 86.6(7) . . ?
S22 S23 C17 69.3(4) . . ?
S26A S23 C17 81.5(4) . . ?
S25 S23 C17 99.2(4) . . ?
S5 S23 C17 124.7(4) . . ?
S8A S23 C17 132.5(5) . . ?
C37 S24 C40 94.6(13) . . ?
C37 S24 C41 66.8(10) . . ?
C40 S24 C41 27.7(10) . . ?
C37 S24 C36 26.8(9) . . ?
C40 S24 C36 121.4(11) . . ?
C41 S24 C36 93.6(8) . . ?
C37 S24 S25 31.0(8) . . ?
C40 S24 S25 63.6(9) . . ?
C41 S24 S25 35.8(6) . . ?
C36 S24 S25 57.9(6) . . ?
C37 S24 S27A 120.3(9) . . ?
C40 S24 S27A 25.7(9) . . ?
C41 S24 S27A 53.5(6) . . ?
C36 S24 S27A 147.1(7) . . ?
S25 S24 S27A 89.3(3) . . ?
C37 S24 S22 59.3(8) . . ?
C40 S24 S22 153.9(10) . . ?
C41 S24 S22 126.2(6) . . ?
C36 S24 S22 32.5(6) . . ?
S25 S24 S22 90.4(3) . . ?
S27A S24 S22 179.5(4) . . ?
C37 S24 S10 121.7(9) . 2_566 ?
C40 S24 S10 139.2(10) . 2_566 ?
C41 S24 S10 160.5(7) . 2_566 ?
C36 S24 S10 96.0(6) . 2_566 ?
S25 S24 S10 150.0(3) . 2_566 ?
S27A S24 S10 115.3(3) . 2_566 ?
S22 S24 S10 64.9(2) . 2_566 ?
C37 S24 C30 78.9(10) . 2_666 ?
C40 S24 C30 85.7(11) . 2_666 ?
C41 S24 C30 80.8(7) . 2_666 ?
C36 S24 C30 83.1(7) . 2_666 ?
S25 S24 C30 77.1(5) . 2_666 ?
S27A S24 C30 90.8(5) . 2_666 ?
S22 S24 C30 89.5(5) . 2_666 ?
S10 S24 C30 117.1(5) 2_566 2_666 ?
C37 S24 C18 79.8(11) . . ?
C40 S24 C18 82.4(11) . . ?
C41 S24 C18 78.1(7) . . ?
C36 S24 C18 84.1(7) . . ?
S25 S24 C18 77.5(4) . . ?
S27A S24 C18 88.1(5) . . ?
S22 S24 C18 91.5(4) . . ?
S10 S24 C18 86.0(4) 2_566 . ?
C30 S24 C18 154.6(6) 2_666 . ?
C37 S24 S12 165.4(10) . 2_566 ?
C40 S24 S12 88.1(9) . 2_566 ?
C41 S24 S12 115.0(6) . 2_566 ?
C36 S24 S12 147.2(6) . 2_566 ?
S25 S24 S12 148.8(3) . 2_566 ?
S27A S24 S12 63.4(3) . 2_566 ?
S22 S24 S12 116.9(3) . 2_566 ?
S10 S24 S12 52.0(2) 2_566 2_566 ?
C30 S24 S12 115.6(5) 2_666 2_566 ?
C18 S24 S12 86.4(4) . 2_566 ?
C37 S24 S10 78.6(9) . . ?
C40 S24 S10 109.8(11) . . ?
C41 S24 S10 102.7(7) . . ?
C36 S24 S10 70.6(6) . . ?
S25 S24 S10 90.5(3) . . ?
S27A S24 S10 112.5(4) . . ?
S22 S24 S10 67.1(3) . . ?
S10 S24 S10 65.1(3) 2_566 . ?
C30 S24 S10 153.6(5) 2_666 . ?
C18 S24 S10 27.4(4) . . ?
S12 S24 S10 87.0(3) 2_566 . ?
C37 S24 S14A 101.9(10) . . ?
C40 S24 S14A 68.3(10) . . ?
C41 S24 S14A 75.8(7) . . ?
C36 S24 S14A 109.5(7) . . ?
S25 S24 S14A 90.3(3) . . ?
S27A S24 S14A 66.1(3) . . ?
S22 S24 S14A 113.5(3) . . ?
S10 S24 S14A 85.0(3) 2_566 . ?
C30 S24 S14A 154.0(4) 2_666 . ?
C18 S24 S14A 25.4(4) . . ?
S12 S24 S14A 65.9(2) 2_566 . ?
S10 S24 S14A 46.4(2) . . ?
C37 S25 C41 93.7(12) . . ?
C37 S25 C40 67.8(11) . . ?
C41 S25 C40 25.9(10) . . ?
C37 S25 C36 25.4(10) . . ?
C41 S25 C36 119.1(11) . . ?
C40 S25 C36 93.2(8) . . ?
C37 S25 S24 31.6(9) . . ?
C41 S25 S24 62.1(9) . . ?
C40 S25 S24 36.2(6) . . ?
C36 S25 S24 57.0(6) . . ?
C37 S25 C43A 120.8(10) . . ?
C41 S25 C43A 27.1(9) . . ?
C40 S25 C43A 52.9(7) . . ?
C36 S25 C43A 146.1(7) . . ?
S24 S25 C43A 89.2(4) . . ?
C37 S25 S23 58.0(9) . . ?
C41 S25 S23 151.6(9) . . ?
C40 S25 S23 125.8(6) . . ?
C36 S25 S23 32.6(6) . . ?
S24 S25 S23 89.6(3) . . ?
C43A S25 S23 178.1(5) . . ?
C37 S25 O2 160.6(12) . . ?
C41 S25 O2 84.6(10) . . ?
C40 S25 O2 108.7(7) . . ?
C36 S25 O2 150.6(8) . . ?
S24 S25 O2 141.3(5) . . ?
C43A S25 O2 59.0(5) . . ?
S23 S25 O2 122.7(5) . . ?
C37 S25 C31 78.9(11) . 2_666 ?
C41 S25 C31 85.7(11) . 2_666 ?
C40 S25 C31 80.2(8) . 2_666 ?
C36 S25 C31 83.0(8) . 2_666 ?
S24 S25 C31 76.9(5) . 2_666 ?
C43A S25 C31 90.5(6) . 2_666 ?
S23 S25 C31 90.6(5) . 2_666 ?
O2 S25 C31 81.7(6) . 2_666 ?
C37 S25 S8A 119.0(10) . . ?
C41 S25 S8A 142.4(9) . . ?
C40 S25 S8A 160.5(7) . . ?
C36 S25 S8A 95.1(6) . . ?
S24 S25 S8A 147.1(4) . . ?
C43A S25 S8A 117.2(4) . . ?
S23 S25 S8A 64.4(2) . . ?
O2 S25 S8A 58.3(4) . . ?
C31 S25 S8A 83.2(5) 2_666 . ?
C37 S25 C19 78.7(11) . . ?
C41 S25 C19 82.3(10) . . ?
C40 S25 C19 78.8(8) . . ?
C36 S25 C19 82.7(7) . . ?
S24 S25 C19 76.9(5) . . ?
C43A S25 C19 89.3(6) . . ?
S23 S25 C19 89.1(5) . . ?
O2 S25 C19 120.0(7) . . ?
C31 S25 C19 153.8(6) 2_666 . ?
S8A S25 C19 119.8(5) . . ?
C37 S25 S21B 99.0(10) . 2_666 ?
C41 S25 S21B 72.1(10) . 2_666 ?
C40 S25 S21B 76.6(7) . 2_666 ?
C36 S25 S21B 106.4(7) . 2_666 ?
S24 S25 S21B 87.7(4) . 2_666 ?
C43A S25 S21B 69.6(5) . 2_666 ?
S23 S25 S21B 111.8(4) . 2_666 ?
O2 S25 S21B 62.1(6) . 2_666 ?
C31 S25 S21B 23.5(5) 2_666 2_666 ?
S8A S25 S21B 84.1(4) . 2_666 ?
C19 S25 S21B 154.2(6) . 2_666 ?
C37 S25 C33A 99.0(10) . 2_666 ?
C41 S25 C33A 72.1(10) . 2_666 ?
C40 S25 C33A 76.6(7) . 2_666 ?
C36 S25 C33A 106.4(7) . 2_666 ?
S24 S25 C33A 87.7(4) . 2_666 ?
C43A S25 C33A 69.6(5) . 2_666 ?
S23 S25 C33A 111.8(4) . 2_666 ?
O2 S25 C33A 62.1(6) . 2_666 ?
C31 S25 C33A 23.5(5) 2_666 2_666 ?
S8A S25 C33A 84.1(4) . 2_666 ?
C19 S25 C33A 154.2(6) . 2_666 ?
S21B S25 C33A 0.0(13) 2_666 2_666 ?
C37 S25 S19 77.3(10) . 2_666 ?
C41 S25 S19 112.4(10) . 2_666 ?
C40 S25 S19 104.1(7) . 2_666 ?
C36 S25 S19 69.9(6) . 2_666 ?
S24 S25 S19 89.4(3) . 2_666 ?
C43A S25 S19 114.7(4) . 2_666 ?
S23 S25 S19 66.7(3) . 2_666 ?
O2 S25 S19 85.5(5) . 2_666 ?
C31 S25 S19 26.8(4) 2_666 2_666 ?
S8A S25 S19 62.7(2) . 2_666 ?
C19 S25 S19 152.4(5) . 2_666 ?
S21B S25 S19 45.1(4) 2_666 2_666 ?
C33A S25 S19 45.1(4) 2_666 2_666 ?
C37 S25 C4B 132.0(10) . 2_556 ?
C41 S25 C4B 110.4(10) . 2_556 ?
C40 S25 C4B 128.8(7) . 2_556 ?
C36 S25 C4B 115.3(6) . 2_556 ?
S24 S25 C4B 142.0(4) . 2_556 ?
C43A S25 C4B 90.2(4) . 2_556 ?
S23 S25 C4B 89.9(3) . 2_556 ?
O2 S25 C4B 65.7(5) . 2_556 ?
C31 S25 C4B 141.2(5) 2_666 2_556 ?
S8A S25 C4B 62.2(3) . 2_556 ?
C19 S25 C4B 65.0(5) . 2_556 ?
S21B S25 C4B 127.3(4) 2_666 2_556 ?
C33A S25 C4B 127.3(4) 2_666 2_556 ?
S19 S25 C4B 124.9(3) 2_666 2_556 ?
C37 S25 S3A 132.0(10) . 2_556 ?
C41 S25 S3A 110.4(10) . 2_556 ?
C40 S25 S3A 128.8(7) . 2_556 ?
C36 S25 S3A 115.3(6) . 2_556 ?
S24 S25 S3A 142.0(4) . 2_556 ?
C43A S25 S3A 90.2(4) . 2_556 ?
S23 S25 S3A 89.9(3) . 2_556 ?
O2 S25 S3A 65.7(5) . 2_556 ?
C31 S25 S3A 141.2(5) 2_666 2_556 ?
S8A S25 S3A 62.2(3) . 2_556 ?
C19 S25 S3A 65.0(5) . 2_556 ?
S21B S25 S3A 127.3(4) 2_666 2_556 ?
C33A S25 S3A 127.3(4) 2_666 2_556 ?
S19 S25 S3A 124.9(3) 2_666 2_556 ?
C4B S25 S3A 0.0(6) 2_556 2_556 ?
C37 C36 S22 123(2) . . ?
C37 C36 S23 120(2) . . ?
S22 C36 S23 117.2(16) . . ?
C37 C36 C39 163(2) . . ?
S22 C36 C39 74.0(11) . . ?
S23 C36 C39 43.2(9) . . ?
C37 C36 C38 166(2) . . ?
S22 C36 C38 43.1(9) . . ?
S23 C36 C38 74.1(11) . . ?
C39 C36 C38 31.0(8) . . ?
C37 C36 S24 33.9(12) . . ?
S22 C36 S24 88.8(11) . . ?
S23 C36 S24 154.0(14) . . ?
C39 C36 S24 162.8(13) . . ?
C38 C36 S24 131.9(12) . . ?
C37 C36 S25 31.3(12) . . ?
S22 C36 S25 154.0(14) . . ?
S23 C36 S25 88.8(11) . . ?
C39 C36 S25 132.0(12) . . ?
C38 C36 S25 163.0(13) . . ?
S24 C36 S25 65.2(6) . . ?
C37 C36 C16 92.2(18) . . ?
S22 C36 C16 89.7(12) . . ?
S23 C36 C16 87.9(11) . . ?
C39 C36 C16 88.1(11) . . ?
C38 C36 C16 88.2(11) . . ?
S24 C36 C16 91.8(9) . . ?
S25 C36 C16 91.9(9) . . ?
C37 C36 C27 93.2(18) . 2_666 ?
S22 C36 C27 87.1(12) . 2_666 ?
S23 C36 C27 89.7(12) . 2_666 ?
C39 C36 C27 86.9(11) . 2_666 ?
C38 C36 C27 86.5(11) . 2_666 ?
S24 C36 C27 92.4(9) . 2_666 ?
S25 C36 C27 92.9(8) . 2_666 ?
C16 C36 C27 174.7(10) . 2_666 ?
C37 C36 S19 77.9(16) . 2_666 ?
S22 C36 S19 114.2(13) . 2_666 ?
S23 C36 S19 78.5(10) . 2_666 ?
C39 C36 S19 95.3(10) . 2_666 ?
C38 C36 S19 106.8(11) . 2_666 ?
S24 C36 S19 91.9(7) . 2_666 ?
S25 C36 S19 68.2(6) . 2_666 ?
C16 C36 S19 155.8(9) . 2_666 ?
C27 C36 S19 27.2(4) 2_666 2_666 ?
C37 C36 C17 112.6(19) . . ?
S22 C36 C17 79.9(10) . . ?
S23 C36 C17 77.0(11) . . ?
C39 C36 C17 68.2(10) . . ?
C38 C36 C17 68.8(10) . . ?
S24 C36 C17 109.3(9) . . ?
S25 C36 C17 108.6(9) . . ?
C16 C36 C17 20.5(5) . . ?
C27 C36 C17 154.2(10) 2_666 . ?
S19 C36 C17 155.3(9) 2_666 . ?
C36 C37 S25 123(2) . . ?
C36 C37 S24 119.3(19) . . ?
S25 C37 S24 117.4(15) . . ?
C36 C37 C41 167(2) . . ?
S25 C37 C41 43.6(8) . . ?
S24 C37 C41 73.8(11) . . ?
C36 C37 C40 162(2) . . ?
S25 C37 C40 74.2(11) . . ?
S24 C37 C40 43.1(9) . . ?
C41 C37 C40 30.6(8) . . ?
C36 C37 S23 33.4(13) . . ?
S25 C37 S23 90.0(10) . . ?
S24 C37 S23 152.7(13) . . ?
C41 C37 S23 133.5(12) . . ?
C40 C37 S23 164.1(12) . . ?
C36 C37 S22 31.7(13) . . ?
S25 C37 S22 155.0(14) . . ?
S24 C37 S22 87.6(10) . . ?
C41 C37 S22 161.3(12) . . ?
C40 C37 S22 130.7(12) . . ?
S23 C37 S22 65.1(6) . . ?
C36 C37 C31 104.4(19) . 2_666 ?
S25 C37 C31 74.0(10) . 2_666 ?
S24 C37 C31 91.2(11) . 2_666 ?
C41 C37 C31 75.0(10) . 2_666 ?
C40 C37 C31 80.0(10) . 2_666 ?
S23 C37 C31 97.4(9) . 2_666 ?
S22 C37 C31 106.8(10) . 2_666 ?
C36 C37 C30 103.5(19) . 2_666 ?
S25 C37 C30 91.7(11) . 2_666 ?
S24 C37 C30 73.8(10) . 2_666 ?
C41 C37 C30 80.6(10) . 2_666 ?
C40 C37 C30 74.6(10) . 2_666 ?
S23 C37 C30 108.0(9) . 2_666 ?
S22 C37 C30 95.1(9) . 2_666 ?
C31 C37 C30 20.4(6) 2_666 2_666 ?
C36 C37 C19 103.7(19) . . ?
S25 C37 C19 75.0(11) . . ?
S24 C37 C19 91.1(11) . . ?
C41 C37 C19 73.3(10) . . ?
C40 C37 C19 78.8(11) . . ?
S23 C37 C19 95.8(9) . . ?
S22 C37 C19 107.1(9) . . ?
C31 C37 C19 146.2(9) 2_666 . ?
C30 C37 C19 152.7(9) 2_666 . ?
C36 C37 C18 104.3(18) . . ?
S25 C37 C18 91.4(12) . . ?
S24 C37 C18 73.4(10) . . ?
C41 C37 C18 77.4(10) . . ?
C40 C37 C18 72.1(10) . . ?
S23 C37 C18 107.4(9) . . ?
S22 C37 C18 96.9(8) . . ?
C31 C37 C18 151.3(9) 2_666 . ?
C30 C37 C18 144.4(9) 2_666 . ?
C19 C37 C18 19.9(5) . . ?
C36 C37 S19 80.9(17) . 2_666 ?
S25 C37 S19 76.9(10) . 2_666 ?
S24 C37 S19 113.8(12) . 2_666 ?
C41 C37 S19 95.1(10) . 2_666 ?
C40 C37 S19 106.1(10) . 2_666 ?
S23 C37 S19 70.9(6) . 2_666 ?
S22 C37 S19 93.1(8) . 2_666 ?
C31 C37 S19 26.6(5) 2_666 2_666 ?
C30 C37 S19 40.2(5) 2_666 2_666 ?
C19 C37 S19 148.8(8) . 2_666 ?
C18 C37 S19 168.0(8) . 2_666 ?
C36 C37 C16 66.5(16) . . ?
S25 C37 C16 102.7(12) . . ?
S24 C37 C16 101.2(11) . . ?
C41 C37 C16 111.6(12) . . ?
C40 C37 C16 111.5(12) . . ?
S23 C37 C16 69.9(7) . . ?
S22 C37 C16 70.7(7) . . ?
C31 C37 C16 167.1(9) 2_666 . ?
C30 C37 C16 165.4(9) 2_666 . ?
C19 C37 C16 38.3(6) . . ?
C18 C37 C16 39.3(6) . . ?
S19 C37 C16 140.8(8) 2_666 . ?
C39 C38 C42A 120(2) . . ?
C39 C38 S22 116(2) . . ?
C42A C38 S22 123.7(17) . . ?
C39 C38 C44 75.9(17) . . ?
C42A C38 C44 43.9(10) . . ?
S22 C38 C44 167.5(16) . . ?
C39 C38 C36 73.7(16) . . ?
C42A C38 C36 166.2(17) . . ?
S22 C38 C36 42.7(9) . . ?
C44 C38 C36 149.6(14) . . ?
C39 C38 S26A 36.0(13) . . ?
C42A C38 S26A 83.9(12) . . ?
S22 C38 S26A 152.4(14) . . ?
C44 C38 S26A 40.0(8) . . ?
C36 C38 S26A 109.7(11) . . ?
C39 C38 S23 34.5(13) . . ?
C42A C38 S23 154.3(15) . . ?
S22 C38 S23 81.9(10) . . ?
C44 C38 S23 110.4(12) . . ?
C36 C38 S23 39.2(7) . . ?
S26A C38 S23 70.5(7) . . ?
C39 C38 S12 101.5(19) . . ?
C42A C38 S12 82.5(12) . . ?
S22 C38 S12 85.2(11) . . ?
C44 C38 S12 90.9(11) . . ?
C36 C38 S12 93.1(10) . . ?
S26A C38 S12 99.0(8) . . ?
S23 C38 S12 98.9(8) . . ?
C39 C38 C26 80.1(17) . 2_666 ?
C42A C38 C26 108.9(14) . 2_666 ?
S22 C38 C26 81.8(10) . 2_666 ?
C44 C38 C26 102.9(12) . 2_666 ?
C36 C38 C26 74.0(10) . 2_666 ?
S26A C38 C26 90.4(9) . 2_666 ?
S23 C38 C26 74.5(7) . 2_666 ?
S12 C38 C26 166.1(9) . 2_666 ?
C39 C38 S16 102.6(18) . 2_666 ?
C42A C38 S16 85.5(12) . 2_666 ?
S22 C38 S16 84.2(10) . 2_666 ?
C44 C38 S16 94.8(11) . 2_666 ?
C36 C38 S16 93.8(10) . 2_666 ?
S26A C38 S16 100.4(8) . 2_666 ?
S23 C38 S16 101.0(8) . 2_666 ?
S12 C38 S16 155.9(8) . 2_666 ?
C26 C38 S16 26.6(5) 2_666 2_666 ?
C39 C38 C17 78.5(18) . . ?
C42A C38 C17 106.4(13) . . ?
S22 C38 C17 82.7(11) . . ?
C44 C38 C17 99.1(12) . . ?
C36 C38 C17 72.9(10) . . ?
S26A C38 C17 88.8(8) . . ?
S23 C38 C17 71.7(7) . . ?
S12 C38 C17 27.2(4) . . ?
C26 C38 C17 144.4(9) 2_666 . ?
S16 C38 C17 165.8(8) 2_666 . ?
C38 C39 S26A 117(2) . . ?
C38 C39 S23 119(2) . . ?
S26A C39 S23 123.9(16) . . ?
C38 C39 C44 72.2(16) . . ?
S26A C39 C44 44.7(9) . . ?
S23 C39 C44 168.2(16) . . ?
C38 C39 C36 75.3(17) . . ?
S26A C39 C36 167.8(16) . . ?
S23 C39 C36 43.9(9) . . ?
C44 C39 C36 147.4(14) . . ?
C38 C39 C42A 33.4(13) . . ?
S26A C39 C42A 83.4(11) . . ?
S23 C39 C42A 152.6(14) . . ?
C44 C39 C42A 38.8(8) . . ?
C36 C39 C42A 108.7(12) . . ?
C38 C39 S22 36.2(13) . . ?
S26A C39 S22 153.1(14) . . ?
S23 C39 S22 83.0(10) . . ?
C44 C39 S22 108.4(11) . . ?
C36 C39 S22 39.1(7) . . ?
C42A C39 S22 69.7(7) . . ?
C38 C39 S17 102.0(19) . 2_666 ?
S26A C39 S17 84.8(11) . 2_666 ?
S23 C39 S17 85.4(10) . 2_666 ?
C44 C39 S17 95.2(11) . 2_666 ?
C36 C39 S17 93.5(10) . 2_666 ?
C42A C39 S17 101.0(9) . 2_666 ?
S22 C39 S17 99.6(8) . 2_666 ?
C38 C39 S13 103.3(19) . . ?
S26A C39 S13 83.7(11) . . ?
S23 C39 S13 82.5(10) . . ?
C44 C39 S13 92.3(10) . . ?
C36 C39 S13 93.1(10) . . ?
C42A C39 S13 100.0(9) . . ?
S22 C39 S13 100.8(8) . . ?
S17 C39 S13 154.7(8) 2_666 . ?
C38 C39 C17 81.0(18) . . ?
S26A C39 C17 106.5(12) . . ?
S23 C39 C17 81.0(11) . . ?
C44 C39 C17 99.0(11) . . ?
C36 C39 C17 73.6(10) . . ?
C42A C39 C17 89.2(9) . . ?
S22 C39 C17 74.4(7) . . ?
S17 C39 C17 165.7(8) 2_666 . ?
S13 C39 C17 26.5(4) . . ?
C38 C39 C26 79.4(17) . 2_666 ?
S26A C39 C26 107.7(13) . 2_666 ?
S23 C39 C26 84.1(10) . 2_666 ?
C44 C39 C26 101.7(12) . 2_666 ?
C36 C39 C26 74.0(10) . 2_666 ?
C42A C39 C26 89.9(9) . 2_666 ?
S22 C39 C26 72.9(7) . 2_666 ?
S17 C39 C26 26.7(5) 2_666 2_666 ?
S13 C39 C26 165.8(9) . 2_666 ?
C17 C39 C26 145.4(9) . 2_666 ?
C41 C40 S27A 119(2) . . ?
C41 C40 S24 115(2) . . ?
S27A C40 S24 125.9(17) . . ?
C41 C40 C45 73.4(18) . . ?
S27A C40 C45 46.1(11) . . ?
S24 C40 C45 171.9(18) . . ?
C41 C40 C43A 35.4(13) . . ?
S27A C40 C43A 84.1(12) . . ?
S24 C40 C43A 150.0(15) . . ?
C45 C40 C43A 38.0(9) . . ?
C41 C40 C37 72.3(17) . . ?
S27A C40 C37 168.2(17) . . ?
S24 C40 C37 42.3(8) . . ?
C45 C40 C37 145.7(15) . . ?
C43A C40 C37 107.7(12) . . ?
C41 C40 S25 34.4(13) . . ?
S27A C40 S25 153.9(16) . . ?
S24 C40 S25 80.2(10) . . ?
C45 C40 S25 107.8(13) . . ?
C43A C40 S25 69.8(8) . . ?
C37 C40 S25 37.9(7) . . ?
C41 C40 S14A 102.2(19) . . ?
S27A C40 S14A 84.8(12) . . ?
S24 C40 S14A 84.6(10) . . ?
C45 C40 S14A 94.6(13) . . ?
C43A C40 S14A 101.2(10) . . ?
C37 C40 S14A 93.3(10) . . ?
S25 C40 S14A 100.6(9) . . ?
C41 C40 C33B 102.3(19) . 2_666 ?
S27A C40 C33B 85.3(12) . 2_666 ?
S24 C40 C33B 83.1(11) . 2_666 ?
C45 C40 C33B 94.6(12) . 2_666 ?
C43A C40 C33B 100.1(9) . 2_666 ?
C37 C40 C33B 91.7(11) . 2_666 ?
S25 C40 C33B 98.1(9) . 2_666 ?
S14A C40 C33B 155.4(9) . 2_666 ?
C41 C40 S21A 102.3(19) . 2_666 ?
S27A C40 S21A 85.3(12) . 2_666 ?
S24 C40 S21A 83.1(11) . 2_666 ?
C45 C40 S21A 94.6(12) . 2_666 ?
C43A C40 S21A 100.1(9) . 2_666 ?
C37 C40 S21A 91.7(11) . 2_666 ?
S25 C40 S21A 98.1(9) . 2_666 ?
S14A C40 S21A 155.4(9) . 2_666 ?
C33B C40 S21A 0.0(5) 2_666 2_666 ?
C41 C40 C35 77.9(18) . 2_666 ?
S27A C40 C35 85.8(12) . 2_666 ?
S24 C40 C35 105.3(13) . 2_666 ?
C45 C40 C35 75.0(12) . 2_666 ?
C43A C40 C35 72.5(9) . 2_666 ?
C37 C40 C35 96.9(11) . 2_666 ?
S25 C40 C35 85.6(8) . 2_666 ?
S14A C40 C35 169.2(9) . 2_666 ?
C33B C40 C35 27.8(5) 2_666 2_666 ?
S21A C40 C35 27.8(5) 2_666 2_666 ?
C41 C40 C24 78.5(19) . . ?
S27A C40 C24 85.2(13) . . ?
S24 C40 C24 106.3(13) . . ?
C45 C40 C24 75.5(12) . . ?
C43A C40 C24 74.4(9) . . ?
C37 C40 C24 98.5(12) . . ?
S25 C40 C24 88.4(9) . . ?
S14A C40 C24 27.0(5) . . ?
C33B C40 C24 169.5(10) 2_666 . ?
S21A C40 C24 169.5(10) 2_666 . ?
C35 C40 C24 146.3(10) 2_666 . ?
C41 C40 C18 88.5(18) . . ?
S27A C40 C18 110.3(14) . . ?
S24 C40 C18 70.8(10) . . ?
C45 C40 C18 111.4(14) . . ?
C43A C40 C18 102.3(10) . . ?
C37 C40 C18 68.6(9) . . ?
S25 C40 C18 77.3(8) . . ?
S14A C40 C18 25.5(4) . . ?
C33B C40 C18 153.8(9) 2_666 . ?
S21A C40 C18 153.8(9) 2_666 . ?
C35 C40 C18 162.8(10) 2_666 . ?
C24 C40 C18 36.0(6) . . ?
C40 C41 C43A 116(2) . . ?
C40 C41 S25 120(2) . . ?
C43A C41 S25 124.1(17) . . ?
C40 C41 C45 74.0(18) . . ?
C43A C41 C45 42.2(11) . . ?
S25 C41 C45 166.2(16) . . ?
C40 C41 C37 77.1(17) . . ?
C43A C41 C37 166.7(17) . . ?
S25 C41 C37 42.6(8) . . ?
C45 C41 C37 151.0(15) . . ?
C40 C41 S27A 33.3(14) . . ?
C43A C41 S27A 82.9(12) . . ?
S25 C41 S27A 152.9(14) . . ?
C45 C41 S27A 40.7(9) . . ?
C37 C41 S27A 110.3(11) . . ?
C40 C41 S24 37.6(14) . . ?
C43A C41 S24 153.7(15) . . ?
S25 C41 S24 82.1(10) . . ?
C45 C41 S24 111.6(12) . . ?
C37 C41 S24 39.4(7) . . ?
S27A C41 S24 70.9(7) . . ?
C40 C41 O2 160(2) . . ?
C43A C41 O2 60.5(10) . . ?
S25 C41 O2 66.0(9) . . ?
C45 C41 O2 100.4(11) . . ?
C37 C41 O2 106.5(10) . . ?
S27A C41 O2 138.0(10) . . ?
S24 C41 O2 142.3(10) . . ?
C40 C41 S21B 99.9(19) . 2_666 ?
C43A C41 S21B 87.2(12) . 2_666 ?
S25 C41 S21B 80.7(11) . 2_666 ?
C45 C41 S21B 95.4(12) . 2_666 ?
C37 C41 S21B 88.7(10) . 2_666 ?
S27A C41 S21B 100.0(9) . 2_666 ?
S24 C41 S21B 95.6(9) . 2_666 ?
O2 C41 S21B 61.1(7) . 2_666 ?
C40 C41 C33A 99.9(19) . 2_666 ?
C43A C41 C33A 87.2(12) . 2_666 ?
S25 C41 C33A 80.7(11) . 2_666 ?
C45 C41 C33A 95.4(12) . 2_666 ?
C37 C41 C33A 88.7(10) . 2_666 ?
S27A C41 C33A 100.0(9) . 2_666 ?
S24 C41 C33A 95.6(9) . 2_666 ?
O2 C41 C33A 61.1(7) . 2_666 ?
S21B C41 C33A 0.0(14) 2_666 2_666 ?
C40 C41 C22A 101.5(19) . . ?
C43A C41 C22A 86.6(13) . . ?
S25 C41 C22A 85.6(11) . . ?
C45 C41 C22A 93.9(13) . . ?
C37 C41 C22A 92.7(10) . . ?
S27A C41 C22A 99.9(9) . . ?
S24 C41 C22A 99.2(8) . . ?
O2 C41 C22A 97.8(8) . . ?
S21B C41 C22A 158.2(9) 2_666 . ?
C33A C41 C22A 158.2(9) 2_666 . ?
C40 C41 C35 81.2(18) . 2_666 ?
C43A C41 C35 82.1(12) . 2_666 ?
S25 C41 C35 103.0(12) . 2_666 ?
C45 C41 C35 75.8(12) . 2_666 ?
C37 C41 C35 99.0(11) . 2_666 ?
S27A C41 C35 76.1(8) . 2_666 ?
S24 C41 C35 89.9(9) . 2_666 ?
O2 C41 C35 78.9(8) . 2_666 ?
S21B C41 C35 24.0(5) 2_666 2_666 ?
C33A C41 C35 24.0(5) 2_666 2_666 ?
C22A C41 C35 168.3(9) . 2_666 ?
C40 C41 C24 81.0(19) . . ?
C43A C41 C24 84.4(13) . . ?
S25 C41 C24 106.8(12) . . ?
C45 C41 C24 76.1(12) . . ?
C37 C41 C24 100.3(11) . . ?
S27A C41 C24 75.7(8) . . ?
S24 C41 C24 90.5(9) . . ?
O2 C41 C24 116.8(9) . . ?
S21B C41 C24 170.9(10) 2_666 . ?
C33A C41 C24 170.9(10) 2_666 . ?
C22A C41 C24 24.1(6) . . ?
C35 C41 C24 150.0(10) 2_666 . ?
C42A C44 S26A 119.1(17) . . ?
C42A C44 C38 42.7(10) . . ?
S26A C44 C38 76.3(12) . . ?
C42A C44 C39 74.6(12) . . ?
S26A C44 C39 44.5(9) . . ?
C38 C44 C39 31.9(9) . . ?
C42A C44 O7 162.2(17) . 1_556 ?
S26A C44 O7 75.3(10) . 1_556 ?
C38 C44 O7 149.8(13) . 1_556 ?
C39 C44 O7 119.2(12) . 1_556 ?
C42A C44 O 66.1(11) . 1_556 ?
S26A C44 O 165.6(17) . 1_556 ?
C38 C44 O 107.3(12) . 1_556 ?
C39 C44 O 137.5(13) . 1_556 ?
O7 C44 O 102.8(10) 1_556 1_556 ?
C42A C44 O8 119.7(13) . 1_556 ?
S26A C44 O8 121.2(13) . 1_556 ?
C38 C44 O8 162.4(12) . 1_556 ?
C39 C44 O8 165.7(12) . 1_556 ?
O7 C44 O8 46.8(7) 1_556 1_556 ?
O C44 O8 56.2(8) 1_556 1_556 ?
C42A C44 C20 76.6(13) . . ?
S26A C44 C20 93.4(13) . . ?
C38 C44 C20 76.9(11) . . ?
C39 C44 C20 81.8(11) . . ?
O7 C44 C20 114.9(10) 1_556 . ?
O C44 C20 74.2(9) 1_556 . ?
O8 C44 C20 101.7(11) 1_556 . ?
C42A C44 C21 94.2(14) . . ?
S26A C44 C21 75.4(12) . . ?
C38 C44 C21 82.5(11) . . ?
C39 C44 C21 75.9(10) . . ?
O7 C44 C21 100.1(9) 1_556 . ?
O C44 C21 91.1(9) 1_556 . ?
O8 C44 C21 102.5(11) 1_556 . ?
C20 C44 C21 20.6(5) . . ?
C42A C44 C29 91.6(13) . 2_666 ?
S26A C44 C29 72.2(11) . 2_666 ?
C38 C44 C29 79.0(11) . 2_666 ?
C39 C44 C29 73.0(10) . 2_666 ?
O7 C44 C29 82.6(9) 1_556 2_666 ?
O C44 C29 122.0(11) 1_556 2_666 ?
O8 C44 C29 104.0(11) 1_556 2_666 ?
C20 C44 C29 154.3(10) . 2_666 ?
C21 C44 C29 145.5(9) . 2_666 ?
C42A C44 C28 74.1(12) . 2_666 ?
S26A C44 C28 90.8(12) . 2_666 ?
C38 C44 C28 73.8(11) . 2_666 ?
C39 C44 C28 79.5(10) . 2_666 ?
O7 C44 C28 96.4(9) 1_556 2_666 ?
O C44 C28 103.7(10) 1_556 2_666 ?
O8 C44 C28 102.7(11) 1_556 2_666 ?
C20 C44 C28 148.5(9) . 2_666 ?
C21 C44 C28 154.8(9) . 2_666 ?
C29 C44 C28 20.8(6) 2_666 2_666 ?
C42A C44 C48 67.8(12) . 1_556 ?
S26A C44 C48 169.4(17) . 1_556 ?
C38 C44 C48 110.2(12) . 1_556 ?
C39 C44 C48 141.7(13) . 1_556 ?
O7 C44 C48 96.5(10) 1_556 1_556 ?
O C44 C48 22.1(8) 1_556 1_556 ?
O8 C44 C48 52.2(8) 1_556 1_556 ?
C20 C44 C48 96.1(10) . 1_556 ?
C21 C44 C48 113.2(10) . 1_556 ?
C29 C44 C48 100.5(11) 2_666 1_556 ?
C28 C44 C48 83.4(10) 2_666 1_556 ?
C42A C44 H44A 107.5 . . ?
S26A C44 H44A 107.5 . . ?
C38 C44 H44A 123.7 . . ?
C39 C44 H44A 123.6 . . ?
O7 C44 H44A 75.3 1_556 . ?
O C44 H44A 58.6 1_556 . ?
O8 C44 H44A 55.7 1_556 . ?
C20 C44 H44A 47.1 . . ?
C21 C44 H44A 47.8 . . ?
C29 C44 H44A 157.0 2_666 . ?
C28 C44 H44A 156.8 2_666 . ?
C48 C44 H44A 76.2 1_556 . ?
C42A C44 H44B 107.6 . . ?
S26A C44 H44B 107.6 . . ?
C38 C44 H44B 125.7 . . ?
C39 C44 H44B 126.5 . . ?
O7 C44 H44B 55.7 1_556 . ?
O C44 H44B 81.9 1_556 . ?
O8 C44 H44B 51.3 1_556 . ?
C20 C44 H44B 151.7 . . ?
C21 C44 H44B 151.8 . . ?
C29 C44 H44B 53.6 2_666 . ?
C28 C44 H44B 52.3 2_666 . ?
C48 C44 H44B 61.9 1_556 . ?
H44A C44 H44B 107.0 . . ?
C43A C45 S27A 118(2) . . ?
C43A C45 C40 75.6(15) . . ?
S27A C45 C40 42.1(10) . . ?
C43A C45 C41 43.0(11) . . ?
S27A C45 C41 74.7(14) . . ?
C40 C45 C41 32.6(9) . . ?
C43A C45 O1 73.5(14) . 2 ?
S27A C45 O1 134.3(18) . 2 ?
C40 C45 O1 123.0(16) . 2 ?
C41 C45 O1 102.6(13) . 2 ?
C43A C45 O6 159.4(19) . . ?
S27A C45 O6 79.6(13) . . ?
C40 C45 O6 120.8(14) . . ?
C41 C45 O6 152.1(15) . . ?
O1 C45 O6 103.1(11) 2 . ?
C43A C45 O5 125.1(19) . . ?
S27A C45 O5 70.8(12) . . ?
C40 C45 O5 94.7(14) . . ?
C41 C45 O5 112.6(15) . . ?
O1 C45 O5 142.1(13) 2 . ?
O6 C45 O5 46.9(7) . . ?
C43A C45 C5 87.1(14) . 1_554 ?
S27A C45 C5 154.9(16) . 1_554 ?
C40 C45 C5 162.3(15) . 1_554 ?
C41 C45 C5 130.0(13) . 1_554 ?
O1 C45 C5 53.1(9) 2 1_554 ?
O6 C45 C5 75.4(9) . 1_554 ?
O5 C45 C5 92.2(10) . 1_554 ?
C43A C45 C35 76.2(15) . 2_666 ?
S27A C45 C35 79.8(13) . 2_666 ?
C40 C45 C35 68.4(12) . 2_666 ?
C41 C45 C35 67.4(12) . 2_666 ?
O1 C45 C35 142.6(12) 2 2_666 ?
O6 C45 C35 97.6(10) . 2_666 ?
O5 C45 C35 50.8(8) . 2_666 ?
C5 C45 C35 104.3(10) 1_554 2_666 ?
C43A C45 H45A 107.9 . . ?
S27A C45 H45A 107.9 . . ?
C40 C45 H45A 124.3 . . ?
C41 C45 H45A 124.0 . . ?
O1 C45 H45A 35.7 2 . ?
O6 C45 H45A 74.3 . . ?
O5 C45 H45A 121.0 . . ?
C5 C45 H45A 64.4 1_554 . ?
C35 C45 H45A 167.2 2_666 . ?
C43A C45 H45B 107.9 . . ?
S27A C45 H45B 107.9 . . ?
C40 C45 H45B 125.0 . . ?
C41 C45 H45B 125.6 . . ?
O1 C45 H45B 109.7 2 . ?
O6 C45 H45B 53.4 . . ?
O5 C45 H45B 37.1 . . ?
C5 C45 H45B 56.7 1_554 . ?
C35 C45 H45B 60.2 2_666 . ?
H45A C45 H45B 107.2 . . ?
C5 S3A C2 90.2(14) . . ?
C5 S3A C3 62.6(12) . . ?
C2 S3A C3 27.9(11) . . ?
C5 S3A C4A 29.6(11) . . ?
C2 S3A C4A 61.5(10) . . ?
C3 S3A C4A 33.6(6) . . ?
C5 S3A S1 117.6(11) . . ?
C2 S3A S1 27.3(10) . . ?
C3 S3A S1 55.2(6) . . ?
C4A S3A S1 88.7(5) . . ?
C5 S3A O3 68.5(11) . 1_556 ?
C2 S3A O3 156.0(12) . 1_556 ?
C3 S3A O3 130.6(8) . 1_556 ?
C4A S3A O3 98.1(6) . 1_556 ?
S1 S3A O3 167.4(6) . 1_556 ?
C5 S3A S11 154.6(13) . 2_556 ?
C2 S3A S11 89.7(10) . 2_556 ?
C3 S3A S11 116.3(7) . 2_556 ?
C4A S3A S11 146.5(5) . 2_556 ?
S1 S3A S11 64.9(3) . 2_556 ?
O3 S3A S11 104.7(5) 1_556 2_556 ?
C5 S3A C22A 122.4(12) . 2_556 ?
C2 S3A C22A 136.0(11) . 2_556 ?
C3 S3A C22A 156.1(8) . 2_556 ?
C4A S3A C22A 149.6(6) . 2_556 ?
S1 S3A C22A 112.7(4) . 2_556 ?
O3 S3A C22A 57.2(6) 1_556 2_556 ?
S11 S3A C22A 47.8(4) 2_556 2_556 ?
C5 S3A C10 74.7(13) . . ?
C2 S3A C10 82.7(12) . . ?
C3 S3A C10 80.1(8) . . ?
C4A S3A C10 79.5(7) . . ?
S1 S3A C10 89.9(5) . . ?
O3 S3A C10 81.0(7) 1_556 . ?
S11 S3A C10 80.1(5) 2_556 . ?
C22A S3A C10 79.4(6) 2_556 . ?
C5 S3A S25 138.8(12) . 2_556 ?
C2 S3A S25 113.8(11) . 2_556 ?
C3 S3A S25 132.3(7) . 2_556 ?
C4A S3A S25 142.3(6) . 2_556 ?
S1 S3A S25 91.0(3) . 2_556 ?
O3 S3A S25 90.0(5) 1_556 2_556 ?
S11 S3A S25 62.8(3) 2_556 2_556 ?
C22A S3A S25 61.9(4) 2_556 2_556 ?
C10 S3A S25 138.2(6) . 2_556 ?
C3 C4A C5 95.7(18) . . ?
C3 C4A C2 26.8(12) . . ?
C5 C4A C2 69.1(14) . . ?
C3 C4A S3A 63.8(12) . . ?
C5 C4A S3A 32.8(12) . . ?
C2 C4A S3A 37.0(7) . . ?
C3 C4A S2 29.0(10) . . ?
C5 C4A S2 124.6(14) . . ?
C2 C4A S2 55.8(7) . . ?
S3A C4A S2 92.7(6) . . ?
C3 C4A O6 141.9(14) . 1_556 ?
C5 C4A O6 118.3(15) . 1_556 ?
C2 C4A O6 165.1(11) . 1_556 ?
S3A C4A O6 150.9(8) . 1_556 ?
S2 C4A O6 114.2(7) . 1_556 ?
C3 C4A S15A 94.1(12) . . ?
C5 C4A S15A 164.6(16) . . ?
C2 C4A S15A 119.3(9) . . ?
S3A C4A S15A 150.9(7) . . ?
S2 C4A S15A 66.5(4) . . ?
O6 C4A S15A 57.1(6) 1_556 . ?
C3 C4A C11 83.9(13) . . ?
C5 C4A C11 72.0(15) . . ?
C2 C4A C11 79.3(10) . . ?
S3A C4A C11 77.5(7) . . ?
S2 C4A C11 91.3(7) . . ?
O6 C4A C11 90.6(8) 1_556 . ?
S15A C4A C11 121.0(7) . . ?
C3 C4A O1 123.4(15) . 2_556 ?
C5 C4A O1 56.2(14) . 2_556 ?
C2 C4A O1 103.2(10) . 2_556 ?
S3A C4A O1 73.3(6) . 2_556 ?
S2 C4A O1 138.8(8) . 2_556 ?
O6 C4A O1 91.4(7) 1_556 2_556 ?
S15A C4A O1 108.3(6) . 2_556 ?
C11 C4A O1 121.5(8) . 2_556 ?
C3 C4A S7 69.4(12) . . ?
C5 C4A S7 95.9(15) . . ?
C2 C4A S7 76.7(8) . . ?
S3A C4A S7 91.2(5) . . ?
S2 C4A S7 67.7(4) . . ?
O6 C4A S7 89.4(7) 1_556 . ?
S15A C4A S7 98.7(5) . . ?
C11 C4A S7 26.6(5) . . ?
O1 C4A S7 148.2(7) 2_556 . ?
C3 C4A O7 108.8(14) . 1_556 ?
C5 C4A O7 115.4(16) . 1_556 ?
C2 C4A O7 122.8(10) . 1_556 ?
S3A C4A O7 131.0(8) . 1_556 ?
S2 C4A O7 91.3(6) . 1_556 ?
O6 C4A O7 42.9(6) 1_556 1_556 ?
S15A C4A O7 72.2(5) . 1_556 ?
C11 C4A O7 53.6(7) . 1_556 ?
O1 C4A O7 127.3(7) 2_556 1_556 ?
S7 C4A O7 46.4(4) . 1_556 ?
C3 C4A H4A1 112.6 . . ?
C5 C4A H4A1 112.6 . . ?
C2 C4A H4A1 119.1 . . ?
S3A C4A H4A1 116.4 . . ?
S2 C4A H4A1 99.5 . . ?
O6 C4A H4A1 71.4 1_556 . ?
S15A C4A H4A1 52.3 . . ?
C11 C4A H4A1 161.6 . . ?
O1 C4A H4A1 57.1 2_556 . ?
S7 C4A H4A1 150.6 . . ?
O7 C4A H4A1 110.9 1_556 . ?
C3 C4A H4A2 112.6 . . ?
C5 C4A H4A2 112.6 . . ?
C2 C4A H4A2 125.5 . . ?
S3A C4A H4A2 130.5 . . ?
S2 C4A H4A2 95.6 . . ?
O6 C4A H4A2 40.7 1_556 . ?
S15A C4A H4A2 74.1 . . ?
C11 C4A H4A2 53.6 . . ?
O1 C4A H4A2 123.2 2_556 . ?
S7 C4A H4A2 48.8 . . ?
O7 C4A H4A2 4.2 1_556 . ?
H4A1 C4A H4A2 110.1 . . ?
C14 S8A C9 92.7(14) . . ?
C14 S8A C8 64.5(12) . . ?
C9 S8A C8 28.2(10) . . ?
C14 S8A C12A 31.5(10) . . ?
C9 S8A C12A 61.2(10) . . ?
C8 S8A C12A 33.1(7) . . ?
C14 S8A S5 120.3(11) . . ?
C9 S8A S5 27.7(9) . . ?
C8 S8A S5 55.9(7) . . ?
C12A S8A S5 88.9(5) . . ?
C14 S8A O2 70.0(11) . . ?
C9 S8A O2 162.4(11) . . ?
C8 S8A O2 134.3(8) . . ?
C12A S8A O2 101.3(6) . . ?
S5 S8A O2 169.7(5) . . ?
C14 S8A C10 78.5(13) . 2_656 ?
C9 S8A C10 87.2(12) . 2_656 ?
C8 S8A C10 82.5(8) . 2_656 ?
C12A S8A C10 80.2(7) . 2_656 ?
S5 S8A C10 91.0(6) . 2_656 ?
O2 S8A C10 92.0(7) . 2_656 ?
C14 S8A S25 121.5(11) . . ?
C9 S8A S25 140.3(10) . . ?
C8 S8A S25 160.0(8) . . ?
C12A S8A S25 148.2(5) . . ?
S5 S8A S25 115.7(3) . . ?
O2 S8A S25 54.4(4) . . ?
C10 S8A S25 116.9(6) 2_656 . ?
C14 S8A S23 162.7(13) . . ?
C9 S8A S23 89.5(10) . . ?
C8 S8A S23 116.2(7) . . ?
C12A S8A S23 145.5(5) . . ?
S5 S8A S23 63.9(3) . . ?
O2 S8A S23 106.1(5) . . ?
C10 S8A S23 118.8(6) 2_656 . ?
S25 S8A S23 51.8(2) . . ?
C14 S8A C2 81.2(13) . 2_556 ?
C9 S8A C2 85.0(12) . 2_556 ?
C8 S8A C2 80.9(8) . 2_556 ?
C12A S8A C2 77.9(6) . 2_556 ?
S5 S8A C2 91.7(5) . 2_556 ?
O2 S8A C2 89.2(7) . 2_556 ?
C10 S8A C2 157.9(7) 2_656 2_556 ?
S25 S8A C2 81.4(5) . 2_556 ?
S23 S8A C2 81.9(5) . 2_556 ?
C14 S8A C13A 79.2(12) . 2_656 ?
C9 S8A C13A 111.8(11) . 2_656 ?
C8 S8A C13A 104.7(8) . 2_656 ?
C12A S8A C13A 93.3(5) . 2_656 ?
S5 S8A C13A 112.1(4) . 2_656 ?
O2 S8A C13A 69.0(5) . 2_656 ?
C10 S8A C13A 24.6(5) 2_656 2_656 ?
S25 S8A C13A 95.3(4) . 2_656 ?
S23 S8A C13A 115.8(4) . 2_656 ?
C2 S8A C13A 154.6(6) 2_556 2_656 ?
C8 C12A C14 98.4(18) . . ?
C8 C12A C9 27.1(12) . . ?
C14 C12A C9 71.3(13) . . ?
C8 C12A S8A 65.2(12) . . ?
C14 C12A S8A 33.2(11) . . ?
C9 C12A S8A 38.1(7) . . ?
C8 C12A S4 29.0(11) . . ?
C14 C12A S4 127.3(14) . . ?
C9 C12A S4 56.2(7) . . ?
S8A C12A S4 94.2(6) . . ?
C8 C12A C46 173.2(16) . 1_545 ?
C14 C12A C46 88.4(14) . 1_545 ?
C9 C12A C46 159.5(12) . 1_545 ?
S8A C12A C46 121.5(9) . 1_545 ?
S4 C12A C46 144.3(9) . 1_545 ?
C8 C12A C3 88.7(14) . 2_556 ?
C14 C12A C3 81.7(15) . 2_556 ?
C9 C12A C3 83.2(9) . 2_556 ?
S8A C12A C3 79.3(6) . 2_556 ?
S4 C12A C3 95.0(6) . 2_556 ?
C46 C12A C3 91.8(10) 1_545 2_556 ?
C8 C12A C47 153.1(16) . 1_545 ?
C14 C12A C47 101.4(14) . 1_545 ?
C9 C12A C47 162.4(12) . 1_545 ?
S8A C12A C47 133.3(9) . 1_545 ?
S4 C12A C47 127.5(9) . 1_545 ?
C46 C12A C47 22.9(9) 1_545 1_545 ?
C3 C12A C47 112.1(9) 2_556 1_545 ?
C8 C12A C11 87.5(14) . 2_656 ?
C14 C12A C11 75.6(15) . 2_656 ?
C9 C12A C11 82.7(10) . 2_656 ?
S8A C12A C11 77.7(7) . 2_656 ?
S4 C12A C11 93.1(7) . 2_656 ?
C46 C12A C11 94.7(10) 1_545 2_656 ?
C3 C12A C11 156.1(8) 2_556 2_656 ?
C47 C12A C11 79.9(9) 1_545 2_656 ?
C8 C12A S20A 92.6(13) . 1_545 ?
C14 C12A S20A 154.5(15) . 1_545 ?
C9 C12A S20A 118.0(9) . 1_545 ?
S8A C12A S20A 150.2(7) . 1_545 ?
S4 C12A S20A 65.2(4) . 1_545 ?
C46 C12A S20A 81.5(8) 1_545 1_545 ?
C3 C12A S20A 121.8(7) 2_556 1_545 ?
C47 C12A S20A 62.3(8) 1_545 1_545 ?
C11 C12A S20A 81.9(6) 2_656 1_545 ?
C8 C12A H12A 112.1 . . ?
C14 C12A H12A 112.1 . . ?
C9 C12A H12A 120.6 . . ?
S8A C12A H12A 121.3 . . ?
S4 C12A H12A 98.4 . . ?
C46 C12A H12A 64.4 1_545 . ?
C3 C12A H12A 42.7 2_556 . ?
C47 C12A H12A 76.9 1_545 . ?
C11 C12A H12A 156.6 2_656 . ?
S20A C12A H12A 84.5 1_545 . ?
C8 C12A H12B 112.1 . . ?
C14 C12A H12B 112.1 . . ?
C9 C12A H12B 123.9 . . ?
S8A C12A H12B 125.9 . . ?
S4 C12A H12B 95.2 . . ?
C46 C12A H12B 65.3 1_545 . ?
C3 C12A H12B 151.9 2_556 . ?
C47 C12A H12B 42.9 1_545 . ?
C11 C12A H12B 48.6 2_656 . ?
S20A C12A H12B 42.5 1_545 . ?
H12A C12A H12B 109.7 . . ?
C11 S9A C15 91.6(17) . . ?
C11 S9A C10 28.7(12) . . ?
C15 S9A C10 63.3(13) . . ?
C11 S9A C13A 62.6(11) . . ?
C15 S9A C13A 29.9(11) . . ?
C10 S9A C13A 33.9(7) . . ?
C11 S9A S7 27.0(11) . . ?
C15 S9A S7 118.6(13) . . ?
C10 S9A S7 55.6(7) . . ?
C13A S9A S7 89.5(5) . . ?
C11 S9A O7 84.9(12) . 1_556 ?
C15 S9A O7 160.7(15) . 1_556 ?
C10 S9A O7 113.1(9) . 1_556 ?
C13A S9A O7 145.5(7) . 1_556 ?
S7 S9A O7 58.8(5) . 1_556 ?
C11 S9A O5 135.0(13) . 1_556 ?
C15 S9A O5 126.8(13) . 1_556 ?
C10 S9A O5 159.9(10) . 1_556 ?
C13A S9A O5 155.4(7) . 1_556 ?
S7 S9A O5 109.7(6) . 1_556 ?
O7 S9A O5 50.9(7) 1_556 1_556 ?
C11 S9A Re2 108.3(12) . 1_556 ?
C15 S9A Re2 144.0(13) . 1_556 ?
C10 S9A Re2 134.4(8) . 1_556 ?
C13A S9A Re2 156.7(6) . 1_556 ?
S7 S9A Re2 83.8(3) . 1_556 ?
O7 S9A Re2 26.0(4) 1_556 1_556 ?
O5 S9A Re2 26.7(5) 1_556 1_556 ?
C11 S9A C5 69.2(13) . . ?
C15 S9A C5 74.4(14) . . ?
C10 S9A C5 67.8(9) . . ?
C13A S9A C5 71.9(6) . . ?
S7 S9A C5 77.2(6) . . ?
O7 S9A C5 86.7(7) 1_556 . ?
O5 S9A C5 96.8(8) 1_556 . ?
Re2 S9A C5 84.9(5) 1_556 . ?
C11 S9A C47 117.7(14) . 2_666 ?
C15 S9A C47 129.7(15) . 2_666 ?
C10 S9A C47 132.2(10) . 2_666 ?
C13A S9A C47 136.2(9) . 2_666 ?
S7 S9A C47 98.0(7) . 2_666 ?
O7 S9A C47 67.7(8) 1_556 2_666 ?
O5 S9A C47 58.1(9) 1_556 2_666 ?
Re2 S9A C47 67.0(7) 1_556 2_666 ?
C5 S9A C47 151.8(9) . 2_666 ?
C11 S9A C14 72.3(13) . 2_656 ?
C15 S9A C14 83.8(13) . 2_656 ?
C10 S9A C14 66.8(9) . 2_656 ?
C13A S9A C14 69.6(6) . 2_656 ?
S7 S9A C14 79.3(5) . 2_656 ?
O7 S9A C14 112.9(7) 1_556 2_656 ?
O5 S9A C14 127.6(8) 1_556 2_656 ?
Re2 S9A C14 130.3(5) 1_556 2_656 ?
C5 S9A C14 134.6(7) . 2_656 ?
C47 S9A C14 69.6(8) 2_666 2_656 ?
C11 S9A C35 170.0(13) . 2_667 ?
C15 S9A C35 78.8(12) . 2_667 ?
C10 S9A C35 142.1(8) . 2_667 ?
C13A S9A C35 108.3(6) . 2_667 ?
S7 S9A C35 161.9(6) . 2_667 ?
O7 S9A C35 103.2(6) 1_556 2_667 ?
O5 S9A C35 52.4(6) 1_556 2_667 ?
Re2 S9A C35 78.6(4) 1_556 2_667 ?
C5 S9A C35 105.0(7) . 2_667 ?
C47 S9A C35 71.4(8) 2_666 2_667 ?
C14 S9A C35 109.1(7) 2_656 2_667 ?
C10 C13A C15 95.9(18) . . ?
C10 C13A C11 28.7(13) . . ?
C15 C13A C11 67.2(15) . . ?
C10 C13A S9A 64.1(12) . . ?
C15 C13A S9A 32.5(13) . . ?
C11 C13A S9A 35.4(7) . . ?
C10 C13A S6 28.0(11) . . ?
C15 C13A S6 123.6(14) . . ?
C11 C13A S6 56.7(8) . . ?
S9A C13A S6 92.1(5) . . ?
C10 C13A S19 94.6(12) . 1_545 ?
C15 C13A S19 163.3(16) . 1_545 ?
C11 C13A S19 121.7(9) . 1_545 ?
S9A C13A S19 151.4(6) . 1_545 ?
S6 C13A S19 68.5(4) . 1_545 ?
C10 C13A O4 161.0(16) . 1_556 ?
C15 C13A O4 80.3(14) . 1_556 ?
C11 C13A O4 143.9(10) . 1_556 ?
S9A C13A O4 112.5(7) . 1_556 ?
S6 C13A O4 148.1(8) . 1_556 ?
S19 C13A O4 93.8(6) 1_545 1_556 ?
C10 C13A C33A 141.4(14) . 1_545 ?
C15 C13A C33A 119.2(15) . 1_545 ?
C11 C13A C33A 161.5(10) . 1_545 ?
S9A C13A C33A 145.5(7) . 1_545 ?
S6 C13A C33A 116.2(6) . 1_545 ?
S19 C13A C33A 47.7(4) 1_545 1_545 ?
O4 C13A C33A 51.8(6) 1_556 1_545 ?
C10 C13A O3 117.4(15) . 1_556 ?
C15 C13A O3 70.1(15) . 1_556 ?
C11 C13A O3 107.3(9) . 1_556 ?
S9A C13A O3 91.6(6) . 1_556 ?
S6 C13A O3 119.3(7) . 1_556 ?
S19 C13A O3 115.9(6) 1_545 1_556 ?
O4 C13A O3 43.8(6) 1_556 1_556 ?
C33A C13A O3 91.1(7) 1_545 1_556 ?
C10 C13A S8A 70.2(13) . 2_656 ?
C15 C13A S8A 108.1(15) . 2_656 ?
C11 C13A S8A 78.4(8) . 2_656 ?
S9A C13A S8A 90.2(5) . 2_656 ?
S6 C13A S8A 68.2(4) . 2_656 ?
S19 C13A S8A 63.6(3) 1_545 2_656 ?
O4 C13A S8A 128.7(7) 1_556 2_656 ?
C33A C13A S8A 83.1(5) 1_545 2_656 ?
O3 C13A S8A 172.2(6) 1_556 2_656 ?
C10 C13A H13A 112.5 . . ?
C15 C13A H13A 112.6 . . ?
C11 C13A H13A 120.4 . . ?
S9A C13A H13A 117.3 . . ?
S6 C13A H13A 101.1 . . ?
S19 C13A H13A 51.1 1_545 . ?
O4 C13A H13A 85.9 1_556 . ?
C33A C13A H13A 41.5 1_545 . ?
O3 C13A H13A 129.5 1_556 . ?
S8A C13A H13A 43.5 2_656 . ?
C10 C13A H13B 112.6 . . ?
C15 C13A H13B 112.6 . . ?
C11 C13A H13B 125.1 . . ?
S9A C13A H13B 129.5 . . ?
S6 C13A H13B 95.1 . . ?
S19 C13A H13B 74.9 1_545 . ?
O4 C13A H13B 53.7 1_556 . ?
C33A C13A H13B 70.3 1_545 . ?
O3 C13A H13B 42.4 1_556 . ?
S8A C13A H13B 138.5 2_656 . ?
H13A C13A H13B 110.1 . . ?
C18 S14A C24 88.0(13) . . ?
C18 S14A C19 24.9(10) . . ?
C24 S14A C19 63.2(12) . . ?
C18 S14A C22A 59.4(9) . . ?
C24 S14A C22A 28.7(11) . . ?
C19 S14A C22A 34.6(6) . . ?
C18 S14A S10 29.6(8) . . ?
C24 S14A S10 117.6(11) . . ?
C19 S14A S10 54.4(6) . . ?
C22A S14A S10 89.0(5) . . ?
C18 S14A S22 94.9(9) . 2_566 ?
C24 S14A S22 159.5(13) . 2_566 ?
C19 S14A S22 118.6(6) . 2_566 ?
C22A S14A S22 149.9(5) . 2_566 ?
S10 S14A S22 67.1(3) . 2_566 ?
C18 S14A C42A 143.0(9) . 2_566 ?
C24 S14A C42A 122.7(11) . 2_566 ?
C19 S14A C42A 161.7(7) . 2_566 ?
C22A S14A C42A 149.8(6) . 2_566 ?
S10 S14A C42A 116.1(4) . 2_566 ?
S22 S14A C42A 49.0(3) 2_566 2_566 ?
C18 S14A C40 86.1(11) . . ?
C24 S14A C40 82.4(13) . . ?
C19 S14A C40 81.6(8) . . ?
C22A S14A C40 78.2(7) . . ?
S10 S14A C40 90.6(5) . . ?
S22 S14A C40 118.1(5) 2_566 . ?
C42A S14A C40 115.7(6) 2_566 . ?
C18 S14A C30 83.8(11) . 2_566 ?
C24 S14A C30 74.3(13) . 2_566 ?
C19 S14A C30 79.6(8) . 2_566 ?
C22A S14A C30 76.8(6) . 2_566 ?
S10 S14A C30 91.9(5) . 2_566 ?
S22 S14A C30 85.7(4) 2_566 2_566 ?
C42A S14A C30 85.5(5) 2_566 2_566 ?
C40 S14A C30 154.8(6) . 2_566 ?
C18 S14A S27A 111.0(10) . . ?
C24 S14A S27A 82.9(12) . . ?
C19 S14A S27A 103.9(7) . . ?
C22A S14A S27A 90.6(5) . . ?
S10 S14A S27A 112.6(4) . . ?
S22 S14A S27A 114.7(3) 2_566 . ?
C42A S14A S27A 94.3(4) 2_566 . ?
C40 S14A S27A 24.9(4) . . ?
C30 S14A S27A 152.5(5) 2_566 . ?
C18 S14A S24 71.4(10) . . ?
C24 S14A S24 104.1(12) . . ?
C19 S14A S24 77.9(7) . . ?
C22A S14A S24 90.3(5) . . ?
S10 S14A S24 66.5(3) . . ?
S22 S14A S24 96.0(3) 2_566 . ?
C42A S14A S24 114.3(4) 2_566 . ?
C40 S14A S24 27.0(4) . . ?
C30 S14A S24 155.1(5) 2_566 . ?
S27A S14A S24 46.1(2) . . ?
C24 C22A C19 97.9(18) . . ?
C24 C22A C18 68.4(14) . . ?
C19 C22A C18 29.6(11) . . ?
C24 C22A S14A 32.6(12) . . ?
C19 C22A S14A 65.6(12) . . ?
C18 C22A S14A 36.0(6) . . ?
C24 C22A S11 125.8(15) . . ?
C19 C22A S11 27.8(10) . . ?
C18 C22A S11 57.5(7) . . ?
S14A C22A S11 93.4(6) . . ?
C24 C22A O3 112.4(15) . 2 ?
C19 C22A O3 147.9(15) . 2 ?
C18 C22A O3 167.9(12) . 2 ?
S14A C22A O3 142.6(8) . 2 ?
S11 C22A O3 121.1(8) . 2 ?
C24 C22A O4 81.6(15) . 2 ?
C19 C22A O4 157.4(16) . 2 ?
C18 C22A O4 143.7(11) . 2 ?
S14A C22A O4 112.9(8) . 2 ?
S11 C22A O4 145.1(9) . 2 ?
O3 C22A O4 45.2(6) 2 2 ?
C24 C22A C41 83.0(17) . . ?
C19 C22A C41 86.9(14) . . ?
C18 C22A C41 81.6(9) . . ?
S14A C22A C41 78.0(7) . . ?
S11 C22A C41 91.5(7) . . ?
O3 C22A C41 86.5(8) 2 . ?
O4 C22A C41 115.4(8) 2 . ?
C24 C22A S3A 161.2(17) . 2_556 ?
C19 C22A S3A 91.0(12) . 2_556 ?
C18 C22A S3A 118.6(9) . 2_556 ?
S14A C22A S3A 149.1(8) . 2_556 ?
S11 C22A S3A 64.7(4) . 2_556 ?
O3 C22A S3A 56.9(5) 2 2_556 ?
O4 C22A S3A 96.4(7) 2 2_556 ?
C41 C22A S3A 81.0(6) . 2_556 ?
C24 C22A C31 76.6(16) . 2_566 ?
C19 C22A C31 87.1(14) . 2_566 ?
C18 C22A C31 82.6(9) . 2_566 ?
S14A C22A C31 80.0(7) . 2_566 ?
S11 C22A C31 93.2(7) . 2_566 ?
O3 C22A C31 109.5(9) 2 2_566 ?
O4 C22A C31 70.7(7) 2 2_566 ?
C41 C22A C31 157.8(8) . 2_566 ?
S3A C22A C31 120.5(8) 2_556 2_566 ?
C24 C22A Re1 87.5(14) . 2 ?
C19 C22A Re1 174.3(14) . 2 ?
C18 C22A Re1 155.6(9) . 2 ?
S14A C22A Re1 119.7(6) . 2 ?
S11 C22A Re1 146.7(7) . 2 ?
O3 C22A Re1 26.5(4) 2 2 ?
O4 C22A Re1 25.0(5) 2 2 ?
C41 C22A Re1 92.3(6) . 2 ?
S3A C22A Re1 83.3(4) 2_556 2 ?
C31 C22A Re1 95.7(6) 2_566 2 ?
C24 C22A O1 68.8(14) . 2 ?
C19 C22A O1 156.8(16) . 2 ?
C18 C22A O1 132.1(10) . 2 ?
S14A C22A O1 98.2(7) . 2 ?
S11 C22A O1 158.0(8) . 2 ?
O3 C22A O1 44.4(6) 2 2 ?
O4 C22A O1 43.0(6) 2 2 ?
C41 C22A O1 73.0(7) . 2 ?
S3A C22A O1 96.9(6) 2_556 2 ?
C31 C22A O1 107.1(8) 2_566 2 ?
Re1 C22A O1 25.8(4) 2 2 ?
C24 C22A H22A 112.2 . . ?
C19 C22A H22A 112.2 . . ?
C18 C22A H22A 120.9 . . ?
S14A C22A H22A 119.7 . . ?
S11 C22A H22A 98.2 . . ?
O3 C22A H22A 47.1 2 . ?
O4 C22A H22A 88.5 2 . ?
C41 C22A H22A 42.9 . . ?
S3A C22A H22A 49.0 2_556 . ?
C31 C22A H22A 156.4 2_566 . ?
Re1 C22A H22A 63.9 2 . ?
O1 C22A H22A 59.9 2 . ?
C24 C22A H22B 112.2 . . ?
C19 C22A H22B 112.2 . . ?
C18 C22A H22B 124.7 . . ?
S14A C22A H22B 127.2 . . ?
S11 C22A H22B 96.9 . . ?
O3 C22A H22B 66.8 2 . ?
O4 C22A H22B 49.1 2 . ?
C41 C22A H22B 152.5 . . ?
S3A C22A H22B 79.1 2_556 . ?
C31 C22A H22B 47.9 2_566 . ?
Re1 C22A H22B 66.8 2 . ?
O1 C22A H22B 90.8 2 . ?
H22A C22A H22B 109.8 . . ?
C21 S15A C25 92.0(12) . . ?
C21 S15A C20 26.8(9) . . ?
C25 S15A C20 65.3(10) . . ?
C21 S15A C23A 60.2(9) . . ?
C25 S15A C23A 31.8(9) . . ?
C20 S15A C23A 33.5(7) . . ?
C21 S15A S13 27.3(8) . . ?
C25 S15A S13 119.3(9) . . ?
C20 S15A S13 54.0(6) . . ?
C23A S15A S13 87.5(5) . . ?
C21 S15A O6 144.0(11) . 1_556 ?
C25 S15A O6 71.0(11) . 1_556 ?
C20 S15A O6 124.9(9) . 1_556 ?
C23A S15A O6 97.4(8) . 1_556 ?
S13 S15A O6 149.3(6) . 1_556 ?
C21 S15A C4A 138.0(9) . . ?
C25 S15A C4A 126.0(10) . . ?
C20 S15A C4A 158.5(7) . . ?
C23A S15A C4A 153.4(7) . . ?
S13 S15A C4A 112.4(4) . . ?
O6 S15A C4A 56.4(6) 1_556 . ?
C21 S15A S2 91.3(8) . . ?
C25 S15A S2 162.8(11) . . ?
C20 S15A S2 116.2(6) . . ?
C23A S15A S2 146.4(6) . . ?
S13 S15A S2 65.5(3) . . ?
O6 S15A S2 96.8(6) 1_556 . ?
C4A S15A S2 47.0(3) . . ?
C21 S15A C46 142.5(12) . 2_566 ?
C25 S15A C46 84.2(12) . 2_566 ?
C20 S15A C46 134.1(9) . 2_566 ?
C23A S15A C46 110.4(9) . 2_566 ?
S13 S15A C46 137.1(8) . 2_566 ?
O6 S15A C46 69.1(9) 1_556 2_566 ?
C4A S15A C46 67.4(8) . 2_566 ?
S2 S15A C46 103.1(7) . 2_566 ?
C25 C23A C20 103.9(19) . . ?
C25 C23A C21 74.2(14) . . ?
C20 C23A C21 29.7(11) . . ?
C25 C23A S15A 36.5(11) . . ?
C20 C23A S15A 67.4(13) . . ?
C21 C23A S15A 37.7(6) . . ?
C25 C23A S12 131.7(15) . . ?
C20 C23A S12 27.8(11) . . ?
C21 C23A S12 57.4(7) . . ?
S15A C23A S12 95.2(7) . . ?
C25 C23A O 98.7(16) . 1_556 ?
C20 C23A O 119.3(17) . 1_556 ?
C21 C23A O 124.8(12) . 1_556 ?
S15A C23A O 115.4(10) . 1_556 ?
S12 C23A O 107.8(9) . 1_556 ?
C25 C23A O6 106.1(15) . 2_566 ?
C20 C23A O6 142.8(16) . 2_566 ?
C21 C23A O6 158.0(13) . 2_566 ?
S15A C23A O6 139.3(10) . 2_566 ?
S12 C23A O6 118.6(9) . 2_566 ?
O C23A O6 77.2(8) 1_556 2_566 ?
C25 C23A O8 81.0(15) . 2_566 ?
C20 C23A O8 123.2(18) . 2_566 ?
C21 C23A O8 117.0(12) . 2_566 ?
S15A C23A O8 101.6(8) . 2_566 ?
S12 C23A O8 119.6(10) . 2_566 ?
O C23A O8 115.6(10) 1_556 2_566 ?
O6 C23A O8 43.3(7) 2_566 2_566 ?
C25 C23A S27A 161.2(16) . 2_566 ?
C20 C23A S27A 90.5(13) . 2_566 ?
C21 C23A S27A 119.3(10) . 2_566 ?
S15A C23A S27A 155.4(9) . 2_566 ?
S12 C23A S27A 63.4(5) . 2_566 ?
O C23A S27A 84.2(8) 1_556 2_566 ?
O6 C23A S27A 56.2(6) 2_566 2_566 ?
O8 C23A S27A 81.1(7) 2_566 2_566 ?
C25 C23A C49 116.4(17) . 1_556 ?
C20 C23A C49 122.1(17) . 1_556 ?
C21 C23A C49 139.4(13) . 1_556 ?
S15A C23A C49 137.6(11) . 1_556 ?
S12 C23A C49 101.4(9) . 1_556 ?
O C23A C49 22.1(7) 1_556 1_556 ?
O6 C23A C49 60.9(9) 2_566 1_556 ?
O8 C23A C49 103.5(10) 2_566 1_556 ?
S27A C23A C49 63.0(8) 2_566 1_556 ?
C25 C23A C34 81.5(16) . 2_566 ?
C20 C23A C34 75.0(15) . 2_566 ?
C21 C23A C34 69.9(10) . 2_566 ?
S15A C23A C34 73.5(8) . 2_566 ?
S12 C23A C34 82.4(8) . 2_566 ?
O C23A C34 164.9(10) 1_556 2_566 ?
O6 C23A C34 88.2(8) 2_566 2_566 ?
O8 C23A C34 49.4(8) 2_566 2_566 ?
S27A C23A C34 91.0(7) 2_566 2_566 ?
C49 C23A C34 147.0(10) 1_556 2_566 ?
C25 C23A C32A 105.3(16) . 2_566 ?
C20 C23A C32A 72.6(14) . 2_566 ?
C21 C23A C32A 80.1(9) . 2_566 ?
S15A C23A C32A 94.8(8) . 2_566 ?
S12 C23A C32A 68.9(6) . 2_566 ?
O C23A C32A 149.7(9) 1_556 2_566 ?
O6 C23A C32A 78.6(7) 2_566 2_566 ?
O8 C23A C32A 52.3(7) 2_566 2_566 ?
S27A C23A C32A 67.2(5) 2_566 2_566 ?
C49 C23A C32A 127.6(9) 1_556 2_566 ?
C34 C23A C32A 24.1(5) 2_566 2_566 ?
C25 C23A H23A 111.0 . . ?
C20 C23A H23A 111.0 . . ?
C21 C23A H23A 123.2 . . ?
S15A C23A H23A 123.2 . . ?
S12 C23A H23A 96.1 . . ?
O C23A H23A 12.9 1_556 . ?
O6 C23A H23A 77.8 2_566 . ?
O8 C23A H23A 119.7 2_566 . ?
S27A C23A H23A 73.7 2_566 . ?
C49 C23A H23A 17.1 1_556 . ?
C34 C23A H23A 163.3 2_566 . ?
C32A C23A H23A 140.8 2_566 . ?
C25 C23A H23B 110.9 . . ?
C20 C23A H23B 110.9 . . ?
C21 C23A H23B 121.8 . . ?
S15A C23A H23B 124.9 . . ?
S12 C23A H23B 95.8 . . ?
O C23A H23B 111.9 1_556 . ?
O6 C23A H23B 36.7 2_566 . ?
O8 C23A H23B 30.1 2_566 . ?
S27A C23A H23B 51.6 2_566 . ?
C49 C23A H23B 92.1 1_556 . ?
C34 C23A H23B 54.9 2_566 . ?
C32A C23A H23B 41.9 2_566 . ?
H23A C23A H23B 109.0 . . ?
C29 S20A C34 92.1(16) . . ?
C29 S20A C28 28.3(12) . . ?
C34 S20A C28 63.8(12) . . ?
C29 S20A C32A 63.1(11) . . ?
C34 S20A C32A 29.1(11) . . ?
C28 S20A C32A 34.8(6) . . ?
C29 S20A S17 27.1(11) . . ?
C34 S20A S17 119.2(12) . . ?
C28 S20A S17 55.4(6) . . ?
C32A S20A S17 90.2(4) . . ?
C29 S20A O7 125.8(14) . 2_665 ?
C34 S20A O7 88.8(13) . 2_665 ?
C28 S20A O7 119.6(8) . 2_665 ?
C32A S20A O7 103.1(6) . 2_665 ?
S17 S20A O7 121.6(6) . 2_665 ?
C29 S20A S4 90.6(11) . 1_565 ?
C34 S20A S4 156.9(14) . 1_565 ?
C28 S20A S4 117.1(7) . 1_565 ?
C32A S20A S4 147.5(5) . 1_565 ?
S17 S20A S4 65.6(3) . 1_565 ?
O7 S20A S4 108.0(5) 2_665 1_565 ?
C29 S20A C21 82.8(13) . 2_566 ?
C34 S20A C21 77.0(13) . 2_566 ?
C28 S20A C21 78.8(8) . 2_566 ?
C32A S20A C21 77.6(6) . 2_566 ?
S17 S20A C21 89.3(5) . 2_566 ?
O7 S20A C21 148.9(6) 2_665 2_566 ?
S4 S20A C21 80.5(5) 1_565 2_566 ?
C29 S20A S26A 73.4(13) . 2_666 ?
C34 S20A S26A 103.8(13) . 2_666 ?
C28 S20A S26A 80.2(7) . 2_666 ?
C32A S20A S26A 91.6(5) . 2_666 ?
S17 S20A S26A 69.3(4) . 2_666 ?
O7 S20A S26A 54.1(5) 2_665 2_666 ?
S4 S20A S26A 99.0(4) 1_565 2_666 ?
C21 S20A S26A 156.1(5) 2_566 2_666 ?
C29 S20A C12A 134.2(12) . 1_565 ?
C34 S20A C12A 123.6(12) . 1_565 ?
C28 S20A C12A 154.1(8) . 1_565 ?
C32A S20A C12A 148.4(6) . 1_565 ?
S17 S20A C12A 110.8(4) . 1_565 ?
O7 S20A C12A 86.2(5) 2_665 1_565 ?
S4 S20A C12A 45.2(3) 1_565 1_565 ?
C21 S20A C12A 79.2(5) 2_566 1_565 ?
S26A S20A C12A 117.5(5) 2_666 1_565 ?
C34 C32A C28 95.0(16) . . ?
C34 C32A C29 66.6(13) . . ?
C28 C32A C29 28.5(11) . . ?
C34 C32A S20A 31.4(11) . . ?
C28 C32A S20A 63.8(11) . . ?
C29 C32A S20A 35.3(7) . . ?
C34 C32A S16 122.0(13) . . ?
C28 C32A S16 27.0(10) . . ?
C29 C32A S16 55.5(7) . . ?
S20A C32A S16 90.8(5) . . ?
C34 C32A O5 117.1(13) . . ?
C28 C32A O5 147.8(13) . . ?
C29 C32A O5 176.3(10) . . ?
S20A C32A O5 148.4(7) . . ?
S16 C32A O5 120.8(7) . . ?
C34 C32A O8 68.9(12) . . ?
C28 C32A O8 161.3(13) . . ?
C29 C32A O8 134.8(9) . . ?
S20A C32A O8 100.3(6) . . ?
S16 C32A O8 165.5(8) . . ?
O5 C32A O8 48.9(7) . . ?
C34 C32A S21A 165.6(15) . 2_666 ?
C28 C32A S21A 91.1(11) . 2_666 ?
C29 C32A S21A 118.4(8) . 2_666 ?
S20A C32A S21A 150.4(6) . 2_666 ?
S16 C32A S21A 65.1(3) . 2_666 ?
O5 C32A S21A 58.0(6) . 2_666 ?
O8 C32A S21A 106.7(6) . 2_666 ?
C34 C32A C20 78.1(15) . 2_566 ?
C28 C32A C20 83.2(12) . 2_566 ?
C29 C32A C20 79.5(9) . 2_566 ?
S20A C32A C20 78.6(6) . 2_566 ?
S16 C32A C20 88.9(5) . 2_566 ?
O5 C32A C20 101.3(8) . 2_566 ?
O8 C32A C20 84.1(9) . 2_566 ?
S21A C32A C20 115.6(6) 2_666 2_566 ?
C34 C32A C23A 76.1(15) . 2_566 ?
C28 C32A C23A 107.0(12) . 2_566 ?
C29 C32A C23A 100.3(9) . 2_566 ?
S20A C32A C23A 89.1(6) . 2_566 ?
S16 C32A C23A 110.2(6) . 2_566 ?
O5 C32A C23A 81.3(7) . 2_566 ?
O8 C32A C23A 60.9(9) . 2_566 ?
S21A C32A C23A 114.5(6) 2_666 2_566 ?
C20 C32A C23A 23.8(5) 2_566 2_566 ?
C34 C32A H32A 112.7 . . ?
C28 C32A H32A 112.7 . . ?
C29 C32A H32A 121.3 . . ?
S20A C32A H32A 120.4 . . ?
S16 C32A H32A 99.5 . . ?
O5 C32A H32A 57.7 . . ?
O8 C32A H32A 83.2 . . ?
S21A C32A H32A 52.9 2_666 . ?
C20 C32A H32A 158.8 2_566 . ?
C23A C32A H32A 137.9 2_566 . ?
C34 C32A H32B 112.7 . . ?
C28 C32A H32B 112.7 . . ?
C29 C32A H32B 124.2 . . ?
S20A C32A H32B 126.2 . . ?
S16 C32A H32B 98.2 . . ?
O5 C32A H32B 55.3 . . ?
O8 C32A H32B 67.7 . . ?
S21A C32A H32B 76.4 2_666 . ?
C20 C32A H32B 48.9 2_566 . ?
C23A C32A H32B 38.2 2_566 . ?
H32A C32A H32B 110.2 . . ?
C30 S21A C35 90.1(12) . . ?
C30 S21A C31 27.0(10) . . ?
C35 S21A C31 63.1(10) . . ?
C30 S21A C33A 59.6(9) . . ?
C35 S21A C33A 30.6(9) . . ?
C31 S21A C33A 32.5(7) . . ?
C30 S21A S18 28.2(8) . . ?
C35 S21A S18 118.3(9) . . ?
C31 S21A S18 55.2(6) . . ?
C33A S21A S18 87.7(5) . . ?
C30 S21A O5 154.6(11) . 2_666 ?
C35 S21A O5 69.2(10) . 2_666 ?
C31 S21A O5 130.4(9) . 2_666 ?
C33A S21A O5 99.0(7) . 2_666 ?
S18 S21A O5 164.8(6) . 2_666 ?
C30 S21A S16 90.8(9) . 2_666 ?
C35 S21A S16 161.7(11) . 2_666 ?
C31 S21A S16 116.7(7) . 2_666 ?
C33A S21A S16 146.2(5) . 2_666 ?
S18 S21A S16 64.3(2) . 2_666 ?
O5 S21A S16 104.3(5) 2_666 2_666 ?
C30 S21A C32A 139.7(9) . 2_666 ?
C35 S21A C32A 125.5(9) . 2_666 ?
C31 S21A C32A 161.6(7) . 2_666 ?
C33A S21A C32A 153.3(6) . 2_666 ?
S18 S21A C32A 113.6(3) . 2_666 ?
O5 S21A C32A 56.6(5) 2_666 2_666 ?
S16 S21A C32A 49.3(3) 2_666 2_666 ?
C30 S21A C40 83.8(11) . 2_666 ?
C35 S21A C40 77.0(11) . 2_666 ?
C31 S21A C40 79.4(8) . 2_666 ?
C33A S21A C40 76.4(7) . 2_666 ?
S18 S21A C40 91.1(5) . 2_666 ?
O5 S21A C40 77.5(7) 2_666 2_666 ?
S16 S21A C40 84.9(5) 2_666 2_666 ?
C32A S21A C40 86.8(5) 2_666 2_666 ?
C31 C33A C35 104(2) . . ?
C31 C33A C30 29.0(13) . . ?
C35 C33A C30 75.1(14) . . ?
C31 C33A S21A 67.5(13) . . ?
C35 C33A S21A 36.7(11) . . ?
C30 C33A S21A 38.4(7) . . ?
C31 C33A S19 28.6(12) . . ?
C35 C33A S19 132.7(15) . . ?
C30 C33A S19 57.6(8) . . ?
S21A C33A S19 96.0(7) . . ?
C31 C33A O4 129.0(18) . 1_566 ?
C35 C33A O4 92.2(16) . 1_566 ?
C30 C33A O4 130.5(13) . 1_566 ?
S21A C33A O4 114.6(10) . 1_566 ?
S19 C33A O4 117.6(10) . 1_566 ?
C31 C33A O2 115.4(17) . 2_666 ?
C35 C33A O2 120.3(17) . 2_666 ?
C30 C33A O2 132.6(11) . 2_666 ?
S21A C33A O2 138.7(10) . 2_666 ?
S19 C33A O2 94.0(7) . 2_666 ?
O4 C33A O2 95.4(9) 1_566 2_666 ?
C31 C33A C13A 90.3(14) . 1_565 ?
C35 C33A C13A 154.9(17) . 1_565 ?
C30 C33A C13A 117.4(10) . 1_565 ?
S21A C33A C13A 149.6(9) . 1_565 ?
S19 C33A C13A 63.9(5) . 1_565 ?
O4 C33A C13A 62.9(8) 1_566 1_565 ?
O2 C33A C13A 68.9(6) 2_666 1_565 ?
C31 C33A C41 88.8(16) . 2_666 ?
C35 C33A C41 81.0(16) . 2_666 ?
C30 C33A C41 84.1(10) . 2_666 ?
S21A C33A C41 81.3(7) . 2_666 ?
S19 C33A C41 93.1(7) . 2_666 ?
O4 C33A C41 141.9(10) 1_566 2_666 ?
O2 C33A C41 58.2(7) 2_666 2_666 ?
C13A C33A C41 120.3(8) 1_565 2_666 ?
C31 C33A S25 73.1(15) . 2_666 ?
C35 C33A S25 106.3(16) . 2_666 ?
C30 C33A S25 81.2(9) . 2_666 ?
S21A C33A S25 95.6(7) . 2_666 ?
S19 C33A S25 68.5(5) . 2_666 ?
O4 C33A S25 147.2(10) 1_566 2_666 ?
O2 C33A S25 52.0(5) 2_666 2_666 ?
C13A C33A S25 97.5(6) 1_565 2_666 ?
C41 C33A S25 27.2(4) 2_666 2_666 ?
C31 C33A C24 72.1(16) . 2_566 ?
C35 C33A C24 81.5(16) . 2_566 ?
C30 C33A C24 67.9(10) . 2_566 ?
S21A C33A C24 70.2(7) . 2_566 ?
S19 C33A C24 81.2(7) . 2_566 ?
O4 C33A C24 62.9(9) 1_566 2_566 ?
O2 C33A C24 151.1(9) 2_666 2_566 ?
C13A C33A C24 83.6(7) 1_565 2_566 ?
C41 C33A C24 150.0(9) 2_666 2_566 ?
S25 C33A C24 145.2(8) 2_666 2_566 ?
C31 C33A H33A 110.9 . . ?
C35 C33A H33A 110.9 . . ?
C30 C33A H33A 122.6 . . ?
S21A C33A H33A 123.5 . . ?
S19 C33A H33A 95.8 . . ?
O4 C33A H33A 22.0 1_566 . ?
O2 C33A H33A 95.0 2_666 . ?
C13A C33A H33A 44.1 1_565 . ?
C41 C33A H33A 152.3 2_666 . ?
S25 C33A H33A 139.8 2_666 . ?
C24 C33A H33A 57.6 2_566 . ?
C31 C33A H33B 110.9 . . ?
C35 C33A H33B 110.9 . . ?
C30 C33A H33B 122.1 . . ?
S21A C33A H33B 124.6 . . ?
S19 C33A H33B 95.0 . . ?
O4 C33A H33B 107.3 1_566 . ?
O2 C33A H33B 14.2 2_666 . ?
C13A C33A H33B 81.8 1_565 . ?
C41 C33A H33B 44.0 2_666 . ?
S25 C33A H33B 41.1 2_666 . ?
C24 C33A H33B 165.1 2_566 . ?
H33A C33A H33B 108.9 . . ?
C39 S26A C44 90.8(13) . . ?
C39 S26A C38 27.1(10) . . ?
C44 S26A C38 63.7(11) . . ?
C39 S26A C42A 60.9(10) . . ?
C44 S26A C42A 29.9(9) . . ?
C38 S26A C42A 33.7(6) . . ?
C39 S26A S23 27.9(9) . . ?
C44 S26A S23 118.7(10) . . ?
C38 S26A S23 55.1(6) . . ?
C42A S26A S23 88.8(4) . . ?
C39 S26A O7 162.8(11) . 1_556 ?
C44 S26A O7 74.8(10) . 1_556 ?
C38 S26A O7 137.2(8) . 1_556 ?
C42A S26A O7 104.2(6) . 1_556 ?
S23 S26A O7 164.9(6) . 1_556 ?
C39 S26A C29 83.9(11) . 2_666 ?
C44 S26A C29 81.3(12) . 2_666 ?
C38 S26A C29 79.6(8) . 2_666 ?
C42A S26A C29 78.3(6) . 2_666 ?
S23 S26A C29 90.4(6) . 2_666 ?
O7 S26A C29 84.7(7) 1_556 2_666 ?
C39 S26A S5 90.0(10) . . ?
C44 S26A S5 162.8(12) . . ?
C38 S26A S5 115.5(7) . . ?
C42A S26A S5 146.0(5) . . ?
S23 S26A S5 64.1(3) . . ?
O7 S26A S5 101.0(5) 1_556 . ?
C29 S26A S5 81.7(5) 2_666 . ?
C39 S26A C21 84.9(11) . . ?
C44 S26A C21 77.8(12) . . ?
C38 S26A C21 80.8(8) . . ?
C42A S26A C21 77.8(6) . . ?
S23 S26A C21 89.5(5) . . ?
O7 S26A C21 100.7(6) 1_556 . ?
C29 S26A C21 156.1(7) 2_666 . ?
S5 S26A C21 119.4(5) . . ?
C39 S26A S20A 109.7(11) . 2_666 ?
C44 S26A S20A 80.9(11) . 2_666 ?
C38 S26A S20A 102.4(7) . 2_666 ?
C42A S26A S20A 90.8(5) . 2_666 ?
S23 S26A S20A 113.5(4) . 2_666 ?
O7 S26A S20A 59.5(5) 1_556 2_666 ?
C29 S26A S20A 25.9(5) 2_666 2_666 ?
S5 S26A S20A 82.6(3) . 2_666 ?
C21 S26A S20A 154.3(5) . 2_666 ?
C39 S26A S7 140.4(10) . . ?
C44 S26A S7 123.6(11) . . ?
C38 S26A S7 159.7(7) . . ?
C42A S26A S7 149.6(5) . . ?
S23 S26A S7 115.2(4) . . ?
O7 S26A S7 50.0(4) 1_556 . ?
C29 S26A S7 83.0(6) 2_666 . ?
S5 S26A S7 51.2(2) . . ?
C21 S26A S7 118.5(5) . . ?
S20A S26A S7 63.3(3) 2_666 . ?
C38 C42A C44 93.3(15) . . ?
C38 C42A C39 26.7(11) . . ?
C44 C42A C39 66.6(12) . . ?
C38 C42A S26A 62.4(10) . . ?
C44 C42A S26A 31.0(10) . . ?
C39 C42A S26A 35.7(6) . . ?
C38 C42A S22 28.9(10) . . ?
C44 C42A S22 122.2(12) . . ?
C39 C42A S22 55.6(6) . . ?
S26A C42A S22 91.3(5) . . ?
C38 C42A O 163.5(15) . 1_556 ?
C44 C42A O 84.7(12) . 1_556 ?
C39 C42A O 147.2(10) . 1_556 ?
S26A C42A O 114.6(7) . 1_556 ?
S22 C42A O 148.5(8) . 1_556 ?
C38 C42A C48 172.5(15) . 1_556 ?
C44 C42A C48 86.4(13) . 1_556 ?
C39 C42A C48 152.0(11) . 1_556 ?
S26A C42A C48 116.9(9) . 1_556 ?
S22 C42A C48 150.8(9) . 1_556 ?
O C42A C48 24.0(8) 1_556 1_556 ?
C38 C42A S14A 92.8(11) . 2_566 ?
C44 C42A S14A 162.9(13) . 2_566 ?
C39 C42A S14A 118.3(8) . 2_566 ?
S26A C42A S14A 151.2(6) . 2_566 ?
S22 C42A S14A 64.8(4) . 2_566 ?
O C42A S14A 84.9(7) 1_556 2_566 ?
C48 C42A S14A 89.7(8) 1_556 2_566 ?
C38 C42A C20 85.9(12) . . ?
C44 C42A C20 77.2(13) . . ?
C39 C42A C20 80.4(8) . . ?
S26A C42A C20 77.2(6) . . ?
S22 C42A C20 91.9(6) . . ?
O C42A C20 77.6(8) 1_556 . ?
C48 C42A C20 101.3(9) 1_556 . ?
S14A C42A C20 87.4(6) 2_566 . ?
C38 C42A C28 83.8(12) . 2_666 ?
C44 C42A C28 80.4(13) . 2_666 ?
C39 C42A C28 80.0(8) . 2_666 ?
S26A C42A C28 77.5(6) . 2_666 ?
S22 C42A C28 90.3(6) . 2_666 ?
O C42A C28 111.9(8) 1_556 2_666 ?
C48 C42A C28 88.7(9) 1_556 2_666 ?
S14A C42A C28 116.2(6) 2_566 2_666 ?
C20 C42A C28 154.7(7) . 2_666 ?
C38 C42A S12 72.4(12) . . ?
C44 C42A S12 99.7(13) . . ?
C39 C42A S12 78.3(8) . . ?
S26A C42A S12 90.3(5) . . ?
S22 C42A S12 69.4(4) . . ?
O C42A S12 91.7(7) 1_556 . ?
C48 C42A S12 115.0(8) 1_556 . ?
S14A C42A S12 67.1(3) 2_566 . ?
C20 C42A S12 25.7(4) . . ?
C28 C42A S12 156.3(6) 2_666 . ?
C38 C42A H42A 113.0 . . ?
C44 C42A H42A 113.1 . . ?
C39 C42A H42A 122.3 . . ?
S26A C42A H42A 124.0 . . ?
S22 C42A H42A 97.5 . . ?
O C42A H42A 53.7 1_556 . ?
C48 C42A H42A 73.9 1_556 . ?
S14A C42A H42A 50.0 2_566 . ?
C20 C42A H42A 47.4 . . ?
C28 C42A H42A 156.7 2_666 . ?
S12 C42A H42A 44.1 . . ?
C38 C42A H42B 113.1 . . ?
C44 C42A H42B 113.0 . . ?
C39 C42A H42B 122.5 . . ?
S26A C42A H42B 122.6 . . ?
S22 C42A H42B 98.9 . . ?
O C42A H42B 82.6 1_556 . ?
C48 C42A H42B 60.4 1_556 . ?
S14A C42A H42B 79.0 2_566 . ?
C20 C42A H42B 156.8 . . ?
C28 C42A H42B 46.4 2_666 . ?
S12 C42A H42B 145.9 . . ?
H42A C42A H42B 110.4 . . ?
C40 S27A C45 91.8(15) . . ?
C40 S27A C41 27.2(11) . . ?
C45 S27A C41 64.5(13) . . ?
C40 S27A C43A 61.9(11) . . ?
C45 S27A C43A 29.9(11) . . ?
C41 S27A C43A 34.6(6) . . ?
C40 S27A S24 28.4(10) . . ?
C45 S27A S24 120.2(12) . . ?
C41 S27A S24 55.6(6) . . ?
C43A S27A S24 90.3(5) . . ?
C40 S27A O5 120.8(13) . . ?
C45 S27A O5 80.3(13) . . ?
C41 S27A O5 112.8(9) . . ?
C43A S27A O5 95.9(7) . . ?
S24 S27A O5 121.0(7) . . ?
C40 S27A O6 159.4(12) . . ?
C45 S27A O6 70.7(12) . . ?
C41 S27A O6 134.0(8) . . ?
C43A S27A O6 100.1(7) . . ?
S24 S27A O6 164.7(7) . . ?
O5 S27A O6 47.2(6) . . ?
C40 S27A S12 95.0(11) . 2_566 ?
C45 S27A S12 164.0(14) . 2_566 ?
C41 S27A S12 121.2(7) . 2_566 ?
C43A S27A S12 153.3(5) . 2_566 ?
S24 S27A S12 67.7(3) . 2_566 ?
O5 S27A S12 108.2(6) . 2_566 ?
O6 S27A S12 104.7(6) . 2_566 ?
C40 S27A C23A 141.5(12) . 2_566 ?
C45 S27A C23A 124.2(13) . 2_566 ?
C41 S27A C23A 164.5(8) . 2_566 ?
C43A S27A C23A 152.6(6) . 2_566 ?
S24 S27A C23A 114.3(5) . 2_566 ?
O5 S27A C23A 82.2(7) . 2_566 ?
O6 S27A C23A 58.8(6) . 2_566 ?
S12 S27A C23A 46.7(4) 2_566 2_566 ?
C40 S27A S14A 70.3(12) . . ?
C45 S27A S14A 101.5(13) . . ?
C41 S27A S14A 77.5(7) . . ?
C43A S27A S14A 90.7(5) . . ?
S24 S27A S14A 67.8(3) . . ?
O5 S27A S14A 168.9(6) . . ?
O6 S27A S14A 122.8(6) . . ?
S12 S27A S14A 67.6(3) 2_566 . ?
C23A S27A S14A 87.8(5) 2_566 . ?
C45 C43A C41 94.8(17) . . ?
C45 C43A C40 66.4(14) . . ?
C41 C43A C40 28.4(11) . . ?
C45 C43A S27A 32.4(12) . . ?
C41 C43A S27A 62.5(10) . . ?
C40 C43A S27A 34.1(7) . . ?
C45 C43A S25 123.7(14) . . ?
C41 C43A S25 28.9(10) . . ?
C40 C43A S25 57.3(7) . . ?
S27A C43A S25 91.3(5) . . ?
C45 C43A O2 158.3(17) . . ?
C41 C43A O2 91.8(12) . . ?
C40 C43A O2 118.0(10) . . ?
S27A C43A O2 147.2(8) . . ?
S25 C43A O2 64.6(5) . . ?
C45 C43A O3 119.5(15) . . ?
C41 C43A O3 144.1(13) . . ?
C40 C43A O3 167.9(11) . . ?
S27A C43A O3 150.6(8) . . ?
S25 C43A O3 115.8(7) . . ?
O2 C43A O3 52.3(6) . . ?
C45 C43A O1 77.8(15) . 2 ?
C41 C43A O1 130.7(14) . 2 ?
C40 C43A O1 120.6(10) . 2 ?
S27A C43A O1 99.8(7) . 2 ?
S25 C43A O1 131.3(8) . 2 ?
O2 C43A O1 112.8(8) . 2 ?
O3 C43A O1 71.6(8) . 2 ?
C45 C43A Re1 143.0(14) . . ?
C41 C43A Re1 117.3(12) . . ?
C40 C43A Re1 143.1(9) . . ?
S27A C43A Re1 162.6(7) . . ?
S25 C43A Re1 89.5(4) . . ?
O2 C43A Re1 25.6(4) . . ?
O3 C43A Re1 26.8(4) . . ?
O1 C43A Re1 92.6(6) 2 . ?
C45 C43A C35 79.7(15) . 2_666 ?
C41 C43A C35 72.9(12) . 2_666 ?
C40 C43A C35 68.4(9) . 2_666 ?
S27A C43A C35 70.9(6) . 2_666 ?
S25 C43A C35 79.9(6) . 2_666 ?
O2 C43A C35 82.6(7) . 2_666 ?
O3 C43A C35 101.4(8) . 2_666 ?
O1 C43A C35 148.4(8) 2 2_666 ?
Re1 C43A C35 92.2(5) . 2_666 ?
C45 C43A H43A 112.8 . . ?
C41 C43A H43A 112.8 . . ?
C40 C43A H43A 122.0 . . ?
S27A C43A H43A 122.9 . . ?
S25 C43A H43A 97.0 . . ?
O2 C43A H43A 45.9 . . ?
O3 C43A H43A 46.6 . . ?
O1 C43A H43A 115.0 2 . ?
Re1 C43A H43A 39.9 . . ?
C35 C43A H43A 55.5 2_666 . ?
C45 C43A H43B 112.8 . . ?
C41 C43A H43B 112.8 . . ?
C40 C43A H43B 123.4 . . ?
S27A C43A H43B 124.2 . . ?
S25 C43A H43B 98.6 . . ?
O2 C43A H43B 83.3 . . ?
O3 C43A H43B 65.6 . . ?
O1 C43A H43B 37.4 2 . ?
Re1 C43A H43B 72.8 . . ?
C35 C43A H43B 165.0 2_666 . ?
H43A C43A H43B 110.2 . . ?
O4 Re1 O2 109.6(15) . . ?
O4 Re1 O3 108.6(15) . . ?
O2 Re1 O3 110.8(12) . . ?
O4 Re1 O1 110.8(16) . . ?
O2 Re1 O1 108.3(13) . . ?
O3 Re1 O1 108.7(12) . . ?
O4 Re1 C43A 125.9(13) . . ?
O2 Re1 C43A 52.7(8) . . ?
O3 Re1 C43A 58.1(9) . . ?
O1 Re1 C43A 123.2(10) . . ?
O4 Re1 S14B 70.3(12) . 2 ?
O2 Re1 S14B 172.3(8) . 2 ?
O3 Re1 S14B 62.8(9) . 2 ?
O1 Re1 S14B 78.4(10) . 2 ?
C43A Re1 S14B 120.8(4) . 2 ?
O4 Re1 C22A 70.3(12) . 2 ?
O2 Re1 C22A 172.3(8) . 2 ?
O3 Re1 C22A 62.8(9) . 2 ?
O1 Re1 C22A 78.4(10) . 2 ?
C43A Re1 C22A 120.8(4) . 2 ?
S14B Re1 C22A 0.0(13) 2 2 ?
O6 Re2 O7 108.3(13) . . ?
O6 Re2 O5 109.2(14) . . ?
O7 Re2 O5 110.6(12) . . ?
O6 Re2 O8 106.2(19) . . ?
O7 Re2 O8 113.1(15) . . ?
O5 Re2 O8 109.3(16) . . ?
O6 Re2 C13B 102.1(11) . 1_554 ?
O7 Re2 C13B 55.8(8) . 1_554 ?
O5 Re2 C13B 60.6(9) . 1_554 ?
O8 Re2 C13B 151.8(16) . 1_554 ?
O6 Re2 S9A 102.1(11) . 1_554 ?
O7 Re2 S9A 55.8(8) . 1_554 ?
O5 Re2 S9A 60.6(9) . 1_554 ?
O8 Re2 S9A 151.8(16) . 1_554 ?
C13B Re2 S9A 0.0(7) 1_554 1_554 ?
Re1 O1 O4 33.5(9) . . ?
Re1 O1 O2 35.1(7) . . ?
O4 O1 O2 58.5(10) . . ?
Re1 O1 O3 35.5(7) . . ?
O4 O1 O3 58.5(10) . . ?
O2 O1 O3 60.2(8) . . ?
Re1 O1 S27B 117.1(11) . 2 ?
O4 O1 S27B 126.6(12) . 2 ?
O2 O1 S27B 131.0(11) . 2 ?
O3 O1 S27B 81.6(9) . 2 ?
Re1 O1 C43A 117.1(11) . 2 ?
O4 O1 C43A 126.6(12) . 2 ?
O2 O1 C43A 131.0(11) . 2 ?
O3 O1 C43A 81.6(9) . 2 ?
S27B O1 C43A 0.0(12) 2 2 ?
Re1 O1 C5 122.5(14) . 2_556 ?
O4 O1 C5 148.5(14) . 2_556 ?
O2 O1 C5 91.1(11) . 2_556 ?
O3 O1 C5 116.1(13) . 2_556 ?
S27B O1 C5 78.5(9) 2 2_556 ?
C43A O1 C5 78.5(9) 2 2_556 ?
Re1 O1 C45 144.5(14) . 2 ?
O4 O1 C45 139.3(14) . 2 ?
O2 O1 C45 154.6(14) . 2 ?
O3 O1 C45 109.7(11) . 2 ?
S27B O1 C45 28.7(7) 2 2 ?
C43A O1 C45 28.7(7) 2 2 ?
C5 O1 C45 72.1(10) 2_556 2 ?
Re1 O1 C46 124.3(15) . 1_545 ?
O4 O1 C46 93.4(13) . 1_545 ?
O2 O1 C46 119.8(13) . 1_545 ?
O3 O1 C46 148.5(15) . 1_545 ?
S27B O1 C46 108.9(11) 2 1_545 ?
C43A O1 C46 108.9(11) 2 1_545 ?
C5 O1 C46 95.3(11) 2_556 1_545 ?
C45 O1 C46 81.5(11) 2 1_545 ?
Re1 O1 C24 92.6(12) . 2 ?
O4 O1 C24 70.2(11) . 2 ?
O2 O1 C24 126.7(11) . 2 ?
O3 O1 C24 82.1(10) . 2 ?
S27B O1 C24 70.4(8) 2 2 ?
C43A O1 C24 70.4(8) 2 2 ?
C5 O1 C24 141.3(12) 2_556 2 ?
C45 O1 C24 69.6(10) 2 2 ?
C46 O1 C24 74.3(11) 1_545 2 ?
Re1 O1 C14 85.6(11) . . ?
O4 O1 C14 83.1(11) . . ?
O2 O1 C14 58.3(8) . . ?
O3 O1 C14 118.0(10) . . ?
S27B O1 C14 150.2(11) 2 . ?
C43A O1 C14 150.2(11) 2 . ?
C5 O1 C14 72.7(9) 2_556 . ?
C45 O1 C14 129.5(11) 2 . ?
C46 O1 C14 67.0(10) 1_545 . ?
C24 O1 C14 131.0(11) 2 . ?
Re1 O1 O3 89.1(10) . 2 ?
O4 O1 O3 121.3(11) . 2 ?
O2 O1 O3 80.8(9) . 2 ?
O3 O1 O3 65.1(10) . 2 ?
S27B O1 O3 54.3(6) 2 2 ?
C43A O1 O3 54.3(6) 2 2 ?
C5 O1 O3 53.9(8) 2_556 2 ?
C45 O1 O3 73.9(9) 2 2 ?
C46 O1 O3 145.1(12) 1_545 2 ?
C24 O1 O3 117.8(10) 2 2 ?
C14 O1 O3 111.2(10) . 2 ?
Re1 O1 C4A 137.7(14) . 2_556 ?
O4 O1 C4A 146.1(12) . 2_556 ?
O2 O1 C4A 102.6(10) . 2_556 ?
O3 O1 C4A 140.4(12) . 2_556 ?
S27B O1 C4A 87.2(7) 2 2_556 ?
C43A O1 C4A 87.2(7) 2 2_556 ?
C5 O1 C4A 24.4(6) 2_556 2_556 ?
C45 O1 C4A 69.7(8) 2 2_556 ?
C46 O1 C4A 70.9(9) 1_545 2_556 ?
C24 O1 C4A 129.2(9) 2 2_556 ?
C14 O1 C4A 63.3(7) . 2_556 ?
O3 O1 C4A 77.5(7) 2 2_556 ?
Re1 O1 S3B 137.7(14) . 2_556 ?
O4 O1 S3B 146.1(12) . 2_556 ?
O2 O1 S3B 102.6(10) . 2_556 ?
O3 O1 S3B 140.4(12) . 2_556 ?
S27B O1 S3B 87.2(7) 2 2_556 ?
C43A O1 S3B 87.2(7) 2 2_556 ?
C5 O1 S3B 24.4(6) 2_556 2_556 ?
C45 O1 S3B 69.7(8) 2 2_556 ?
C46 O1 S3B 70.9(9) 1_545 2_556 ?
C24 O1 S3B 129.2(9) 2 2_556 ?
C14 O1 S3B 63.3(7) . 2_556 ?
O3 O1 S3B 77.5(7) 2 2_556 ?
C4A O1 S3B 0.0(10) 2_556 2_556 ?
Re1 O1 C22A 75.8(10) . 2 ?
O4 O1 C22A 63.7(9) . 2 ?
O2 O1 C22A 110.9(9) . 2 ?
O3 O1 C22A 58.9(8) . 2 ?
S27B O1 C22A 65.6(7) 2 2 ?
C43A O1 C22A 65.6(7) 2 2 ?
C5 O1 C22A 144.1(11) 2_556 2 ?
C45 O1 C22A 76.9(9) 2 2 ?
C46 O1 C22A 97.5(11) 1_545 2 ?
C24 O1 C22A 23.6(6) 2 2 ?
C14 O1 C22A 142.9(10) . 2 ?
O3 O1 C22A 100.5(8) 2 2 ?
C4A O1 C22A 145.8(8) 2_556 2 ?
S3B O1 C22A 145.8(8) 2_556 2 ?
Re1 O1 S14B 75.8(10) . 2 ?
O4 O1 S14B 63.7(9) . 2 ?
O2 O1 S14B 110.9(9) . 2 ?
O3 O1 S14B 58.9(8) . 2 ?
S27B O1 S14B 65.6(7) 2 2 ?
C43A O1 S14B 65.6(7) 2 2 ?
C5 O1 S14B 144.1(11) 2_556 2 ?
C45 O1 S14B 76.9(9) 2 2 ?
C46 O1 S14B 97.5(11) 1_545 2 ?
C24 O1 S14B 23.6(6) 2 2 ?
C14 O1 S14B 142.9(10) . 2 ?
O3 O1 S14B 100.5(8) 2 2 ?
C4A O1 S14B 145.8(8) 2_556 2 ?
S3B O1 S14B 145.8(8) 2_556 2 ?
C22A O1 S14B 0.0(11) 2 2 ?
Re1 O2 O4 34.8(8) . . ?
Re1 O2 O1 36.5(8) . . ?
O4 O2 O1 61.0(10) . . ?
Re1 O2 O3 35.1(7) . . ?
O4 O2 O3 59.4(10) . . ?
O1 O2 O3 60.6(9) . . ?
Re1 O2 C43A 101.8(10) . . ?
O4 O2 C43A 117.0(11) . . ?
O1 O2 C43A 116.0(10) . . ?
O3 O2 C43A 66.6(8) . . ?
Re1 O2 C14 102.3(11) . . ?
O4 O2 C14 93.3(11) . . ?
O1 O2 C14 75.4(9) . . ?
O3 O2 C14 135.3(11) . . ?
C43A O2 C14 149.7(10) . . ?
Re1 O2 S25 154.9(13) . . ?
O4 O2 S25 161.7(12) . . ?
O1 O2 S25 137.0(11) . . ?
O3 O2 S25 121.7(10) . . ?
C43A O2 S25 56.4(5) . . ?
C14 O2 S25 95.4(8) . . ?
Re1 O2 S8A 131.9(11) . . ?
O4 O2 S8A 117.3(11) . . ?
O1 O2 S8A 102.3(9) . . ?
O3 O2 S8A 162.6(10) . . ?
C43A O2 S8A 123.7(8) . . ?
C14 O2 S8A 29.6(6) . . ?
S25 O2 S8A 67.3(5) . . ?
Re1 O2 C41 129.4(11) . . ?
O4 O2 C41 139.6(11) . . ?
O1 O2 C41 135.3(12) . . ?
O3 O2 C41 94.3(9) . . ?
C43A O2 C41 27.7(5) . . ?
C14 O2 C41 124.8(9) . . ?
S25 O2 C41 29.4(5) . . ?
S8A O2 C41 96.6(7) . . ?
Re1 O2 S21B 122.0(11) . 2_666 ?
O4 O2 S21B 95.9(11) . 2_666 ?
O1 O2 S21B 156.7(11) . 2_666 ?
O3 O2 S21B 107.0(9) . 2_666 ?
C43A O2 S21B 70.5(7) . 2_666 ?
C14 O2 S21B 110.8(9) . 2_666 ?
S25 O2 S21B 65.9(5) . 2_666 ?
S8A O2 S21B 90.2(6) . 2_666 ?
C41 O2 S21B 60.7(7) . 2_666 ?
Re1 O2 C33A 122.0(11) . 2_666 ?
O4 O2 C33A 95.9(11) . 2_666 ?
O1 O2 C33A 156.7(11) . 2_666 ?
O3 O2 C33A 107.0(9) . 2_666 ?
C43A O2 C33A 70.5(7) . 2_666 ?
C14 O2 C33A 110.8(9) . 2_666 ?
S25 O2 C33A 65.9(5) . 2_666 ?
S8A O2 C33A 90.2(6) . 2_666 ?
C41 O2 C33A 60.7(7) . 2_666 ?
S21B O2 C33A 0.0(13) 2_666 2_666 ?
Re1 O3 O4 34.7(9) . . ?
Re1 O3 O1 35.8(7) . . ?
O4 O3 O1 60.2(10) . . ?
Re1 O3 O2 34.1(7) . . ?
O4 O3 O2 58.7(9) . . ?
O1 O3 O2 59.1(9) . . ?
Re1 O3 C5 165.0(14) . 1_554 ?
O4 O3 C5 135.6(13) . 1_554 ?
O1 O3 C5 159.2(12) . 1_554 ?
O2 O3 C5 137.2(11) . 1_554 ?
Re1 O3 C43A 95.1(10) . . ?
O4 O3 C43A 111.6(10) . . ?
O1 O3 C43A 110.2(10) . . ?
O2 O3 C43A 61.0(7) . . ?
C5 O3 C43A 78.5(8) 1_554 . ?
Re1 O3 C4B 156.4(13) . 1_554 ?
O4 O3 C4B 126.6(11) . 1_554 ?
O1 O3 C4B 132.9(10) . 1_554 ?
O2 O3 C4B 167.8(10) . 1_554 ?
C5 O3 C4B 30.6(6) 1_554 1_554 ?
C43A O3 C4B 107.9(8) . 1_554 ?
Re1 O3 S3A 156.4(13) . 1_554 ?
O4 O3 S3A 126.6(11) . 1_554 ?
O1 O3 S3A 132.9(10) . 1_554 ?
O2 O3 S3A 167.8(10) . 1_554 ?
C5 O3 S3A 30.6(6) 1_554 1_554 ?
C43A O3 S3A 107.9(8) . 1_554 ?
C4B O3 S3A 0.0(6) 1_554 1_554 ?
Re1 O3 S14B 90.7(11) . 2 ?
O4 O3 S14B 71.6(10) . 2 ?
O1 O3 S14B 76.7(9) . 2 ?
O2 O3 S14B 124.7(11) . 2 ?
C5 O3 S14B 94.9(9) 1_554 2 ?
C43A O3 S14B 173.1(9) . 2 ?
C4B O3 S14B 65.9(6) 1_554 2 ?
S3A O3 S14B 65.9(6) 1_554 2 ?
Re1 O3 C22A 90.7(11) . 2 ?
O4 O3 C22A 71.6(10) . 2 ?
O1 O3 C22A 76.7(9) . 2 ?
O2 O3 C22A 124.7(11) . 2 ?
C5 O3 C22A 94.9(9) 1_554 2 ?
C43A O3 C22A 173.1(9) . 2 ?
C4B O3 C22A 65.9(6) 1_554 2 ?
S3A O3 C22A 65.9(6) 1_554 2 ?
S14B O3 C22A 0.0(14) 2 2 ?
Re1 O3 C15 98.6(12) . 1_554 ?
O4 O3 C15 71.2(11) . 1_554 ?
O1 O3 C15 131.2(12) . 1_554 ?
O2 O3 C15 93.0(10) . 1_554 ?
C5 O3 C15 67.4(10) 1_554 1_554 ?
C43A O3 C15 83.0(8) . 1_554 ?
C4B O3 C15 79.7(8) 1_554 1_554 ?
S3A O3 C15 79.7(8) 1_554 1_554 ?
S14B O3 C15 92.6(9) 2 1_554 ?
C22A O3 C15 92.6(9) 2 1_554 ?
Re1 O3 O3 94.2(12) . 2 ?
O4 O3 O3 128.0(12) . 2 ?
O1 O3 O3 70.6(9) . 2 ?
O2 O3 O3 83.1(10) . 2 ?
C5 O3 O3 96.3(12) 1_554 2 ?
C43A O3 O3 70.0(9) . 2 ?
C4B O3 O3 98.4(10) 1_554 2 ?
S3A O3 O3 98.4(10) 1_554 2 ?
S14B O3 O3 113.3(10) 2 2 ?
C22A O3 O3 113.3(10) 2 2 ?
C15 O3 O3 151.0(13) 1_554 2 ?
Re1 O3 C13A 99.8(12) . 1_554 ?
O4 O3 C13A 65.8(9) . 1_554 ?
O1 O3 C13A 121.8(11) . 1_554 ?
O2 O3 C13A 108.5(10) . 1_554 ?
C5 O3 C13A 70.0(8) 1_554 1_554 ?
C43A O3 C13A 108.3(8) . 1_554 ?
C4B O3 C13A 68.6(6) 1_554 1_554 ?
S3A O3 C13A 68.6(6) 1_554 1_554 ?
S14B O3 C13A 67.0(7) 2 1_554 ?
C22A O3 C13A 67.0(7) 2 1_554 ?
C15 O3 C13A 25.6(6) 1_554 1_554 ?
O3 O3 C13A 166.0(11) 2 1_554 ?
Re1 O3 S9B 99.8(12) . 1_554 ?
O4 O3 S9B 65.8(9) . 1_554 ?
O1 O3 S9B 121.8(11) . 1_554 ?
O2 O3 S9B 108.5(10) . 1_554 ?
C5 O3 S9B 70.0(8) 1_554 1_554 ?
C43A O3 S9B 108.3(8) . 1_554 ?
C4B O3 S9B 68.6(6) 1_554 1_554 ?
S3A O3 S9B 68.6(6) 1_554 1_554 ?
S14B O3 S9B 67.0(7) 2 1_554 ?
C22A O3 S9B 67.0(7) 2 1_554 ?
C15 O3 S9B 25.6(6) 1_554 1_554 ?
O3 O3 S9B 166.0(11) 2 1_554 ?
C13A O3 S9B 0.0(9) 1_554 1_554 ?
Re1 O3 O1 132.1(13) . 2 ?
O4 O3 O1 163.9(11) . 2 ?
O1 O3 O1 114.9(10) . 2 ?
O2 O3 O1 105.3(10) . 2 ?
C5 O3 O1 54.0(8) 1_554 2 ?
C43A O3 O1 54.1(7) . 2 ?
C4B O3 O1 68.7(7) 1_554 2 ?
S3A O3 O1 68.7(7) 1_554 2 ?
S14B O3 O1 123.4(9) 2 2 ?
C22A O3 O1 123.4(9) 2 2 ?
C15 O3 O1 110.7(9) 1_554 2 ?
O3 O3 O1 44.3(7) 2 2 ?
C13A O3 O1 122.9(8) 1_554 2 ?
S9B O3 O1 122.9(8) 1_554 2 ?
Re1 O4 O2 35.7(8) . . ?
Re1 O4 O1 35.7(9) . . ?
O2 O4 O1 60.5(10) . . ?
Re1 O4 O3 36.7(9) . . ?
O2 O4 O3 61.9(9) . . ?
O1 O4 O3 61.3(9) . . ?
Re1 O4 S21B 156.5(17) . 1_544 ?
O2 O4 S21B 167.4(14) . 1_544 ?
O1 O4 S21B 130.9(14) . 1_544 ?
O3 O4 S21B 126.2(12) . 1_544 ?
Re1 O4 C33A 156.5(17) . 1_544 ?
O2 O4 C33A 167.4(14) . 1_544 ?
O1 O4 C33A 130.9(14) . 1_544 ?
O3 O4 C33A 126.2(12) . 1_544 ?
S21B O4 C33A 0.0(16) 1_544 1_544 ?
Re1 O4 C15 122.3(15) . 2_656 ?
O2 O4 C15 89.5(11) . 2_656 ?
O1 O4 C15 117.5(13) . 2_656 ?
O3 O4 C15 148.5(13) . 2_656 ?
S21B O4 C15 80.1(9) 1_544 2_656 ?
C33A O4 C15 80.1(9) 1_544 2_656 ?
Re1 O4 C35 150.2(18) . 1_544 ?
O2 O4 C35 152.8(13) . 1_544 ?
O1 O4 C35 114.8(13) . 1_544 ?
O3 O4 C35 142.6(12) . 1_544 ?
S21B O4 C35 25.3(6) 1_544 1_544 ?
C33A O4 C35 25.3(6) 1_544 1_544 ?
C15 O4 C35 68.6(9) 2_656 1_544 ?
Re1 O4 S9B 106.2(14) . 1_554 ?
O2 O4 S9B 114.0(12) . 1_554 ?
O1 O4 S9B 126.9(12) . 1_554 ?
O3 O4 S9B 70.4(9) . 1_554 ?
S21B O4 S9B 65.2(7) 1_544 1_554 ?
C33A O4 S9B 65.2(7) 1_544 1_554 ?
C15 O4 S9B 115.0(11) 2_656 1_554 ?
C35 O4 S9B 90.5(8) 1_544 1_554 ?
Re1 O4 C13A 106.2(14) . 1_554 ?
O2 O4 C13A 114.0(12) . 1_554 ?
O1 O4 C13A 126.9(12) . 1_554 ?
O3 O4 C13A 70.4(9) . 1_554 ?
S21B O4 C13A 65.2(7) 1_544 1_554 ?
C33A O4 C13A 65.2(7) 1_544 1_554 ?
C15 O4 C13A 115.0(11) 2_656 1_554 ?
C35 O4 C13A 90.5(8) 1_544 1_554 ?
S9B O4 C13A 0.0(8) 1_554 1_554 ?
Re1 O4 S14B 84.6(12) . 2 ?
O2 O4 S14B 119.9(11) . 2 ?
O1 O4 S14B 73.3(10) . 2 ?
O3 O4 S14B 63.2(8) . 2 ?
S21B O4 S14B 71.9(8) 1_544 2 ?
C33A O4 S14B 71.9(8) 1_544 2 ?
C15 O4 S14B 148.3(11) 2_656 2 ?
C35 O4 S14B 79.8(8) 1_544 2 ?
S9B O4 S14B 66.1(7) 1_554 2 ?
C13A O4 S14B 66.1(7) 1_554 2 ?
Re1 O4 C22A 84.6(12) . 2 ?
O2 O4 C22A 119.9(11) . 2 ?
O1 O4 C22A 73.3(10) . 2 ?
O3 O4 C22A 63.2(8) . 2 ?
S21B O4 C22A 71.9(8) 1_544 2 ?
C33A O4 C22A 71.9(8) 1_544 2 ?
C15 O4 C22A 148.3(11) 2_656 2 ?
C35 O4 C22A 79.8(8) 1_544 2 ?
S9B O4 C22A 66.1(7) 1_554 2 ?
C13A O4 C22A 66.1(7) 1_554 2 ?
S14B O4 C22A 0.0(13) 2 2 ?
Re1 O4 C24 90.1(14) . 2 ?
O2 O4 C24 124.3(12) . 2 ?
O1 O4 C24 65.8(11) . 2 ?
O3 O4 C24 80.9(10) . 2 ?
S21B O4 C24 68.2(9) 1_544 2 ?
C33A O4 C24 68.2(9) 1_544 2 ?
C15 O4 C24 129.1(12) 2_656 2 ?
C35 O4 C24 65.8(9) 1_544 2 ?
S9B O4 C24 86.9(9) 1_554 2 ?
C13A O4 C24 86.9(9) 1_554 2 ?
S14B O4 C24 24.3(6) 2 2 ?
C22A O4 C24 24.3(6) 2 2 ?
Re1 O4 C15 93.9(15) . 1_554 ?
O2 O4 C15 90.7(11) . 1_554 ?
O1 O4 C15 125.5(13) . 1_554 ?
O3 O4 C15 64.3(10) . 1_554 ?
S21B O4 C15 85.5(10) 1_544 1_554 ?
C33A O4 C15 85.5(10) 1_544 1_554 ?
C15 O4 C15 106.3(11) 2_656 1_554 ?
C35 O4 C15 110.2(10) 1_544 1_554 ?
S9B O4 C15 25.6(6) 1_554 1_554 ?
C13A O4 C15 25.6(6) 1_554 1_554 ?
S14B O4 C15 86.3(9) 2 1_554 ?
C22A O4 C15 86.3(9) 2 1_554 ?
C24 O4 C15 109.6(11) 2 1_554 ?
Re2 O5 O6 35.0(9) . . ?
Re2 O5 O7 34.4(7) . . ?
O6 O5 O7 58.8(9) . . ?
Re2 O5 O8 35.2(9) . . ?
O6 O5 O8 58.3(12) . . ?
O7 O5 O8 60.9(9) . . ?
Re2 O5 C35 161.4(16) . 2_666 ?
O6 O5 C35 131.8(12) . 2_666 ?
O7 O5 C35 135.1(12) . 2_666 ?
O8 O5 C35 162.7(13) . 2_666 ?
Re2 O5 C48 107.1(14) . 2_665 ?
O6 O5 C48 141.6(12) . 2_665 ?
O7 O5 C48 92.4(12) . 2_665 ?
O8 O5 C48 86.5(14) . 2_665 ?
C35 O5 C48 86.2(12) 2_666 2_665 ?
Re2 O5 C13B 92.6(11) . 1_554 ?
O6 O5 C13B 94.1(10) . 1_554 ?
O7 O5 C13B 62.0(7) . 1_554 ?
O8 O5 C13B 122.8(11) . 1_554 ?
C35 O5 C13B 73.3(8) 2_666 1_554 ?
C48 O5 C13B 93.1(10) 2_665 1_554 ?
Re2 O5 S9A 92.6(11) . 1_554 ?
O6 O5 S9A 94.1(10) . 1_554 ?
O7 O5 S9A 62.0(7) . 1_554 ?
O8 O5 S9A 122.8(11) . 1_554 ?
C35 O5 S9A 73.3(8) 2_666 1_554 ?
C48 O5 S9A 93.1(10) 2_665 1_554 ?
C13B O5 S9A 0.0(8) 1_554 1_554 ?
Re2 O5 C32A 99.3(12) . . ?
O6 O5 C32A 101.7(10) . . ?
O7 O5 C32A 125.7(11) . . ?
O8 O5 C32A 66.0(9) . . ?
C35 O5 C32A 96.9(9) 2_666 . ?
C48 O5 C32A 73.4(10) 2_665 . ?
C13B O5 C32A 164.1(11) 1_554 . ?
S9A O5 C32A 164.1(11) 1_554 . ?
Re2 O5 C33B 163.6(14) . 2_666 ?
O6 O5 C33B 138.2(10) . 2_666 ?
O7 O5 C33B 161.1(12) . 2_666 ?
O8 O5 C33B 131.2(11) . 2_666 ?
C35 O5 C33B 31.5(5) 2_666 2_666 ?
C48 O5 C33B 75.7(10) 2_665 2_666 ?
C13B O5 C33B 103.5(8) 1_554 2_666 ?
S9A O5 C33B 103.5(8) 1_554 2_666 ?
C32A O5 C33B 65.5(6) . 2_666 ?
Re2 O5 S21A 163.6(14) . 2_666 ?
O6 O5 S21A 138.2(10) . 2_666 ?
O7 O5 S21A 161.1(12) . 2_666 ?
O8 O5 S21A 131.2(11) . 2_666 ?
C35 O5 S21A 31.5(5) 2_666 2_666 ?
C48 O5 S21A 75.7(10) 2_665 2_666 ?
C13B O5 S21A 103.5(8) 1_554 2_666 ?
S9A O5 S21A 103.5(8) 1_554 2_666 ?
C32A O5 S21A 65.5(6) . 2_666 ?
C33B O5 S21A 0.0(5) 2_666 2_666 ?
Re2 O5 S27A 100.7(12) . . ?
O6 O5 S27A 67.3(8) . . ?
O7 O5 S27A 123.8(12) . . ?
O8 O5 S27A 103.3(13) . . ?
C35 O5 S27A 73.9(8) 2_666 . ?
C48 O5 S27A 142.8(12) 2_665 . ?
C13B O5 S27A 110.1(9) 1_554 . ?
S9A O5 S27A 110.1(9) 1_554 . ?
C32A O5 S27A 78.1(6) . . ?
C33B O5 S27A 71.0(6) 2_666 . ?
S21A O5 S27A 71.0(6) 2_666 . ?
Re2 O5 C47 102.3(13) . 2_665 ?
O6 O5 C47 135.0(12) . 2_665 ?
O7 O5 C47 76.7(10) . 2_665 ?
O8 O5 C47 95.7(15) . 2_665 ?
C35 O5 C47 84.2(12) 2_666 2_665 ?
C48 O5 C47 25.1(9) 2_665 2_665 ?
C13B O5 C47 68.5(9) 1_554 2_665 ?
S9A O5 C47 68.5(9) 1_554 2_665 ?
C32A O5 C47 98.5(11) . 2_665 ?
C33B O5 C47 86.9(11) 2_666 2_665 ?
S21A O5 C47 86.9(11) 2_666 2_665 ?
S27A O5 C47 157.1(13) . 2_665 ?
Re2 O5 C45 96.2(14) . . ?
O6 O5 C45 61.9(9) . . ?
O7 O5 C45 105.2(12) . . ?
O8 O5 C45 115.6(15) . . ?
C35 O5 C45 70.2(10) 2_666 . ?
C48 O5 C45 156.4(14) 2_665 . ?
C13B O5 C45 81.9(9) 1_554 . ?
S9A O5 C45 81.9(9) 1_554 . ?
C32A O5 C45 106.9(9) . . ?
C33B O5 C45 83.1(8) 2_666 . ?
S21A O5 C45 83.1(8) 2_666 . ?
S27A O5 C45 28.9(6) . . ?
C47 O5 C45 145.5(14) 2_665 . ?
Re2 O6 O8 37.2(11) . . ?
Re2 O6 O7 36.0(8) . . ?
O8 O6 O7 62.8(11) . . ?
Re2 O6 O5 35.8(9) . . ?
O8 O6 O5 61.3(12) . . ?
O7 O6 O5 61.2(9) . . ?
Re2 O6 C45 106.2(13) . . ?
O8 O6 C45 126.6(14) . . ?
O7 O6 C45 113.6(13) . . ?
O5 O6 C45 71.1(10) . . ?
Re2 O6 C25 117.2(14) . 1_554 ?
O8 O6 C25 87.5(13) . 1_554 ?
O7 O6 C25 106.9(11) . 1_554 ?
O5 O6 C25 148.7(12) . 1_554 ?
C45 O6 C25 135.7(12) . 1_554 ?
Re2 O6 S3B 110.5(13) . 1_554 ?
O8 O6 S3B 140.4(13) . 1_554 ?
O7 O6 S3B 78.5(9) . 1_554 ?
O5 O6 S3B 107.8(11) . 1_554 ?
C45 O6 S3B 75.1(9) . 1_554 ?
C25 O6 S3B 96.7(9) 1_554 1_554 ?
Re2 O6 C4A 110.5(13) . 1_554 ?
O8 O6 C4A 140.4(13) . 1_554 ?
O7 O6 C4A 78.5(9) . 1_554 ?
O5 O6 C4A 107.8(11) . 1_554 ?
C45 O6 C4A 75.1(9) . 1_554 ?
C25 O6 C4A 96.7(9) 1_554 1_554 ?
S3B O6 C4A 0.0(13) 1_554 1_554 ?
Re2 O6 C23B 120.9(12) . 1_554 ?
O8 O6 C23B 106.5(12) . 1_554 ?
O7 O6 C23B 93.7(9) . 1_554 ?
O5 O6 C23B 154.8(10) . 1_554 ?
C45 O6 C23B 126.7(11) . 1_554 ?
C25 O6 C23B 31.0(5) 1_554 1_554 ?
S3B O6 C23B 66.5(6) 1_554 1_554 ?
C4A O6 C23B 66.5(6) 1_554 1_554 ?
Re2 O6 S15A 120.9(12) . 1_554 ?
O8 O6 S15A 106.5(12) . 1_554 ?
O7 O6 S15A 93.7(9) . 1_554 ?
O5 O6 S15A 154.8(10) . 1_554 ?
C45 O6 S15A 126.7(11) . 1_554 ?
C25 O6 S15A 31.0(5) 1_554 1_554 ?
S3B O6 S15A 66.5(6) 1_554 1_554 ?
C4A O6 S15A 66.5(6) 1_554 1_554 ?
C23B O6 S15A 0.0(6) 1_554 1_554 ?
Re2 O6 S27A 99.7(11) . . ?
O8 O6 S27A 103.9(11) . . ?
O7 O6 S27A 124.4(11) . . ?
O5 O6 S27A 65.5(7) . . ?
C45 O6 S27A 29.7(6) . . ?
C25 O6 S27A 127.1(10) 1_554 . ?
S3B O6 S27A 104.5(8) 1_554 . ?
C4A O6 S27A 104.5(8) 1_554 . ?
C23B O6 S27A 139.2(9) 1_554 . ?
S15A O6 S27A 139.2(9) 1_554 . ?
Re2 O6 S15B 102.3(13) . 2_566 ?
O8 O6 S15B 71.3(11) . 2_566 ?
O7 O6 S15B 134.1(12) . 2_566 ?
O5 O6 S15B 96.3(10) . 2_566 ?
C45 O6 S15B 92.3(9) . 2_566 ?
C25 O6 S15B 70.8(8) 1_554 2_566 ?
S3B O6 S15B 146.9(10) 1_554 2_566 ?
C4A O6 S15B 146.9(10) 1_554 2_566 ?
C23B O6 S15B 100.2(9) 1_554 2_566 ?
S15A O6 S15B 100.2(9) 1_554 2_566 ?
S27A O6 S15B 65.0(6) . 2_566 ?
Re2 O6 C23A 102.3(13) . 2_566 ?
O8 O6 C23A 71.3(11) . 2_566 ?
O7 O6 C23A 134.1(12) . 2_566 ?
O5 O6 C23A 96.3(10) . 2_566 ?
C45 O6 C23A 92.3(9) . 2_566 ?
C25 O6 C23A 70.8(8) 1_554 2_566 ?
S3B O6 C23A 146.9(10) 1_554 2_566 ?
C4A O6 C23A 146.9(10) 1_554 2_566 ?
C23B O6 C23A 100.2(9) 1_554 2_566 ?
S15A O6 C23A 100.2(9) 1_554 2_566 ?
S27A O6 C23A 65.0(6) . 2_566 ?
S15B O6 C23A 0.0(16) 2_566 2_566 ?
Re2 O6 C49 162.2(15) . 2_565 ?
O8 O6 C49 132.3(14) . 2_565 ?
O7 O6 C49 161.8(13) . 2_565 ?
O5 O6 C49 132.0(11) . 2_565 ?
C45 O6 C49 67.8(10) . 2_565 ?
C25 O6 C49 68.0(10) 1_554 2_565 ?
S3B O6 C49 84.7(10) 1_554 2_565 ?
C4A O6 C49 84.7(10) 1_554 2_565 ?
C23B O6 C49 73.0(9) 1_554 2_565 ?
S15A O6 C49 73.0(9) 1_554 2_565 ?
S27A O6 C49 66.5(8) . 2_565 ?
S15B O6 C49 62.3(9) 2_566 2_565 ?
C23A O6 C49 62.3(9) 2_566 2_565 ?
Re2 O7 O6 35.7(8) . . ?
Re2 O7 O5 35.0(8) . . ?
O6 O7 O5 60.0(9) . . ?
Re2 O7 O8 33.6(9) . . ?
O6 O7 O8 58.2(12) . . ?
O5 O7 O8 59.4(10) . . ?
Re2 O7 S7 151.8(12) . 1_554 ?
O6 O7 S7 124.8(11) . 1_554 ?
O5 O7 S7 126.3(10) . 1_554 ?
O8 O7 S7 174.1(11) . 1_554 ?
Re2 O7 C13B 98.2(9) . 1_554 ?
O6 O7 C13B 98.0(10) . 1_554 ?
O5 O7 C13B 67.2(8) . 1_554 ?
O8 O7 C13B 126.4(10) . 1_554 ?
S7 O7 C13B 59.2(5) 1_554 1_554 ?
Re2 O7 S9A 98.2(9) . 1_554 ?
O6 O7 S9A 98.0(10) . 1_554 ?
O5 O7 S9A 67.2(8) . 1_554 ?
O8 O7 S9A 126.4(10) . 1_554 ?
S7 O7 S9A 59.2(5) 1_554 1_554 ?
C13B O7 S9A 0.0(7) 1_554 1_554 ?
Re2 O7 C44 100.4(10) . 1_554 ?
O6 O7 C44 94.5(10) . 1_554 ?
O5 O7 C44 131.9(11) . 1_554 ?
O8 O7 C44 72.6(10) . 1_554 ?
S7 O7 C44 101.8(8) 1_554 1_554 ?
C13B O7 C44 160.9(9) 1_554 1_554 ?
S9A O7 C44 160.9(9) 1_554 1_554 ?
Re2 O7 C42B 125.7(11) . 1_554 ?
O6 O7 C42B 106.1(10) . 1_554 ?
O5 O7 C42B 160.4(11) . 1_554 ?
O8 O7 C42B 102.0(10) . 1_554 ?
S7 O7 C42B 72.5(5) 1_554 1_554 ?
C13B O7 C42B 131.4(8) 1_554 1_554 ?
S9A O7 C42B 131.4(8) 1_554 1_554 ?
C44 O7 C42B 30.0(5) 1_554 1_554 ?
Re2 O7 S26A 125.7(11) . 1_554 ?
O6 O7 S26A 106.1(10) . 1_554 ?
O5 O7 S26A 160.4(11) . 1_554 ?
O8 O7 S26A 102.0(10) . 1_554 ?
S7 O7 S26A 72.5(5) 1_554 1_554 ?
C13B O7 S26A 131.4(8) 1_554 1_554 ?
S9A O7 S26A 131.4(8) 1_554 1_554 ?
C44 O7 S26A 30.0(5) 1_554 1_554 ?
C42B O7 S26A 0.0(6) 1_554 1_554 ?
Re2 O7 C11 123.9(11) . 1_554 ?
O6 O7 C11 110.5(11) . 1_554 ?
O5 O7 C11 95.9(10) . 1_554 ?
O8 O7 C11 155.2(11) . 1_554 ?
S7 O7 C11 30.6(6) 1_554 1_554 ?
C13B O7 C11 29.0(6) 1_554 1_554 ?
S9A O7 C11 29.0(6) 1_554 1_554 ?
C44 O7 C11 132.2(10) 1_554 1_554 ?
C42B O7 C11 102.4(8) 1_554 1_554 ?
S26A O7 C11 102.4(8) 1_554 1_554 ?
Re2 O7 C32B 131.3(11) . 2_665 ?
O6 O7 C32B 158.5(11) . 2_665 ?
O5 O7 C32B 120.8(11) . 2_665 ?
O8 O7 C32B 102.5(11) . 2_665 ?
S7 O7 C32B 73.6(5) 1_554 2_665 ?
C13B O7 C32B 101.7(7) 1_554 2_665 ?
S9A O7 C32B 101.7(7) 1_554 2_665 ?
C44 O7 C32B 68.9(7) 1_554 2_665 ?
C42B O7 C32B 66.5(5) 1_554 2_665 ?
S26A O7 C32B 66.5(5) 1_554 2_665 ?
C11 O7 C32B 91.0(8) 1_554 2_665 ?
Re2 O7 S20A 131.3(11) . 2_665 ?
O6 O7 S20A 158.5(11) . 2_665 ?
O5 O7 S20A 120.8(11) . 2_665 ?
O8 O7 S20A 102.5(11) . 2_665 ?
S7 O7 S20A 73.6(5) 1_554 2_665 ?
C13B O7 S20A 101.7(7) 1_554 2_665 ?
S9A O7 S20A 101.7(7) 1_554 2_665 ?
C44 O7 S20A 68.9(7) 1_554 2_665 ?
C42B O7 S20A 66.5(5) 1_554 2_665 ?
S26A O7 S20A 66.5(5) 1_554 2_665 ?
C11 O7 S20A 91.0(8) 1_554 2_665 ?
C32B O7 S20A 0.0(7) 2_665 2_665 ?
Re2 O7 S3B 91.2(9) . 1_554 ?
O6 O7 S3B 58.6(8) . 1_554 ?
O5 O7 S3B 94.9(9) . 1_554 ?
O8 O7 S3B 116.3(12) . 1_554 ?
S7 O7 S3B 66.2(6) 1_554 1_554 ?
C13B O7 S3B 69.6(6) 1_554 1_554 ?
S9A O7 S3B 69.6(6) 1_554 1_554 ?
C44 O7 S3B 105.4(9) 1_554 1_554 ?
C42B O7 S3B 87.9(6) 1_554 1_554 ?
S26A O7 S3B 87.9(6) 1_554 1_554 ?
C11 O7 S3B 60.7(7) 1_554 1_554 ?
C32B O7 S3B 137.4(7) 2_665 1_554 ?
S20A O7 S3B 137.4(7) 2_665 1_554 ?
Re2 O7 C4A 91.2(9) . 1_554 ?
O6 O7 C4A 58.6(8) . 1_554 ?
O5 O7 C4A 94.9(9) . 1_554 ?
O8 O7 C4A 116.3(12) . 1_554 ?
S7 O7 C4A 66.2(6) 1_554 1_554 ?
C13B O7 C4A 69.6(6) 1_554 1_554 ?
S9A O7 C4A 69.6(6) 1_554 1_554 ?
C44 O7 C4A 105.4(9) 1_554 1_554 ?
C42B O7 C4A 87.9(6) 1_554 1_554 ?
S26A O7 C4A 87.9(6) 1_554 1_554 ?
C11 O7 C4A 60.7(7) 1_554 1_554 ?
C32B O7 C4A 137.4(7) 2_665 1_554 ?
S20A O7 C4A 137.4(7) 2_665 1_554 ?
S3B O7 C4A 0.0(11) 1_554 1_554 ?
Re2 O8 O6 36.6(11) . . ?
Re2 O8 O5 35.5(9) . . ?
O6 O8 O5 60.5(10) . . ?
Re2 O8 O7 33.3(8) . . ?
O6 O8 O7 59.0(9) . . ?
O5 O8 O7 59.8(9) . . ?
Re2 O8 C34 127.3(17) . . ?
O6 O8 C34 123.7(16) . . ?
O5 O8 C34 93.3(12) . . ?
O7 O8 C34 148.8(17) . . ?
Re2 O8 O 140.5(19) . . ?
O6 O8 O 114.0(17) . . ?
O5 O8 O 174.4(19) . . ?
O7 O8 O 119.0(13) . . ?
C34 O8 O 89.3(9) . . ?
Re2 O8 C32A 98.8(13) . . ?
O6 O8 C32A 102.5(12) . . ?
O5 O8 C32A 65.1(9) . . ?
O7 O8 C32A 123.7(12) . . ?
C34 O8 C32A 28.6(6) . . ?
O O8 C32A 117.0(9) . . ?
Re2 O8 C48 155.5(18) . . ?
O6 O8 C48 139.1(19) . . ?
O5 O8 C48 160(2) . . ?
O7 O8 C48 123.4(15) . . ?
C34 O8 C48 76.6(11) . . ?
O O8 C48 25.3(8) . . ?
C32A O8 C48 104.9(10) . . ?
Re2 O8 S15B 96.2(17) . 2_566 ?
O6 O8 S15B 65.4(12) . 2_566 ?
O5 O8 S15B 92.6(12) . 2_566 ?
O7 O8 S15B 124.4(14) . 2_566 ?
C34 O8 S15B 67.5(10) . 2_566 ?
O O8 S15B 83.8(11) . 2_566 ?
C32A O8 S15B 66.8(8) . 2_566 ?
C48 O8 S15B 98.8(12) . 2_566 ?
Re2 O8 C23A 96.2(17) . 2_566 ?
O6 O8 C23A 65.4(12) . 2_566 ?
O5 O8 C23A 92.6(12) . 2_566 ?
O7 O8 C23A 124.4(14) . 2_566 ?
C34 O8 C23A 67.5(10) . 2_566 ?
O O8 C23A 83.8(11) . 2_566 ?
C32A O8 C23A 66.8(8) . 2_566 ?
C48 O8 C23A 98.8(12) . 2_566 ?
S15B O8 C23A 0.0(15) 2_566 2_566 ?
Re2 O8 C44 88.9(12) . 1_554 ?
O6 O8 C44 88.0(11) . 1_554 ?
O5 O8 C44 120.4(10) . 1_554 ?
O7 O8 C44 60.7(8) . 1_554 ?
C34 O8 C44 143.3(11) . 1_554 ?
O O8 C44 58.5(8) . 1_554 ?
C32A O8 C44 169.4(14) . 1_554 ?
C48 O8 C44 66.8(10) . 1_554 ?
S15B O8 C44 120.0(13) 2_566 1_554 ?
C23A O8 C44 120.0(13) 2_566 1_554 ?
Re2 O8 C25 116(2) . 2_566 ?
O6 O8 C25 80.8(14) . 2_566 ?
O5 O8 C25 117.1(14) . 2_566 ?
O7 O8 C25 135.9(16) . 2_566 ?
C34 O8 C25 68.2(10) . 2_566 ?
O O8 C25 59.4(9) . 2_566 ?
C32A O8 C25 79.5(9) . 2_566 ?
C48 O8 C25 75.1(11) . 2_566 ?
S15B O8 C25 24.5(6) 2_566 2_566 ?
C23A O8 C25 24.5(6) 2_566 2_566 ?
C44 O8 C25 103.9(11) 1_554 2_566 ?
C49 O C48 99(3) . . ?
C49 O C47 69(2) . . ?
C48 O C47 40(2) . . ?
C49 O C46 33(2) . . ?
C48 O C46 74(2) . . ?
C47 O C46 37.3(14) . . ?
C49 O S26B 112(2) . 1_554 ?
C48 O S26B 94(2) . 1_554 ?
C47 O S26B 129.0(15) . 1_554 ?
C46 O S26B 133.0(15) . 1_554 ?
C49 O C42A 112(2) . 1_554 ?
C48 O C42A 94(2) . 1_554 ?
C47 O C42A 129.0(15) . 1_554 ?
C46 O C42A 133.0(15) . 1_554 ?
S26B O C42A 0.0(12) 1_554 1_554 ?
C49 O O8 155(2) . . ?
C48 O O8 76(2) . . ?
C47 O O8 94.1(17) . . ?
C46 O O8 125.4(17) . . ?
S26B O O8 93.2(10) 1_554 . ?
C42A O O8 93.2(10) 1_554 . ?
C49 O S15B 96(2) . 1_554 ?
C48 O S15B 164(3) . 1_554 ?
C47 O S15B 154.3(17) . 1_554 ?
C46 O S15B 122.0(19) . 1_554 ?
S26B O S15B 75.2(8) 1_554 1_554 ?
C42A O S15B 75.2(8) 1_554 1_554 ?
O8 O S15B 92.7(11) . 1_554 ?
C49 O C23A 96(2) . 1_554 ?
C48 O C23A 164(3) . 1_554 ?
C47 O C23A 154.3(17) . 1_554 ?
C46 O C23A 122.0(19) . 1_554 ?
S26B O C23A 75.2(8) 1_554 1_554 ?
C42A O C23A 75.2(8) 1_554 1_554 ?
O8 O C23A 92.7(11) . 1_554 ?
S15B O C23A 0.0(16) 1_554 1_554 ?
C49 O C44 140(2) . 1_554 ?
C48 O C44 95(2) . 1_554 ?
C47 O C44 135.0(19) . 1_554 ?
C46 O C44 159.9(16) . 1_554 ?
S26B O C44 29.2(6) 1_554 1_554 ?
C42A O C44 29.2(6) 1_554 1_554 ?
O8 O C44 65.4(9) . 1_554 ?
S15B O C44 70.0(9) 1_554 1_554 ?
C23A O C44 70.0(9) 1_554 1_554 ?
C49 O C25 94(2) . 2_566 ?
C48 O C25 113(2) . 2_566 ?
C47 O C25 89.8(14) . 2_566 ?
C46 O C25 85.9(14) . 2_566 ?
S26B O C25 138.5(11) 1_554 2_566 ?
C42A O C25 138.5(11) 1_554 2_566 ?
O8 O C25 66.4(10) . 2_566 ?
S15B O C25 70.4(8) 1_554 2_566 ?
C23A O C25 70.4(8) 1_554 2_566 ?
C44 O C25 114.1(10) 1_554 2_566 ?
C49 C46 C47 103(4) . . ?
C49 C46 O 35(2) . . ?
C47 C46 O 70(3) . . ?
C49 C46 C48 66(3) . . ?
C47 C46 C48 38(2) . . ?
O C46 C48 36.4(13) . . ?
C49 C46 O1 102(3) . 1_565 ?
C47 C46 O1 143(3) . 1_565 ?
O C46 O1 136(2) . 1_565 ?
C48 C46 O1 146(2) . 1_565 ?
C49 C46 C12A 161(4) . 1_565 ?
C47 C46 C12A 83(3) . 1_565 ?
O C46 C12A 140.4(19) . 1_565 ?
C48 C46 C12A 120(2) . 1_565 ?
O1 C46 C12A 82.0(11) 1_565 1_565 ?
C49 C46 S8B 161(4) . 1_565 ?
C47 C46 S8B 83(3) . 1_565 ?
O C46 S8B 140.4(19) . 1_565 ?
C48 C46 S8B 120(2) . 1_565 ?
O1 C46 S8B 82.0(11) 1_565 1_565 ?
C12A C46 S8B 0.0(11) 1_565 1_565 ?
C49 C46 S15A 96(3) . 2_566 ?
C47 C46 S15A 91(3) . 2_566 ?
O C46 S15A 85.6(14) . 2_566 ?
C48 C46 S15A 99.7(17) . 2_566 ?
O1 C46 S15A 113.4(13) 1_565 2_566 ?
C12A C46 S15A 65.1(8) 1_565 2_566 ?
S8B C46 S15A 65.1(8) 1_565 2_566 ?
C49 C46 C23B 96(3) . 2_566 ?
C47 C46 C23B 91(3) . 2_566 ?
O C46 C23B 85.6(14) . 2_566 ?
C48 C46 C23B 99.7(17) . 2_566 ?
O1 C46 C23B 113.4(13) 1_565 2_566 ?
C12A C46 C23B 65.1(8) 1_565 2_566 ?
S8B C46 C23B 65.1(8) 1_565 2_566 ?
S15A C46 C23B 0.0(5) 2_566 2_566 ?
C49 C46 H46A 111.2 . . ?
C47 C46 H46A 111.2 . . ?
O C46 H46A 112.9 . . ?
C48 C46 H46A 129.4 . . ?
O1 C46 H46A 84.3 1_565 . ?
C12A C46 H46A 49.9 1_565 . ?
S8B C46 H46A 49.9 1_565 . ?
S15A C46 H46A 30.2 2_566 . ?
C23B C46 H46A 30.2 2_566 . ?
C49 C46 H46B 111.1 . . ?
C47 C46 H46B 111.1 . . ?
O C46 H46B 133.8 . . ?
C48 C46 H46B 119.0 . . ?
O1 C46 H46B 33.0 1_565 . ?
C12A C46 H46B 82.7 1_565 . ?
S8B C46 H46B 82.7 1_565 . ?
S15A C46 H46B 139.0 2_566 . ?
C23B C46 H46B 139.0 2_566 . ?
H46A C46 H46B 109.1 . . ?
C48 C47 C46 106(4) . . ?
C48 C47 C49 69(3) . . ?
C46 C47 C49 37(2) . . ?
C48 C47 O 39(2) . . ?
C46 C47 O 72(3) . . ?
C49 C47 O 36.8(13) . . ?
C48 C47 O5 72(3) . 2_665 ?
C46 C47 O5 136(3) . 2_665 ?
C49 C47 O5 124.3(18) . 2_665 ?
O C47 O5 109.6(17) . 2_665 ?
C48 C47 C34 89(3) . . ?
C46 C47 C34 130(3) . . ?
C49 C47 C34 123(2) . . ?
O C47 C34 95.6(17) . . ?
O5 C47 C34 94.4(14) 2_665 . ?
C48 C47 C12A 170(3) . 1_565 ?
C46 C47 C12A 74(3) . 1_565 ?
C49 C47 C12A 109(2) . 1_565 ?
O C47 C12A 135.0(19) . 1_565 ?
O5 C47 C12A 115.3(13) 2_665 1_565 ?
C34 C47 C12A 84.3(10) . 1_565 ?
C48 C47 S8B 170(3) . 1_565 ?
C46 C47 S8B 74(3) . 1_565 ?
C49 C47 S8B 109(2) . 1_565 ?
O C47 S8B 135.0(19) . 1_565 ?
O5 C47 S8B 115.3(13) 2_665 1_565 ?
C34 C47 S8B 84.3(10) . 1_565 ?
C12A C47 S8B 0.0(11) 1_565 1_565 ?
C48 C47 S9A 124(3) . 2_666 ?
C46 C47 S9A 106(3) . 2_666 ?
C49 C47 S9A 132(2) . 2_666 ?
O C47 S9A 154.4(17) . 2_666 ?
O5 C47 S9A 53.4(8) 2_665 2_666 ?
C34 C47 S9A 104.2(12) . 2_666 ?
C12A C47 S9A 64.4(8) 1_565 2_666 ?
S8B C47 S9A 64.4(8) 1_565 2_666 ?
C48 C47 C13B 124(3) . 2_666 ?
C46 C47 C13B 106(3) . 2_666 ?
C49 C47 C13B 132(2) . 2_666 ?
O C47 C13B 154.4(17) . 2_666 ?
O5 C47 C13B 53.4(8) 2_665 2_666 ?
C34 C47 C13B 104.2(12) . 2_666 ?
C12A C47 C13B 64.4(8) 1_565 2_666 ?
S8B C47 C13B 64.4(8) 1_565 2_666 ?
S9A C47 C13B 0.0(7) 2_666 2_666 ?
C48 C47 H47A 110.8 . . ?
C46 C47 H47A 110.7 . . ?
C49 C47 H47A 129.1 . . ?
O C47 H47A 142.1 . . ?
O5 C47 H47A 40.8 2_665 . ?
C34 C47 H47A 107.7 . . ?
C12A C47 H47A 78.1 1_565 . ?
S8B C47 H47A 78.1 1_565 . ?
S9A C47 H47A 13.7 2_666 . ?
C13B C47 H47A 13.7 2_666 . ?
C48 C47 H47B 110.5 . . ?
C46 C47 H47B 110.6 . . ?
C49 C47 H47B 118.8 . . ?
O C47 H47B 104.7 . . ?
O5 C47 H47B 111.5 2_665 . ?
C34 C47 H47B 24.4 . . ?
C12A C47 H47B 61.7 1_565 . ?
S8B C47 H47B 61.7 1_565 . ?
S9A C47 H47B 99.9 2_666 . ?
C13B C47 H47B 99.9 2_666 . ?
H47A C47 H47B 108.8 . . ?
C47 C48 O 102(3) . . ?
C47 C48 C49 71(3) . . ?
O C48 C49 39.9(19) . . ?
C47 C48 C46 37(2) . . ?
O C48 C46 70(2) . . ?
C49 C48 C46 34.4(14) . . ?
C47 C48 O5 83(3) . 2_665 ?
O C48 O5 165(3) . 2_665 ?
C49 C48 O5 132(2) . 2_665 ?
C46 C48 O5 108(2) . 2_665 ?
C47 C48 O8 116(3) . . ?
O C48 O8 79(2) . . ?
C49 C48 O8 115(2) . . ?
C46 C48 O8 125(2) . . ?
O5 C48 O8 112.8(17) 2_665 . ?
C47 C48 S26B 150(3) . 1_554 ?
O C48 S26B 62(2) . 1_554 ?
C49 C48 S26B 81.6(18) . 1_554 ?
C46 C48 S26B 114(2) . 1_554 ?
O5 C48 S26B 107.7(13) 2_665 1_554 ?
O8 C48 S26B 86.6(11) . 1_554 ?
C47 C48 C42A 150(3) . 1_554 ?
O C48 C42A 62(2) . 1_554 ?
C49 C48 C42A 81.6(18) . 1_554 ?
C46 C48 C42A 114(2) . 1_554 ?
O5 C48 C42A 107.7(13) 2_665 1_554 ?
O8 C48 C42A 86.6(11) . 1_554 ?
S26B C48 C42A 0.0(10) 1_554 1_554 ?
C47 C48 C44 164(3) . 1_554 ?
O C48 C44 63(2) . 1_554 ?
C49 C48 C44 96(2) . 1_554 ?
C46 C48 C44 130(2) . 1_554 ?
O5 C48 C44 113.2(13) 2_665 1_554 ?
O8 C48 C44 61.0(10) . 1_554 ?
S26B C48 C44 25.8(5) 1_554 1_554 ?
C42A C48 C44 25.8(5) 1_554 1_554 ?
C47 C48 H48A 111.5 . . ?
O C48 H48A 111.5 . . ?
C49 C48 H48A 147.1 . . ?
C46 C48 H48A 141.2 . . ?
O5 C48 H48A 79.9 2_665 . ?
O8 C48 H48A 33.0 . . ?
S26B C48 H48A 98.3 1_554 . ?
C42A C48 H48A 98.3 1_554 . ?
C44 C48 H48A 74.9 1_554 . ?
C47 C48 H48B 111.3 . . ?
O C48 H48B 111.4 . . ?
C49 C48 H48B 99.1 . . ?
C46 C48 H48B 105.3 . . ?
O5 C48 H48B 53.7 2_665 . ?
O8 C48 H48B 128.1 . . ?
S26B C48 H48B 60.0 1_554 . ?
C42A C48 H48B 60.0 1_554 . ?
C44 C48 H48B 78.7 1_554 . ?
H48A C48 H48B 109.3 . . ?
C46 C49 O 113(4) . . ?
C46 C49 C48 80(3) . . ?
O C49 C48 41(2) . . ?
C46 C49 C47 40(3) . . ?
O C49 C47 74(2) . . ?
C48 C49 C47 39.6(15) . . ?
C46 C49 O6 100(3) . 2_565 ?
O C49 O6 105(3) . 2_565 ?
C48 C49 O6 136(2) . 2_565 ?
C47 C49 O6 122.4(18) . 2_565 ?
C46 C49 S15B 149(3) . 1_554 ?
O C49 S15B 62(2) . 1_554 ?
C48 C49 S15B 103.1(19) . 1_554 ?
C47 C49 S15B 132(2) . 1_554 ?
O6 C49 S15B 56.8(9) 2_565 1_554 ?
C46 C49 C23A 149(3) . 1_554 ?
O C49 C23A 62(2) . 1_554 ?
C48 C49 C23A 103.1(19) . 1_554 ?
C47 C49 C23A 132(2) . 1_554 ?
O6 C49 C23A 56.8(9) 2_565 1_554 ?
S15B C49 C23A 0.0(14) 1_554 1_554 ?
C46 C49 C24 101(3) . 2_565 ?
O C49 C24 124(2) . 2_565 ?
C48 C49 C24 111(2) . 2_565 ?
C47 C49 C24 114.5(19) . 2_565 ?
O6 C49 C24 112.3(13) 2_565 2_565 ?
S15B C49 C24 106.5(12) 1_554 2_565 ?
C23A C49 C24 106.5(12) 1_554 2_565 ?
C46 C49 H49A 109.1 . . ?
O C49 H49A 109.1 . . ?
C48 C49 H49A 99.3 . . ?
C47 C49 H49A 112.1 . . ?
O6 C49 H49A 121.3 2_565 . ?
S15B C49 H49A 101.2 1_554 . ?
C23A C49 H49A 101.2 1_554 . ?
C24 C49 H49A 14.7 2_565 . ?
C46 C49 H49B 109.0 . . ?
O C49 H49B 109.0 . . ?
C48 C49 H49B 146.2 . . ?
C47 C49 H49B 136.1 . . ?
O6 C49 H49B 13.9 2_565 . ?
S15B C49 H49B 52.7 1_554 . ?
C23A C49 H49B 52.7 1_554 . ?
C24 C49 H49B 99.8 2_565 . ?
H49A C49 H49B 107.8 . . ?

loop_
_geom_bond_atom_site_label_1
_geom_bond_atom_site_label_2
_geom_bond_distance
_geom_bond_site_symmetry_2
_geom_bond_publ_flag
S1 C2 1.71(3) . ?
S1 C1 1.78(3) . ?
S1 C3 2.66(3) . ?
S1 C1 2.71(3) 2_556 ?
S1 S2 2.958(11) . ?
S1 S3A 3.069(13) . ?
S1 S2 3.224(12) 2_556 ?
S1 S11 3.636(12) 2_556 ?
S1 S13 3.692(11) 2_556 ?
S1 C9 3.72(3) 2_556 ?
S2 C1 1.73(3) . ?
S2 C3 1.76(3) . ?
S2 C2 2.62(3) . ?
S2 C1 2.72(2) 2_556 ?
S2 C4A 2.98(2) . ?
S2 S1 3.224(12) 2_556 ?
S2 S13 3.730(11) . ?
S2 S15A 3.735(12) . ?
S2 C8 3.78(3) 2_556 ?
S2 C6 3.89(3) . ?
S2 S7 3.884(14) . ?
S2 S5 3.902(14) . ?
C1 C1 1.33(4) 2_556 ?
C1 C2 2.55(4) . ?
C1 C3 2.59(3) . ?
C1 S1 2.71(3) 2_556 ?
C1 S2 2.72(2) 2_556 ?
C1 C6 3.60(4) . ?
C1 C9 3.77(4) 2_556 ?
C1 C8 3.80(4) 2_556 ?
C1 C2 3.84(4) 2_556 ?
C1 C3 3.90(3) 2_556 ?
C2 C3 1.34(4) . ?
C2 S3A 1.75(3) . ?
C2 C5 2.49(4) . ?
C2 C4A 2.56(3) . ?
C2 S6 3.67(3) . ?
C2 C7 3.74(4) . ?
C2 C12B 3.76(3) 2_556 ?
C2 S8A 3.76(3) 2_556 ?
C2 C1 3.84(4) 2_556 ?
C2 C14 3.88(4) 2_556 ?
C3 C4A 1.61(3) . ?
C3 C5 2.38(4) . ?
C3 S3A 2.61(3) . ?
C3 S7 3.63(3) . ?
C3 S8B 3.72(3) 2_556 ?
C3 C12A 3.72(3) 2_556 ?
C3 C7 3.76(4) . ?
C3 C14 3.84(4) 2_556 ?
C3 C11 3.90(4) . ?
C3 C1 3.90(3) 2_556 ?
C5 C4A 1.60(3) . ?
C5 S3A 1.76(3) . ?
C5 O3 3.22(4) 1_556 ?
C5 O1 3.22(4) 2_556 ?
C5 C11 3.58(5) . ?
C5 C10 3.72(5) . ?
C5 C15 3.74(5) . ?
C5 S9A 3.81(4) . ?
C5 C45 3.84(4) 1_556 ?
C5 H5A 0.9700 . ?
C5 H5B 0.9700 . ?
S4 C8 1.75(3) . ?
S4 C6 1.75(3) . ?
S4 C9 2.59(3) . ?
S4 C7 2.73(3) . ?
S4 C12A 2.938(19) . ?
S4 S5 2.975(11) . ?
S4 S6 3.188(12) . ?
S4 S17 3.731(12) 1_545 ?
S4 C32B 3.760(14) 1_545 ?
S4 S20A 3.760(14) 1_545 ?
S5 C9 1.72(3) . ?
S5 C6 1.77(3) . ?
S5 C8 2.68(3) . ?
S5 C7 2.73(3) . ?
S5 S8A 3.069(13) . ?
S5 S7 3.252(12) . ?
S5 S23 3.633(10) . ?
S5 S26A 3.716(13) . ?
S6 C10 1.73(3) . ?
S6 C7 1.76(3) . ?
S6 C11 2.66(3) . ?
S6 C6 2.71(3) . ?
S6 S7 2.955(11) . ?
S6 C13A 2.986(17) . ?
S6 S19 3.703(12) 1_545 ?
S6 S17 3.705(11) 1_545 ?
S6 C9 3.74(3) 2_656 ?
S7 C7 1.73(3) . ?
S7 C11 1.75(3) . ?
S7 C10 2.68(3) . ?
S7 C6 2.74(3) . ?
S7 O7 3.06(2) 1_556 ?
S7 S9A 3.075(15) . ?
S7 C8 3.75(3) 2_656 ?
S7 S26A 3.812(14) . ?
S7 C4A 3.87(2) . ?
C6 C7 1.36(3) . ?
C6 C9 2.51(4) . ?
C6 C8 2.59(4) . ?
C6 C6 3.64(6) 2_656 ?
C7 C11 2.58(4) . ?
C7 C10 2.59(4) . ?
C7 C9 3.78(4) 2_656 ?
C7 C8 3.78(4) 2_656 ?
C7 C9 3.83(4) . ?
C8 C9 1.32(4) . ?
C8 C12A 1.55(3) . ?
C8 C14 2.40(4) . ?
C8 S8A 2.58(3) . ?
C8 S7 3.75(3) 2_656 ?
C8 S2 3.78(3) 2_556 ?
C8 C7 3.78(4) 2_656 ?
C8 C1 3.80(4) 2_556 ?
C9 S8A 1.76(3) . ?
C9 C12A 2.50(3) . ?
C9 C14 2.50(4) . ?
C9 S1 3.72(3) 2_556 ?
C9 S6 3.74(3) 2_656 ?
C9 C7 3.78(4) 2_656 ?
C9 C1 3.77(4) 2_556 ?
C10 C11 1.39(4) . ?
C10 C13A 1.62(3) . ?
C10 C15 2.40(4) . ?
C10 S9A 2.61(3) . ?
C10 C12B 3.65(3) 2_656 ?
C10 S8A 3.65(3) 2_656 ?
C10 C14 3.71(5) 2_656 ?
C10 S3A 3.77(3) . ?
C11 S9A 1.68(3) . ?
C11 C15 2.45(4) . ?
C11 C13A 2.57(3) . ?
C11 O7 3.44(4) 1_556 ?
C11 C14 3.71(5) 2_656 ?
C11 C4A 3.73(4) . ?
C11 S8B 3.77(4) 2_656 ?
C11 C12A 3.77(4) 2_656 ?
C14 C12A 1.62(3) . ?
C14 S8A 1.70(3) . ?
C14 O2 3.25(4) . ?
C14 O1 3.69(4) . ?
C14 C10 3.71(5) 2_656 ?
C14 C11 3.71(5) 2_656 ?
C14 C13B 3.86(3) 2_656 ?
C14 S9A 3.86(3) 2_656 ?
C14 C3 3.84(4) 2_556 ?
C14 C2 3.88(4) 2_556 ?
C14 H14A 0.9700 . ?
C14 H14B 0.9700 . ?
C15 C13A 1.61(3) . ?
C15 S9A 1.74(3) . ?
C15 O4 3.42(5) 2_656 ?
C15 O3 3.51(4) 1_556 ?
C15 O4 3.68(5) 1_556 ?
C15 H15A 0.9700 . ?
C15 H15B 0.9700 . ?
S10 C16 1.74(3) . ?
S10 C18 1.80(2) . ?
S10 C19 2.63(3) . ?
S10 C17 2.74(2) . ?
S10 S11 2.972(12) . ?
S10 S14A 3.058(12) . ?
S10 S12 3.226(12) . ?
S10 S24 3.641(10) 2_566 ?
S10 S22 3.691(12) 2_566 ?
S10 S24 3.869(14) . ?
S11 C19 1.72(3) . ?
S11 C16 1.75(3) . ?
S11 C18 2.66(2) . ?
S11 C17 2.71(2) . ?
S11 C22A 2.99(2) . ?
S11 S13 3.208(12) . ?
S11 S1 3.636(12) 2_556 ?
S11 C4B 3.648(13) 2_556 ?
S11 S3A 3.648(13) 2_556 ?
S12 C20 1.69(2) . ?
S12 C17 1.77(2) . ?
S12 C21 2.62(2) . ?
S12 C16 2.73(2) . ?
S12 C23A 2.92(2) . ?
S12 S13 2.948(11) . ?
S12 C43B 3.587(13) 2_566 ?
S12 S27A 3.587(13) 2_566 ?
S12 C28 3.68(3) 2_566 ?
S12 C38 3.71(3) . ?
S12 S24 3.713(11) 2_566 ?
S12 C42A 3.86(2) . ?
S12 S16 3.892(14) 2_566 ?
S13 C17 1.72(2) . ?
S13 C21 1.73(2) . ?
S13 C20 2.63(3) . ?
S13 C16 2.73(3) . ?
S13 S15A 3.084(12) . ?
S13 S1 3.692(11) 2_556 ?
S13 C29 3.73(3) 2_566 ?
S13 C39 3.73(3) . ?
C16 C17 1.37(3) . ?
C16 C19 2.52(3) . ?
C16 C18 2.59(3) . ?
C16 C36 3.57(4) . ?
C16 C26 3.70(4) 2_566 ?
C16 C20 3.86(3) . ?
C16 C37 3.89(4) . ?
C16 C21 3.88(3) . ?
C17 C20 2.53(3) . ?
C17 C21 2.54(3) . ?
C17 C39 3.77(4) . ?
C17 C38 3.80(4) . ?
C17 C29 3.81(4) 2_566 ?
C17 C28 3.81(4) 2_566 ?
C17 C19 3.85(3) . ?
C17 S23 3.90(3) . ?
C17 C36 3.90(4) . ?
C18 C19 1.32(3) . ?
C18 S14A 1.68(2) . ?
C18 C24 2.38(4) . ?
C18 C22A 2.46(3) . ?
C18 S24 3.71(3) . ?
C18 S18 3.74(3) 2_566 ?
C18 C37 3.81(4) . ?
C18 C27 3.79(4) 2_566 ?
C18 C40 3.89(4) . ?
C19 C22A 1.64(3) . ?
C19 C24 2.42(4) . ?
C19 S14A 2.63(3) . ?
C19 S25 3.74(3) . ?
C19 C27 3.78(4) 2_566 ?
C19 S19 3.80(3) 2_566 ?
C19 C37 3.80(4) . ?
C20 C21 1.34(3) . ?
C20 C23A 1.58(3) . ?
C20 C25 2.50(4) . ?
C20 S15A 2.64(3) . ?
C20 C42A 3.72(3) . ?
C20 C44 3.73(4) . ?
C20 C34 3.76(5) 2_566 ?
C20 S20B 3.74(3) 2_566 ?
C20 C32A 3.74(3) 2_566 ?
C21 S15A 1.74(2) . ?
C21 C23A 2.46(3) . ?
C21 C25 2.55(3) . ?
C21 S26A 3.73(3) . ?
C21 C32B 3.78(3) 2_566 ?
C21 S20A 3.78(3) 2_566 ?
C21 C34 3.79(4) 2_566 ?
C21 C44 3.77(4) . ?
C24 C22A 1.56(3) . ?
C24 S14A 1.75(3) . ?
C24 O1 3.64(4) 2 ?
C24 O4 3.75(5) 2 ?
C24 C31 3.73(5) 2_566 ?
C24 C30 3.75(4) 2_566 ?
C24 C49 3.81(5) 2_565 ?
C24 C41 3.78(4) . ?
C24 C40 3.81(5) . ?
C24 C33A 3.91(4) 2_566 ?
C24 S21B 3.91(4) 2_566 ?
C24 H24A 0.9700 . ?
C24 H24B 0.9700 . ?
C25 C23A 1.60(3) . ?
C25 S15A 1.80(3) . ?
C25 O6 3.31(4) 1_556 ?
C25 C25 3.60(5) 2_567 ?
C25 O 3.57(4) 2_566 ?
C25 O8 3.80(5) 2_566 ?
C25 H25A 0.9700 . ?
C25 H25B 0.9700 . ?
S16 C28 1.71(3) . ?
S16 C26 1.74(3) . ?
S16 C29 2.65(3) . ?
S16 C27 2.68(2) . ?
S16 S17 2.943(11) . ?
S16 C32A 3.025(15) . ?
S16 S18 3.240(11) . ?
S16 S18 3.592(12) 2_666 ?
S16 C33B 3.618(11) 2_666 ?
S16 S21A 3.618(11) 2_666 ?
S16 C38 3.79(3) 2_666 ?
S16 S12 3.892(13) 2_566 ?
S17 C29 1.71(3) . ?
S17 C26 1.73(3) . ?
S17 C28 2.66(3) . ?
S17 C27 2.68(2) . ?
S17 S20A 3.034(14) . ?
S17 S19 3.208(11) . ?
S17 S6 3.705(11) 1_565 ?
S17 C39 3.71(3) 2_666 ?
S17 S4 3.731(12) 1_565 ?
S18 C30 1.74(2) . ?
S18 C27 1.78(2) . ?
S18 C31 2.66(3) . ?
S18 C26 2.75(3) . ?
S18 S19 2.968(11) . ?
S18 S21A 3.072(11) . ?
S18 S18 3.590(16) 2_666 ?
S18 S16 3.592(12) 2_666 ?
S18 C18 3.74(3) 2_566 ?
S19 C31 1.74(3) . ?
S19 C27 1.78(2) . ?
S19 C30 2.61(3) . ?
S19 C26 2.73(3) . ?
S19 C33A 2.92(2) . ?
S19 S9B 3.542(17) 1_565 ?
S19 C13A 3.542(17) 1_565 ?
S19 S6 3.703(12) 1_565 ?
S19 C19 3.80(3) 2_566 ?
S19 S25 3.833(13) 2_666 ?
S19 C37 3.84(3) 2_666 ?
S19 C36 3.88(3) 2_666 ?
C26 C27 1.32(3) . ?
C26 C28 2.55(4) . ?
C26 C29 2.54(4) . ?
C26 C16 3.70(4) 2_566 ?
C26 C38 3.78(4) 2_666 ?
C26 C39 3.78(4) 2_666 ?
C26 C30 3.88(4) . ?
C27 C30 2.58(3) . ?
C27 C31 2.62(3) . ?
C27 C36 3.64(4) 2_666 ?
C27 C19 3.78(4) 2_566 ?
C27 C18 3.79(4) 2_566 ?
C27 C28 3.83(3) . ?
C27 C29 3.83(4) . ?
C28 C29 1.39(4) . ?
C28 C32A 1.67(3) . ?
C28 C34 2.42(4) . ?
C28 S20A 2.62(3) . ?
C28 S12 3.68(3) 2_566 ?
C28 S26B 3.76(3) 2_666 ?
C28 C42A 3.76(3) 2_666 ?
C28 C17 3.81(4) 2_566 ?
C28 C44 3.86(4) 2_666 ?
C29 S20A 1.69(3) . ?
C29 C34 2.46(4) . ?
C29 C32A 2.61(3) . ?
C29 C42B 3.71(4) 2_666 ?
C29 S26A 3.71(4) 2_666 ?
C29 S13 3.73(3) 2_566 ?
C29 C17 3.81(4) 2_566 ?
C29 C44 3.85(4) 2_666 ?
C30 C31 1.32(3) . ?
C30 S21A 1.74(2) . ?
C30 C33A 2.42(3) . ?
C30 C35 2.51(3) . ?
C30 S24 3.66(3) 2_666 ?
C30 C24 3.75(4) 2_566 ?
C30 C37 3.74(4) 2_666 ?
C30 C22B 3.82(3) 2_566 ?
C30 S14A 3.82(3) 2_566 ?
C31 C33A 1.52(3) . ?
C31 C35 2.40(4) . ?
C31 S21A 2.61(3) . ?
C31 S25 3.64(3) 2_666 ?
C31 C24 3.73(5) 2_566 ?
C31 C37 3.71(4) 2_666 ?
C31 S14B 3.77(4) 2_566 ?
C31 C22A 3.77(4) 2_566 ?
C34 C32A 1.62(3) . ?
C34 S20A 1.73(3) . ?
C34 O8 3.16(4) . ?
C34 C47 3.75(5) . ?
C34 C20 3.76(5) 2_566 ?
C34 C21 3.79(4) 2_566 ?
C34 S15B 3.84(4) 2_566 ?
C34 C23A 3.84(4) 2_566 ?
C34 H34A 0.9700 . ?
C34 H34B 0.9700 . ?
C35 C33A 1.53(3) . ?
C35 S21A 1.80(3) . ?
C35 O5 3.22(4) 2_666 ?
C35 O4 3.58(4) 1_566 ?
C35 C41 3.72(4) 2_666 ?
C35 C40 3.76(4) 2_666 ?
C35 S27B 3.86(4) 2_666 ?
C35 C43A 3.86(4) 2_666 ?
C35 S9A 3.89(3) 2_667 ?
C35 C13B 3.89(3) 2_667 ?
C35 C45 3.91(5) 2_666 ?
C35 H35A 0.9700 . ?
C35 H35B 0.9700 . ?
S22 C36 1.72(3) . ?
S22 C38 1.73(3) . ?
S22 C39 2.63(3) . ?
S22 C37 2.76(3) . ?
S22 S23 2.960(11) . ?
S22 C42A 2.985(17) . ?
S22 S24 3.203(11) . ?
S22 C22B 3.576(12) 2_566 ?
S22 S14A 3.576(12) 2_566 ?
S22 S10 3.691(12) 2_566 ?
S23 C39 1.72(3) . ?
S23 C36 1.75(3) . ?
S23 C38 2.65(3) . ?
S23 C37 2.75(3) . ?
S23 S26A 3.051(13) . ?
S23 S25 3.238(11) . ?
S23 S8A 3.717(13) . ?
S24 C37 1.75(3) . ?
S24 C40 1.78(3) . ?
S24 C41 2.64(3) . ?
S24 C36 2.74(3) . ?
S24 S25 2.961(10) . ?
S24 S27A 3.026(13) . ?
S24 S10 3.641(10) 2_566 ?
S24 C30 3.66(3) 2_666 ?
S24 S12 3.713(11) 2_566 ?
S24 S14A 3.888(14) . ?
S25 C37 1.72(3) . ?
S25 C41 1.75(3) . ?
S25 C40 2.69(3) . ?
S25 C36 2.76(3) . ?
S25 C43A 3.002(18) . ?
S25 O2 3.26(2) . ?
S25 C31 3.64(3) 2_666 ?
S25 S8A 3.696(13) . ?
S25 S21B 3.77(3) 2_666 ?
S25 C33A 3.77(3) 2_666 ?
S25 S19 3.833(13) 2_666 ?
S25 C4B 3.883(14) 2_556 ?
S25 S3A 3.883(14) 2_556 ?
C36 C37 1.42(3) . ?
C36 C39 2.51(4) . ?
C36 C38 2.53(4) . ?
C36 C27 3.64(4) 2_666 ?
C36 S19 3.88(3) 2_666 ?
C37 C41 2.53(4) . ?
C37 C40 2.59(4) . ?
C37 C31 3.71(4) 2_666 ?
C37 C30 3.74(4) 2_666 ?
C37 S19 3.84(3) 2_666 ?
C38 C39 1.35(3) . ?
C38 C42A 1.65(3) . ?
C38 C44 2.43(4) . ?
C38 S26A 2.63(3) . ?
C38 C26 3.78(4) 2_666 ?
C38 S16 3.79(3) 2_666 ?
C39 S26A 1.74(3) . ?
C39 C44 2.48(4) . ?
C39 C42A 2.60(3) . ?
C39 S17 3.71(3) 2_666 ?
C39 C26 3.78(4) 2_666 ?
C40 C41 1.35(3) . ?
C40 S27A 1.62(3) . ?
C40 C45 2.42(4) . ?
C40 C43A 2.55(3) . ?
C40 S14A 3.63(3) . ?
C40 C33B 3.73(3) 2_666 ?
C40 S21A 3.73(3) 2_666 ?
C40 C35 3.76(4) 2_666 ?
C41 C43A 1.65(3) . ?
C41 C45 2.41(4) . ?
C41 S27A 2.57(3) . ?
C41 O2 3.55(3) . ?
C41 S21B 3.64(4) 2_666 ?
C41 C33A 3.64(4) 2_666 ?
C41 C22A 3.64(4) . ?
C41 C35 3.72(4) 2_666 ?
C44 C42A 1.69(3) . ?
C44 S26A 1.74(3) . ?
C44 O7 3.36(4) 1_556 ?
C44 O 3.45(4) 1_556 ?
C44 O8 3.68(4) 1_556 ?
C44 C29 3.85(4) 2_666 ?
C44 C28 3.86(4) 2_666 ?
C44 C48 3.87(5) 1_556 ?
C44 H44A 0.9700 . ?
C44 H44B 0.9700 . ?
C45 C43A 1.62(3) . ?
C45 S27A 1.74(3) . ?
C45 O1 3.30(5) 2 ?
C45 O6 3.32(4) . ?
C45 O5 3.56(4) . ?
C45 C5 3.84(4) 1_554 ?
C45 C35 3.91(5) 2_666 ?
C45 H45A 0.9700 . ?
C45 H45B 0.9700 . ?
S3A C4A 2.88(2) . ?
S3A O3 3.42(2) 1_556 ?
S3A S11 3.648(13) 2_556 ?
S3A C22A 3.73(2) 2_556 ?
S3A S25 3.883(14) 2_556 ?
C4A O6 3.40(3) 1_556 ?
C4A S15A 3.74(2) . ?
C4A O1 3.83(3) 2_556 ?
C4A O7 3.90(3) 1_556 ?
C4A H4A1 0.9700 . ?
C4A H4A2 0.9700 . ?
S8A C12A 2.81(2) . ?
S8A O2 3.41(2) . ?
S8A C10 3.65(3) 2_656 ?
S8A C2 3.76(3) 2_556 ?
S8A C13A 3.87(2) 2_656 ?
C12A C46 3.64(5) 1_545 ?
C12A C3 3.72(3) 2_556 ?
C12A C47 3.77(4) 1_545 ?
C12A C11 3.77(4) 2_656 ?
C12A S20A 3.88(2) 1_545 ?
C12A H12A 0.9700 . ?
C12A H12B 0.9700 . ?
S9A C13A 2.869(19) . ?
S9A O7 3.16(3) 1_556 ?
S9A O5 3.30(3) 1_556 ?
S9A Re2 3.782(12) 1_556 ?
S9A C47 3.83(5) 2_666 ?
S9A C14 3.86(3) 2_656 ?
S9A C35 3.89(3) 2_667 ?
C13A S19 3.542(17) 1_545 ?
C13A O4 3.60(4) 1_556 ?
C13A C33A 3.67(3) 1_545 ?
C13A O3 3.71(3) 1_556 ?
C13A S8A 3.87(2) 2_656 ?
C13A H13A 0.9700 . ?
C13A H13B 0.9700 . ?
S14A C22A 2.85(2) . ?
S14A S22 3.576(12) 2_566 ?
S14A C42A 3.615(18) 2_566 ?
S14A C30 3.82(3) 2_566 ?
S14A S27A 3.839(15) . ?
C22A O3 3.43(3) 2 ?
C22A O4 3.65(4) 2 ?
C22A S3A 3.73(2) 2_556 ?
C22A C31 3.77(4) 2_566 ?
C22A Re1 3.86(2) 2 ?
C22A O1 3.90(3) 2 ?
C22A H22A 0.9700 . ?
C22A H22B 0.9700 . ?
S15A C23A 2.81(3) . ?
S15A O6 3.42(3) 1_556 ?
S15A C46 3.88(5) 2_566 ?
C23A O 3.34(4) 1_556 ?
C23A O6 3.56(4) 2_566 ?
C23A O8 3.71(5) 2_566 ?
C23A S27A 3.77(3) 2_566 ?
C23A C49 3.76(5) 1_556 ?
C23A C34 3.84(5) 2_566 ?
C23A C32A 3.90(3) 2_566 ?
C23A H23A 0.9700 . ?
C23A H23B 0.9700 . ?
S20A C32A 2.891(18) . ?
S20A O7 3.59(3) 2_665 ?
S20A S4 3.760(14) 1_565 ?
S20A C21 3.78(3) 2_566 ?
S20A S26A 3.818(18) 2_666 ?
S20A C12A 3.88(2) 1_565 ?
C32A O5 3.33(3) . ?
C32A O8 3.35(3) . ?
C32A S21A 3.632(16) 2_666 ?
C32A C20 3.74(3) 2_566 ?
C32A C23A 3.90(3) 2_566 ?
C32A H32A 0.9700 . ?
C32A H32B 0.9700 . ?
S21A C33A 2.78(2) . ?
S21A O5 3.38(3) 2_666 ?
S21A S16 3.618(11) 2_666 ?
S21A C32A 3.632(16) 2_666 ?
S21A C40 3.73(3) 2_666 ?
C33A O4 3.18(4) 1_566 ?
C33A O2 3.65(3) 2_666 ?
C33A C13A 3.67(3) 1_565 ?
C33A C41 3.64(4) 2_666 ?
C33A S25 3.77(3) 2_666 ?
C33A C24 3.91(4) 2_566 ?
C33A H33A 0.9700 . ?
C33A H33B 0.9700 . ?
S26A C42A 2.956(19) . ?
S26A O7 3.37(2) 1_556 ?
S26A C29 3.71(4) 2_666 ?
S26A S20A 3.818(18) 2_666 ?
C42A O 3.17(3) 1_556 ?
C42A C48 3.59(5) 1_556 ?
C42A S14A 3.615(18) 2_566 ?
C42A C28 3.76(3) 2_666 ?
C42A H42A 0.9700 . ?
C42A H42B 0.9700 . ?
S27A C43A 2.878(19) . ?
S27A O5 3.41(3) . ?
S27A O6 3.45(3) . ?
S27A S12 3.587(13) 2_566 ?
S27A C23A 3.77(3) 2_566 ?
C43A O2 3.09(3) . ?
C43A O3 3.24(3) . ?
C43A O1 3.24(3) 2 ?
C43A Re1 3.802(16) . ?
C43A C35 3.86(4) 2_666 ?
C43A H43A 0.9700 . ?
C43A H43B 0.9700 . ?
Re1 O4 1.64(3) . ?
Re1 O2 1.68(2) . ?
Re1 O3 1.72(2) . ?
Re1 O1 1.73(2) . ?
Re1 S14B 3.86(2) 2 ?
Re1 C22A 3.86(2) 2 ?
Re2 O6 1.67(3) . ?
Re2 O7 1.68(2) . ?
Re2 O5 1.70(3) . ?
Re2 O8 1.69(2) . ?
Re2 C13B 3.782(12) 1_554 ?
Re2 S9A 3.782(12) 1_554 ?
O1 O4 2.77(4) . ?
O1 O2 2.76(3) . ?
O1 O3 2.81(3) . ?
O1 S27B 3.24(3) 2 ?
O1 C43A 3.24(3) 2 ?
O1 C5 3.22(4) 2_556 ?
O1 C45 3.30(5) 2 ?
O1 C46 3.45(5) 1_545 ?
O1 C24 3.64(4) 2 ?
O1 O3 3.79(4) 2 ?
O1 C4A 3.83(3) 2_556 ?
O1 S3B 3.83(3) 2_556 ?
O1 C22A 3.90(3) 2 ?
O1 S14B 3.90(3) 2 ?
O2 O4 2.71(4) . ?
O2 O3 2.79(3) . ?
O2 S21B 3.65(3) 2_666 ?
O2 C33A 3.65(3) 2_666 ?
O3 O4 2.73(4) . ?
O3 C5 3.22(4) 1_554 ?
O3 C4B 3.42(2) 1_554 ?
O3 S3A 3.42(2) 1_554 ?
O3 S14B 3.43(3) 2 ?
O3 C22A 3.43(3) 2 ?
O3 C15 3.51(4) 1_554 ?
O3 O3 3.64(6) 2 ?
O3 C13A 3.71(3) 1_554 ?
O3 S9B 3.71(3) 1_554 ?
O3 O1 3.79(4) 2 ?
O4 S21B 3.18(4) 1_544 ?
O4 C33A 3.18(4) 1_544 ?
O4 C15 3.42(5) 2_656 ?
O4 C35 3.58(4) 1_544 ?
O4 S9B 3.60(4) 1_554 ?
O4 C13A 3.60(4) 1_554 ?
O4 S14B 3.65(4) 2 ?
O4 C22A 3.65(4) 2 ?
O4 C24 3.75(5) 2 ?
O4 C15 3.68(5) 1_554 ?
O5 O6 2.75(3) . ?
O5 O7 2.78(3) . ?
O5 O8 2.77(4) . ?
O5 C35 3.22(4) 2_666 ?
O5 C48 3.35(6) 2_665 ?
O5 C13B 3.30(3) 1_554 ?
O5 S9A 3.30(3) 1_554 ?
O5 C33B 3.38(3) 2_666 ?
O5 S21A 3.38(3) 2_666 ?
O5 C47 3.49(6) 2_665 ?
O6 O8 2.68(5) . ?
O6 O7 2.71(4) . ?
O6 C25 3.31(4) 1_554 ?
O6 S3B 3.40(3) 1_554 ?
O6 C4A 3.40(3) 1_554 ?
O6 C23B 3.42(3) 1_554 ?
O6 S15A 3.42(3) 1_554 ?
O6 S15B 3.56(4) 2_566 ?
O6 C23A 3.56(4) 2_566 ?
O6 C49 3.71(5) 2_565 ?
O7 O8 2.81(3) . ?
O7 S7 3.06(2) 1_554 ?
O7 C13B 3.16(3) 1_554 ?
O7 S9A 3.16(3) 1_554 ?
O7 C44 3.36(4) 1_554 ?
O7 C42B 3.37(2) 1_554 ?
O7 S26A 3.37(2) 1_554 ?
O7 C11 3.44(4) 1_554 ?
O7 C32B 3.59(3) 2_665 ?
O7 S20A 3.59(3) 2_665 ?
O7 S3B 3.90(3) 1_554 ?
O7 C4A 3.90(3) 1_554 ?
O8 O 3.36(4) . ?
O8 C48 3.32(5) . ?
O8 S15B 3.71(5) 2_566 ?
O8 C23A 3.71(5) 2_566 ?
O8 C44 3.68(4) 1_554 ?
O8 C25 3.80(5) 2_566 ?
O C49 1.43(4) . ?
O C48 1.46(5) . ?
O C47 2.29(5) . ?
O C46 2.32(5) . ?
O S26B 3.17(3) 1_554 ?
O C42A 3.17(3) 1_554 ?
O S15B 3.34(4) 1_554 ?
O C23A 3.34(4) 1_554 ?
O C44 3.45(4) 1_554 ?
O C25 3.57(4) 2_566 ?
C46 C49 1.36(5) . ?
C46 C47 1.47(6) . ?
C46 C48 2.36(6) . ?
C46 O1 3.45(5) 1_565 ?
C46 C12A 3.64(5) 1_565 ?
C46 S8B 3.64(5) 1_565 ?
C46 S15A 3.88(5) 2_566 ?
C46 C23B 3.88(5) 2_566 ?
C46 H46A 0.9700 . ?
C46 H46B 0.9700 . ?
C47 C48 1.50(5) . ?
C47 C49 2.22(6) . ?
C47 O5 3.49(6) 2_665 ?
C47 C12A 3.77(4) 1_565 ?
C47 S8B 3.77(4) 1_565 ?
C47 S9A 3.83(5) 2_666 ?
C47 C13B 3.83(5) 2_666 ?
C47 H47A 0.9700 . ?
C47 H47B 0.9700 . ?
C48 C49 2.19(6) . ?
C48 O5 3.35(6) 2_665 ?
C48 S26B 3.59(5) 1_554 ?
C48 C42A 3.59(5) 1_554 ?
C48 C44 3.87(5) 1_554 ?
C48 H48A 0.9700 . ?
C48 H48B 0.9700 . ?
C49 O6 3.71(5) 2_565 ?
C49 S15B 3.76(5) 1_554 ?
C49 C23A 3.76(5) 1_554 ?
C49 C24 3.81(5) 2_565 ?
C49 H49A 0.9700 . ?
C49 H49B 0.9700 . ?
